data_1576093
loop_
_publ_author_name
'Yao, Jun-Fei'
'Zhao, Pei'
'Hu, Feng'
'Yang, Ya-Nan'
'Nan, Zi-Ang'
'Huang, Qiu-Qin'
'Li, Jing-Yu'
'Chen, Jian'
'Lei, Zhen'
'Wei, Qiao-Hua'
'Ehara, Masahiro'
'Wang, Quan-Ming'

_publ_section_title
;
 &#x3b1;-Hydroxyalkynyl-protected copper(I) acetelyenediide nanoclusters
 with anion-dependent photoluminescence.
;
_journal_issue 43
_journal_name_full Nanoscale
_journal_page_first 25289
_journal_page_last 25296
_journal_paper_doi 10.1039/d5nr03301b
_journal_volume 17
_journal_year 2025
_chemical_formula_sum 'C222 H270 Cu17 F15 O30'
_chemical_formula_weight 4783.54
_space_group_crystal_system monoclinic
_space_group_IT_number 4
_space_group_name_Hall 'P 2yb'
_space_group_name_H-M_alt 'P 1 21 1'
_atom_sites_solution_hydrogens mixed
_audit_creation_method SHELXL-2018/3
_audit_update_record
;
2025-02-19 deposited with the CCDC.	2025-10-23 downloaded from the CCDC.
;
_cell_angle_alpha 90
_cell_angle_beta 108.690(4)
_cell_angle_gamma 90
_cell_formula_units_Z 2
_cell_length_a 16.805(3)
_cell_length_b 32.359(6)
_cell_length_c 24.311(4)
_cell_measurement_reflns_used 220246
_cell_measurement_temperature 170
_cell_measurement_theta_max 24.999
_cell_measurement_theta_min 1.769
_cell_volume 12523(4)
_computing_structure_refinement 'SHELXL-2018/3 (Sheldrick, 2018)'
_computing_structure_solution 'SHELXT 2014/4 (Sheldrick, 2014)'
_diffrn_ambient_temperature 170
_diffrn_measured_fraction_theta_full 0.999
_diffrn_measured_fraction_theta_max 0.999
_diffrn_measurement_device_type 'Bruker APEX-II CCD'
_diffrn_measurement_method '\f and \w scans'
_diffrn_radiation_type MoK\a
_diffrn_radiation_wavelength 0.71073
_diffrn_reflns_av_R_equivalents 0.1262
_diffrn_reflns_av_unetI/netI 0.1021
_diffrn_reflns_Laue_measured_fraction_full 0.999
_diffrn_reflns_Laue_measured_fraction_max 0.999
_diffrn_reflns_limit_h_max 19
_diffrn_reflns_limit_h_min -19
_diffrn_reflns_limit_k_max 38
_diffrn_reflns_limit_k_min -38
_diffrn_reflns_limit_l_max 28
_diffrn_reflns_limit_l_min -28
_diffrn_reflns_number 220246
_diffrn_reflns_point_group_measured_fraction_full 0.999
_diffrn_reflns_point_group_measured_fraction_max 0.999
_diffrn_reflns_theta_full 24.999
_diffrn_reflns_theta_max 24.999
_diffrn_reflns_theta_min 1.769
_exptl_absorpt_coefficient_mu 1.478
_exptl_crystal_colour orange
_exptl_crystal_density_diffrn 1.269
_exptl_crystal_description block
_exptl_crystal_F_000 4940
_exptl_crystal_size_max 0.2
_exptl_crystal_size_mid 0.1
_exptl_crystal_size_min 0.2
_refine_diff_density_max 2.438
_refine_diff_density_min -1.993
_refine_diff_density_rms 0.170
_refine_ls_abs_structure_details
;
 Flack x determined using 12434 quotients [(I+)-(I-)]/[(I+)+(I-)]
 (Parsons, Flack and Wagner, Acta Cryst. B69 (2013) 249-259).
;
_refine_ls_abs_structure_Flack 0.178(6)
_refine_ls_extinction_method none
_refine_ls_goodness_of_fit_ref 1.047
_refine_ls_hydrogen_treatment mixed
_refine_ls_matrix_type full
_refine_ls_number_parameters 2587
_refine_ls_number_reflns 44059
_refine_ls_number_restraints 901
_refine_ls_restrained_S_all 1.045
_refine_ls_R_factor_all 0.1193
_refine_ls_R_factor_gt 0.0947
_refine_ls_shift/su_max 0.015
_refine_ls_shift/su_mean 0.000
_refine_ls_structure_factor_coef Fsqd
_refine_ls_weighting_details 'w=1/[\s^2^(Fo^2^)+(0.1792P)^2^] where P=(Fo^2^+2Fc^2^)/3'
_refine_ls_weighting_scheme calc
_refine_ls_wR_factor_gt 0.2429
_refine_ls_wR_factor_ref 0.2587
_reflns_Friedel_coverage 0.961
_reflns_Friedel_fraction_full 0.999
_reflns_Friedel_fraction_max 0.999
_reflns_number_gt 33771
_reflns_number_total 44059
_reflns_threshold_expression 'I > 2\s(I)'
_cod_data_source_file d5nr03301b2.cif
_cod_data_source_block Cu17
_cod_depositor_comments 'Adding full bibliography for 1576092--1576093.cif.'
_cod_original_cell_volume 12524(4)
_cod_original_sg_symbol_H-M 'P 21'
_cod_database_code 1576093
_shelx_shelxl_version_number 2018/3
_shelx_space_group_comment
;
The symmetry employed for this shelxl refinement is uniquely defined
by the following loop, which should always be used as a source of
symmetry information in preference to the above space-group names.
They are only intended as comments.
;
_smtbx_masks_void_probe_radius 1.2
_smtbx_masks_void_truncation_radius 1.2

loop_
_space_group_symop_operation_xyz
'x, y, z'
'-x, y+1/2, -z'

loop_
_atom_site_label
_atom_site_type_symbol
_atom_site_fract_x
_atom_site_fract_y
_atom_site_fract_z
_atom_site_U_iso_or_equiv
_atom_site_adp_type
_atom_site_occupancy
_atom_site_site_symmetry_order
_atom_site_calc_flag
_atom_site_refinement_flags_posn
_atom_site_refinement_flags_adp
_atom_site_refinement_flags_occupancy
_atom_site_disorder_assembly
_atom_site_disorder_group
Cu1 Cu 0.56485(11) 0.43609(7) 0.35349(8) 0.0242(4) Uani 1 1 d . . . . .
Cu2 Cu 0.66077(11) 0.41810(7) 0.29788(8) 0.0253(4) Uani 1 1 d . . . . .
Cu3 Cu 0.79210(14) 0.46942(8) 0.35404(10) 0.0419(5) Uani 1 1 d . . . . .
Cu4 Cu 0.69128(12) 0.48487(9) 0.40827(9) 0.0377(5) Uani 1 1 d . . . . .
Cu5 Cu 0.53687(12) 0.50790(8) 0.37722(9) 0.0323(5) Uani 1 1 d . . . . .
Cu6 Cu 0.59713(11) 0.56297(7) 0.30358(9) 0.0278(4) Uani 1 1 d . . . . .
Cu7 Cu 0.50039(11) 0.52199(7) 0.21885(8) 0.0246(4) Uani 1 1 d . . . . .
Cu8 Cu 0.58452(11) 0.46592(7) 0.19723(8) 0.0250(4) Uani 1 1 d . . . . .
Cu9 Cu 0.70026(12) 0.51749(8) 0.23788(10) 0.0356(5) Uani 1 1 d . . . . .
Cu10 Cu 0.77441(14) 0.54863(8) 0.33417(11) 0.0414(5) Uani 1 1 d . . . . .
Cu11 Cu 0.75017(12) 0.54850(8) 0.45879(9) 0.0349(5) Uani 1 1 d . . . . .
Cu12 Cu 0.62174(13) 0.59834(8) 0.40061(9) 0.0336(5) Uani 1 1 d D . . . .
Cu13 Cu 0.39743(11) 0.50940(7) 0.27424(8) 0.0261(4) Uani 1 1 d . . . . .
Cu14 Cu 0.43294(11) 0.41785(7) 0.28169(8) 0.0248(4) Uani 1 1 d . . . . .
Cu15 Cu 0.49402(12) 0.40410(7) 0.19009(9) 0.0278(4) Uani 1 1 d . . . . .
Cu16 Cu 0.72936(13) 0.39811(8) 0.22478(9) 0.0317(5) Uani 1 1 d . . . . .
Cu17 Cu 0.80953(12) 0.47233(8) 0.22162(9) 0.0339(5) Uani 1 1 d . . . . .
F15 F 0.7348(9) 0.4023(4) 0.5715(5) 0.070(4) Uani 1 1 d . . . . .
F16 F 0.6077(8) 0.3826(5) 0.5417(7) 0.072(4) Uani 1 1 d . . . . .
F17 F 0.6997(10) 0.3506(4) 0.5158(6) 0.075(4) Uani 1 1 d . . . . .
F25 F 0.5173(8) 0.6077(5) 0.0639(6) 0.089(6) Uani 1 1 d . . . . .
F26 F 0.6471(9) 0.5970(5) 0.0725(6) 0.073(4) Uani 1 1 d . . . . .
F27 F 0.6125(9) 0.6412(3) 0.1243(5) 0.064(4) Uani 1 1 d . . . . .
F35 F 0.7658(8) 0.6977(4) 0.5466(6) 0.070(2) Uani 1 1 d . U . . .
F36 F 0.8662(8) 0.6598(4) 0.5746(6) 0.066(2) Uani 1 1 d . U . . .
F37 F 0.7657(8) 0.6521(4) 0.6062(6) 0.069(2) Uani 1 1 d . U . . .
F45 F 0.1897(9) 0.3508(5) 0.1689(7) 0.074(2) Uani 1 1 d . U . . .
F46 F 0.2706(9) 0.3019(5) 0.2168(7) 0.079(2) Uani 1 1 d . U . . .
F47 F 0.2529(9) 0.3145(4) 0.1236(7) 0.074(2) Uani 1 1 d . U . . .
F55 F 0.9795(10) 0.3492(4) 0.1852(7) 0.122(3) Uani 1 1 d D U . . .
F56 F 0.9918(9) 0.3976(5) 0.1480(7) 0.123(3) Uani 1 1 d D U . . .
F57 F 0.9074(10) 0.3605(5) 0.1113(7) 0.121(3) Uani 1 1 d D U . . .
O11 O 0.7063(7) 0.4437(4) 0.4740(5) 0.038(3) Uani 1 1 d . . . . .
O12 O 0.5956(7) 0.4022(3) 0.4279(5) 0.032(3) Uani 1 1 d . . . . .
O21 O 0.5317(7) 0.5625(4) 0.1584(5) 0.035(3) Uani 1 1 d . . . . .
O22 O 0.6757(7) 0.5591(4) 0.1753(6) 0.045(3) Uani 1 1 d . . . . .
O31 O 0.7857(9) 0.5953(5) 0.5151(7) 0.0594(19) Uani 1 1 d . U . . .
O32 O 0.6769(10) 0.6391(5) 0.4746(7) 0.0594(19) Uani 1 1 d . U . . .
O41 O 0.3373(10) 0.3835(5) 0.2393(7) 0.065(2) Uani 1 1 d . U . . .
O42 O 0.3818(10) 0.3638(5) 0.1613(7) 0.064(2) Uani 1 1 d . U . . .
O51 O 0.8902(14) 0.4389(8) 0.1944(11) 0.111(3) Uani 1 1 d . U . . .
O52 O 0.8206(15) 0.3750(8) 0.1870(11) 0.112(3) Uani 1 1 d . U . . .
O104 O 0.6864(8) 0.3367(4) 0.2306(6) 0.044(3) Uani 1 1 d . . . . .
H104 H 0.719467 0.317296 0.238145 0.066 Uiso 1 1 calc R U . . .
O123 O 0.4666(9) 0.2120(3) 0.5743(6) 0.049(2) Uani 1 1 d . U . . .
O204 O 0.9916(7) 0.4418(4) 0.3837(6) 0.0391(19) Uani 1 1 d . U . . .
H204 H 1.041226 0.435153 0.396020 0.059 Uiso 1 1 calc R U . . .
O223 O 0.8023(9) 0.1876(5) 0.6043(7) 0.060(2) Uani 1 1 d . U . . .
O304 O 0.9388(9) 0.5881(4) 0.4985(6) 0.050(3) Uani 1 1 d . . . . .
H304 H 0.922097 0.595413 0.464479 0.074 Uiso 1 1 calc R U . . .
O323 O 0.9924(10) 0.3003(6) 0.7429(7) 0.076(3) Uani 1 1 d . U . . .
O404 O 0.4135(7) 0.5554(4) 0.4265(5) 0.033(3) Uani 1 1 d . . . . .
H404 H 0.411300 0.569450 0.397912 0.049 Uiso 1 1 calc R U . . .
O423 O 0.8519(9) 0.4313(5) 0.8295(6) 0.063(2) Uani 1 1 d . U . . .
O504 O 0.2358(6) 0.4412(4) 0.2614(5) 0.0312(17) Uani 1 1 d D U . . .
H504 H 0.267685 0.433967 0.243729 0.047 Uiso 1 1 calc R U . . .
O523 O 0.5196(8) 0.3332(4) 0.7112(6) 0.056(2) Uani 1 1 d . U . . .
O604 O 0.9129(8) 0.6142(4) 0.3810(6) 0.043(3) Uani 1 1 d . . . . .
H604 H 0.908626 0.596328 0.403757 0.065 Uiso 1 1 calc R U . . .
O623 O 0.5171(10) 0.8125(4) 0.0467(7) 0.065(2) Uani 1 1 d . U . . .
O704 O 0.5364(7) 0.6438(3) 0.3606(5) 0.0308(14) Uani 1 1 d D U . . .
H704 H 0.547(4) 0.6696(7) 0.359(4) 0.046 Uiso 1 1 d D U . . .
O723 O 0.2578(11) 0.7173(4) -0.0983(7) 0.069(3) Uani 1 1 d . U . . .
O804 O 0.2841(8) 0.5068(4) 0.2014(5) 0.0385(14) Uani 1 1 d . U . . .
H804 H 0.269992 0.487102 0.217397 0.058 Uiso 1 1 calc DR U . . .
O823 O 0.3902(9) 0.5959(5) -0.2011(7) 0.065(2) Uani 1 1 d . U . . .
O904 O 0.5181(8) 0.3923(4) 0.1116(5) 0.045(3) Uani 1 1 d . . . . .
H904 H 0.480638 0.385039 0.082265 0.068 Uiso 1 1 calc R U . . .
O923 O 0.7490(14) 0.6190(6) -0.1295(8) 0.094(3) Uani 1 1 d . U . . .
O927 O 1.0186(8) 0.4763(4) 0.2815(6) 0.045(3) Uani 1 1 d . . . . .
H927 H 0.987324 0.461133 0.292102 0.068 Uiso 1 1 calc R U . . .
O946 O 0.7931(10) 0.7525(5) 0.0148(7) 0.070(3) Uani 1 1 d . U . . .
C1 C 0.6298(8) 0.4787(5) 0.3242(6) 0.021(3) Uani 1 1 d . . . . .
C2 C 0.6192(10) 0.5002(4) 0.2755(7) 0.025(3) Uani 1 1 d . . . . .
C13 C 0.6610(11) 0.4165(6) 0.4716(7) 0.034(4) Uani 1 1 d . . . . .
C14 C 0.6757(12) 0.3866(7) 0.5236(8) 0.047(5) Uani 1 1 d . . . . .
C23 C 0.5986(12) 0.5737(6) 0.1487(8) 0.041(4) Uani 1 1 d . . . . .
C24 C 0.5909(14) 0.6053(7) 0.1011(9) 0.050(5) Uani 1 1 d . . . . .
C33 C 0.7485(15) 0.6290(8) 0.5137(10) 0.0604(17) Uani 1 1 d . U . . .
C34 C 0.7880(16) 0.6582(8) 0.5600(11) 0.0635(17) Uani 1 1 d . U . . .
C43 C 0.3405(15) 0.3626(8) 0.1926(12) 0.0661(19) Uani 1 1 d . U . . .
C44 C 0.2624(16) 0.3315(8) 0.1742(12) 0.0698(18) Uani 1 1 d . U . . .
C53 C 0.8804(16) 0.3983(7) 0.1830(10) 0.113(3) Uani 1 1 d D U . . .
C54 C 0.9347(13) 0.3783(5) 0.1591(7) 0.117(3) Uani 1 1 d D U . . .
C101 C 0.5380(10) 0.3917(5) 0.2810(7) 0.030(4) Uani 1 1 d . . . . .
C102 C 0.5847(10) 0.3662(5) 0.2637(8) 0.031(4) Uani 1 1 d . . . . .
C103 C 0.6157(10) 0.3263(4) 0.2452(7) 0.025(3) Uani 1 1 d . . . . .
C105 C 0.5477(11) 0.3029(6) 0.1950(8) 0.038(4) Uani 1 1 d . . . . .
H10A H 0.573794 0.286780 0.171779 0.045 Uiso 1 1 calc R U . . .
H10B H 0.508163 0.322152 0.169880 0.045 Uiso 1 1 calc R U . . .
C106 C 0.5026(12) 0.2738(5) 0.2288(8) 0.038(4) Uani 1 1 d . . . . .
H10C H 0.442293 0.278091 0.214387 0.046 Uiso 1 1 calc R U . . .
H10D H 0.513943 0.245034 0.222997 0.046 Uiso 1 1 calc R U . . .
C107 C 0.5362(12) 0.2845(6) 0.2924(8) 0.039(4) Uani 1 1 d . . . . .
H107 H 0.507476 0.308993 0.300388 0.047 Uiso 1 1 calc R U . . .
C108 C 0.6357(11) 0.2957(5) 0.2999(8) 0.034(4) Uani 1 1 d . . . . .
C109 C 0.6823(13) 0.2580(6) 0.2874(9) 0.046(5) Uani 1 1 d . . . . .
H10E H 0.652142 0.233337 0.290320 0.069 Uiso 1 1 calc R U . . .
H10F H 0.737704 0.256908 0.315169 0.069 Uiso 1 1 calc R U . . .
H10G H 0.686129 0.260163 0.248983 0.069 Uiso 1 1 calc R U . . .
C110 C 0.6747(11) 0.3137(5) 0.3608(7) 0.033(4) Uani 1 1 d . . . . .
H11A H 0.732517 0.321569 0.366749 0.040 Uiso 1 1 calc R U . . .
H11B H 0.643883 0.338169 0.365250 0.040 Uiso 1 1 calc R U . . .
C111 C 0.6711(12) 0.2813(6) 0.4051(8) 0.040(4) Uani 1 1 d . . . . .
H11C H 0.694285 0.292833 0.443783 0.048 Uiso 1 1 calc R U . . .
H11D H 0.705783 0.257945 0.402250 0.048 Uiso 1 1 calc R U . . .
C112 C 0.5815(10) 0.2659(5) 0.3968(7) 0.031(4) Uani 1 1 d . . . . .
H112 H 0.549416 0.289709 0.403105 0.037 Uiso 1 1 calc R U . . .
C113 C 0.5334(10) 0.2486(5) 0.3354(7) 0.032(4) Uani 1 1 d . . . . .
H113 H 0.560816 0.223661 0.327249 0.039 Uiso 1 1 calc R U . . .
C114 C 0.4426(11) 0.2405(6) 0.3278(9) 0.041(4) Uani 1 1 d . . . . .
H11E H 0.414903 0.230216 0.288849 0.049 Uiso 1 1 calc R U . . .
H11F H 0.415577 0.266128 0.332366 0.049 Uiso 1 1 calc R U . . .
C115 C 0.4325(12) 0.2089(6) 0.3720(9) 0.045(5) Uani 1 1 d . . . . .
H11G H 0.374288 0.207648 0.370688 0.054 Uiso 1 1 calc R U . . .
H11H H 0.449018 0.181657 0.362848 0.054 Uiso 1 1 calc R U . . .
C116 C 0.4858(12) 0.2215(4) 0.4300(9) 0.0455(17) Uani 1 1 d . U . . .
C117 C 0.5772(13) 0.2303(6) 0.4442(9) 0.0452(17) Uani 1 1 d . U . . .
C118 C 0.6302(13) 0.1924(6) 0.4379(9) 0.045(2) Uani 1 1 d . U . . .
H11I H 0.616644 0.185267 0.397652 0.067 Uiso 1 1 calc R U . . .
H11J H 0.617826 0.169401 0.458836 0.067 Uiso 1 1 calc R U . . .
H11K H 0.688837 0.199003 0.453507 0.067 Uiso 1 1 calc R U . . .
C119 C 0.6176(13) 0.2493(6) 0.5032(8) 0.0457(17) Uani 1 1 d . U . . .
H11L H 0.601278 0.278060 0.502623 0.055 Uiso 1 1 calc R U . . .
H11M H 0.678273 0.248078 0.513139 0.055 Uiso 1 1 calc R U . . .
C120 C 0.5902(13) 0.2258(6) 0.5489(9) 0.0461(17) Uani 1 1 d . U . . .
H12A H 0.620046 0.199711 0.556316 0.055 Uiso 1 1 calc R U . . .
H12B H 0.608429 0.241597 0.584711 0.055 Uiso 1 1 calc R U . . .
C121 C 0.5026(13) 0.2173(4) 0.5359(9) 0.0462(17) Uani 1 1 d . U . . .
C122 C 0.4493(13) 0.2158(4) 0.4747(9) 0.0458(17) Uani 1 1 d . U . . .
H122 H 0.391823 0.211145 0.465350 0.055 Uiso 1 1 calc R U . . .
C201 C 0.7810(11) 0.4155(6) 0.3108(8) 0.0382(18) Uani 1 1 d . U . . .
C202 C 0.8553(11) 0.4153(6) 0.3409(8) 0.0387(16) Uani 1 1 d . U . . .
C203 C 0.9448(11) 0.4086(6) 0.3746(8) 0.0393(14) Uani 1 1 d . U . . .
C205 C 0.9769(11) 0.3731(6) 0.3301(8) 0.0399(15) Uani 1 1 d . U . . .
H20A H 0.934980 0.371517 0.291914 0.048 Uiso 1 1 calc R U . . .
H20B H 1.029700 0.381845 0.325549 0.048 Uiso 1 1 calc R U . . .
C206 C 0.9871(11) 0.3318(6) 0.3595(8) 0.0400(16) Uani 1 1 d . U . . .
H20C H 1.046141 0.324912 0.376149 0.048 Uiso 1 1 calc R U . . .
H20D H 0.959841 0.310435 0.331885 0.048 Uiso 1 1 calc R U . . .
C207 C 0.9440(11) 0.3351(6) 0.4100(8) 0.0399(16) Uani 1 1 d . U . . .
H207 H 0.883788 0.334237 0.388310 0.048 Uiso 1 1 calc R U . . .
C208 C 0.9591(11) 0.3816(6) 0.4286(8) 0.0394(15) Uani 1 1 d . U . . .
C209 C 1.0527(11) 0.3855(6) 0.4667(8) 0.039(2) Uani 1 1 d . U . . .
H20E H 1.062003 0.412049 0.485181 0.059 Uiso 1 1 calc R U . . .
H20F H 1.087892 0.382540 0.442667 0.059 Uiso 1 1 calc R U . . .
H20G H 1.065951 0.364191 0.495730 0.059 Uiso 1 1 calc R U . . .
C210 C 0.9015(10) 0.3917(6) 0.4636(9) 0.042(5) Uani 1 1 d . . . . .
H21A H 0.843553 0.391093 0.438385 0.051 Uiso 1 1 calc R U . . .
H21B H 0.913522 0.419379 0.479488 0.051 Uiso 1 1 calc R U . . .
C211 C 0.9138(10) 0.3599(6) 0.5143(9) 0.041(4) Uani 1 1 d . . . . .
H21C H 0.872747 0.365639 0.533694 0.049 Uiso 1 1 calc R U . . .
H21D H 0.969105 0.363846 0.542368 0.049 Uiso 1 1 calc R U . . .
C212 C 0.9045(11) 0.3123(6) 0.4939(9) 0.044(5) Uani 1 1 d . . . . .
H212 H 0.845033 0.308119 0.471899 0.053 Uiso 1 1 calc R U . . .
C213 C 0.9537(12) 0.3033(6) 0.4519(8) 0.044(5) Uani 1 1 d . . . . .
H213 H 1.013132 0.303673 0.475529 0.052 Uiso 1 1 calc R U . . .
C214 C 0.9361(18) 0.2613(8) 0.4318(11) 0.069(7) Uani 1 1 d . . . . .
H21E H 0.968566 0.255024 0.406259 0.082 Uiso 1 1 calc R U . . .
H21F H 0.877161 0.259272 0.409059 0.082 Uiso 1 1 calc R U . . .
C215 C 0.9563(16) 0.2280(7) 0.4814(10) 0.064(6) Uani 1 1 d . . . . .
H21G H 0.934627 0.201404 0.464941 0.077 Uiso 1 1 calc R U . . .
H21H H 1.016695 0.225510 0.498921 0.077 Uiso 1 1 calc R U . . .
C216 C 0.9196(12) 0.2389(7) 0.5255(10) 0.057(2) Uani 1 1 d . U . . .
C217 C 0.9253(14) 0.2820(7) 0.5484(10) 0.057(2) Uani 1 1 d . U . . .
C218 C 1.0190(14) 0.2892(7) 0.5886(10) 0.056(3) Uani 1 1 d . U . . .
H21I H 1.054433 0.268129 0.581094 0.085 Uiso 1 1 calc R U . . .
H21J H 1.021644 0.287924 0.628630 0.085 Uiso 1 1 calc R U . . .
H21K H 1.037845 0.315824 0.580580 0.085 Uiso 1 1 calc R U . . .
C219 C 0.8649(15) 0.2904(7) 0.5784(10) 0.057(2) Uani 1 1 d . U . . .
H21L H 0.809920 0.294676 0.549912 0.069 Uiso 1 1 calc R U . . .
H21M H 0.880684 0.315626 0.600745 0.069 Uiso 1 1 calc R U . . .
C220 C 0.8593(15) 0.2534(7) 0.6210(10) 0.058(2) Uani 1 1 d . U . . .
H22A H 0.911286 0.251840 0.653224 0.070 Uiso 1 1 calc R U . . .
H22B H 0.813914 0.258735 0.636643 0.070 Uiso 1 1 calc R U . . .
C221 C 0.8446(12) 0.2145(7) 0.5900(10) 0.0583(19) Uani 1 1 d . U . . .
C222 C 0.8722(12) 0.2098(7) 0.5433(9) 0.058(2) Uani 1 1 d . U . . .
H222 H 0.858402 0.185499 0.522004 0.070 Uiso 1 1 calc R U . . .
C301 C 0.8195(10) 0.5044(5) 0.4237(7) 0.029(3) Uani 1 1 d . . . . .
C302 C 0.8688(10) 0.5273(5) 0.4607(8) 0.034(4) Uani 1 1 d . . . . .
C303 C 0.9428(9) 0.5449(6) 0.5013(7) 0.032(4) Uani 1 1 d . . . . .
C305 C 1.0264(10) 0.5324(6) 0.4869(10) 0.046(5) Uani 1 1 d . . . . .
H30A H 1.012289 0.516459 0.451304 0.055 Uiso 1 1 calc R U . . .
H30B H 1.056492 0.557041 0.482084 0.055 Uiso 1 1 calc R U . . .
C306 C 1.0811(12) 0.5065(7) 0.5384(10) 0.053(5) Uani 1 1 d . . . . .
H30C H 1.108702 0.484065 0.525196 0.063 Uiso 1 1 calc R U . . .
H30D H 1.123278 0.523462 0.565674 0.063 Uiso 1 1 calc R U . . .
C307 C 1.0180(11) 0.4905(6) 0.5651(9) 0.044(5) Uani 1 1 d . . . . .
H307 H 0.982897 0.470133 0.538226 0.053 Uiso 1 1 calc R U . . .
C308 C 0.9621(12) 0.5286(7) 0.5655(8) 0.053(5) Uani 1 1 d . . . . .
C309 C 1.0065(16) 0.5603(10) 0.6053(10) 0.082(8) Uani 1 1 d . . . . .
H30E H 1.030687 0.579645 0.585251 0.123 Uiso 1 1 calc R U . . .
H30F H 1.050208 0.547933 0.636619 0.123 Uiso 1 1 calc R U . . .
H30G H 0.968012 0.574562 0.620643 0.123 Uiso 1 1 calc R U . . .
C310 C 0.8843(12) 0.5096(7) 0.5800(8) 0.050(5) Uani 1 1 d . . . . .
H31A H 0.846836 0.531774 0.582758 0.060 Uiso 1 1 calc R U . . .
H31B H 0.853558 0.491501 0.548591 0.060 Uiso 1 1 calc R U . . .
C311 C 0.9114(16) 0.4855(7) 0.6365(9) 0.060(6) Uani 1 1 d . . . . .
H31C H 0.931852 0.504791 0.668484 0.073 Uiso 1 1 calc R U . . .
H31D H 0.862603 0.471682 0.641023 0.073 Uiso 1 1 calc R U . . .
C312 C 0.9783(10) 0.4538(6) 0.6409(9) 0.042(4) Uani 1 1 d . . . . .
H312 H 0.950972 0.434190 0.609818 0.050 Uiso 1 1 calc R U . . .
C313 C 1.0563(12) 0.4689(7) 0.6247(10) 0.052(5) Uani 1 1 d . . . . .
H313 H 1.088790 0.488799 0.653626 0.063 Uiso 1 1 calc R U . . .
C314 C 1.1103(17) 0.4325(9) 0.6214(12) 0.078(8) Uani 1 1 d . . . . .
H31E H 1.157456 0.441382 0.609549 0.094 Uiso 1 1 calc R U . . .
H31F H 1.077896 0.412430 0.593585 0.094 Uiso 1 1 calc R U . . .
C315 C 1.1424(16) 0.4130(9) 0.6850(10) 0.075(8) Uani 1 1 d . . . . .
H31G H 1.181986 0.390812 0.686519 0.091 Uiso 1 1 calc R U . . .
H31H H 1.170478 0.433841 0.713207 0.091 Uiso 1 1 calc R U . . .
C316 C 1.0660(14) 0.3962(9) 0.6988(9) 0.071(2) Uani 1 1 d . U . . .
C317 C 1.0008(16) 0.4274(9) 0.6954(12) 0.071(2) Uani 1 1 d . U . . .
C318 C 1.0412(15) 0.4563(9) 0.7521(11) 0.071(3) Uani 1 1 d . U . . .
H31I H 1.091976 0.443857 0.776688 0.107 Uiso 1 1 calc R U . . .
H31J H 1.001911 0.459136 0.773063 0.107 Uiso 1 1 calc R U . . .
H31K H 1.053725 0.483132 0.739967 0.107 Uiso 1 1 calc R U . . .
C319 C 0.9229(16) 0.4050(8) 0.7046(12) 0.071(2) Uani 1 1 d . U . . .
H31L H 0.889431 0.425266 0.716682 0.086 Uiso 1 1 calc R U . . .
H31M H 0.888432 0.393670 0.667700 0.086 Uiso 1 1 calc R U . . .
C320 C 0.9438(16) 0.3730(9) 0.7457(12) 0.072(2) Uani 1 1 d . U . . .
H32A H 0.891920 0.361312 0.748216 0.086 Uiso 1 1 calc R U . . .
H32B H 0.973111 0.385149 0.783257 0.086 Uiso 1 1 calc R U . . .
C321 C 0.9938(14) 0.3400(9) 0.7365(9) 0.072(2) Uani 1 1 d . U . . .
C322 C 1.0573(14) 0.3537(9) 0.7087(8) 0.072(2) Uani 1 1 d . U . . .
H322 H 1.090550 0.334302 0.698040 0.086 Uiso 1 1 calc R U . . .
C401 C 0.6263(10) 0.5397(5) 0.4407(6) 0.024(3) Uani 1 1 d . . . . .
C402 C 0.5574(10) 0.5508(5) 0.4433(7) 0.027(3) Uani 1 1 d . . . . .
C403 C 0.4902(12) 0.5629(6) 0.4707(10) 0.047(5) Uani 1 1 d . . . . .
C405 C 0.5013(11) 0.6062(5) 0.4942(8) 0.035(4) Uani 1 1 d . . . . .
H40A H 0.446769 0.618480 0.489071 0.042 Uiso 1 1 calc R U . . .
H40B H 0.529718 0.622777 0.472899 0.042 Uiso 1 1 calc R U . . .
C406 C 0.5526(14) 0.6059(6) 0.5583(9) 0.050(5) Uani 1 1 d . . . . .
H40C H 0.518891 0.614942 0.581744 0.060 Uiso 1 1 calc R U . . .
H40D H 0.601170 0.623800 0.565757 0.060 Uiso 1 1 calc R U . . .
C407 C 0.5796(11) 0.5611(5) 0.5715(7) 0.033(4) Uani 1 1 d . . . . .
H407 H 0.628389 0.556276 0.558621 0.039 Uiso 1 1 calc R U . . .
C408 C 0.5001(9) 0.5383(5) 0.5266(7) 0.031(4) Uani 1 1 d . . . . .
C409 C 0.4216(10) 0.5426(5) 0.5423(8) 0.033(4) Uani 1 1 d . . . . .
H40E H 0.401978 0.570652 0.536024 0.050 Uiso 1 1 calc R U . . .
H40F H 0.433031 0.535596 0.582493 0.050 Uiso 1 1 calc R U . . .
H40G H 0.379313 0.524432 0.518632 0.050 Uiso 1 1 calc R U . . .
C410 C 0.5246(11) 0.4924(5) 0.5258(8) 0.037(4) Uani 1 1 d . . . . .
H41A H 0.572424 0.490215 0.511843 0.044 Uiso 1 1 calc R U . . .
H41B H 0.478221 0.477386 0.499226 0.044 Uiso 1 1 calc R U . . .
C411 C 0.5477(11) 0.4722(5) 0.5884(7) 0.035(4) Uani 1 1 d . . . . .
H41C H 0.498154 0.470748 0.600496 0.042 Uiso 1 1 calc R U . . .
H41D H 0.568812 0.444417 0.587548 0.042 Uiso 1 1 calc R U . . .
C412 C 0.6157(12) 0.4992(6) 0.6315(8) 0.042(4) Uani 1 1 d . . . . .
H412 H 0.666032 0.496508 0.619646 0.051 Uiso 1 1 calc R U . . .
C413 C 0.6010(12) 0.5448(6) 0.6341(8) 0.042(4) Uani 1 1 d . . . . .
H413 H 0.552595 0.549182 0.647564 0.051 Uiso 1 1 calc R U . . .
C414 C 0.6703(12) 0.5674(7) 0.6702(8) 0.047(5) Uani 1 1 d . . . . .
H41E H 0.654938 0.596223 0.671601 0.056 Uiso 1 1 calc R U . . .
H41F H 0.717016 0.565987 0.655037 0.056 Uiso 1 1 calc R U . . .
C415 C 0.6951(17) 0.5486(7) 0.7307(10) 0.064(6) Uani 1 1 d . . . . .
H41G H 0.745504 0.562418 0.754721 0.077 Uiso 1 1 calc R U . . .
H41H H 0.650856 0.554496 0.747248 0.077 Uiso 1 1 calc R U . . .
C416 C 0.7098(12) 0.5064(7) 0.7342(7) 0.0561(19) Uani 1 1 d . U . . .
C417 C 0.6385(14) 0.4756(7) 0.6951(10) 0.0560(19) Uani 1 1 d . U . . .
C418 C 0.5619(14) 0.4812(7) 0.7173(10) 0.055(2) Uani 1 1 d . U . . .
H41I H 0.580275 0.493613 0.755124 0.083 Uiso 1 1 calc R U . . .
H41J H 0.537381 0.454696 0.719431 0.083 Uiso 1 1 calc R U . . .
H41K H 0.520930 0.498669 0.690961 0.083 Uiso 1 1 calc R U . . .
C419 C 0.6645(14) 0.4337(7) 0.6940(9) 0.0565(19) Uani 1 1 d . U . . .
H41L H 0.690826 0.431113 0.664069 0.068 Uiso 1 1 calc R U . . .
H41M H 0.614620 0.416462 0.682681 0.068 Uiso 1 1 calc R U . . .
C420 C 0.7286(14) 0.4153(7) 0.7538(9) 0.0571(19) Uani 1 1 d . U . . .
H42A H 0.695201 0.403446 0.775829 0.069 Uiso 1 1 calc R U . . .
H42B H 0.759578 0.392897 0.743763 0.069 Uiso 1 1 calc R U . . .
C421 C 0.7840(13) 0.4409(7) 0.7888(8) 0.0575(19) Uani 1 1 d . U . . .
C422 C 0.7802(11) 0.4863(7) 0.7783(7) 0.0567(19) Uani 1 1 d . U . . .
H422 H 0.824353 0.502683 0.800477 0.068 Uiso 1 1 calc R U . . .
C501 C 0.4458(9) 0.4680(6) 0.3403(7) 0.0314(16) Uani 1 1 d . U . . .
C502 C 0.3704(10) 0.4589(5) 0.3208(7) 0.0323(15) Uani 1 1 d . U . . .
C503 C 0.2841(10) 0.4479(5) 0.3227(8) 0.0331(13) Uani 1 1 d . U . . .
C505 C 0.2428(10) 0.4828(6) 0.3400(8) 0.0336(14) Uani 1 1 d . U . . .
H50A H 0.188057 0.487331 0.311355 0.040 Uiso 1 1 calc R U . . .
H50B H 0.276101 0.507586 0.342502 0.040 Uiso 1 1 calc R U . . .
C506 C 0.2333(10) 0.4736(6) 0.3968(7) 0.0345(15) Uani 1 1 d . U . . .
H50C H 0.247020 0.497377 0.422419 0.041 Uiso 1 1 calc R U . . .
H50D H 0.176839 0.464346 0.392935 0.041 Uiso 1 1 calc R U . . .
C507 C 0.2946(10) 0.4404(6) 0.4174(8) 0.0346(14) Uani 1 1 d . U . . .
H507 H 0.351027 0.452355 0.427415 0.042 Uiso 1 1 calc R U . . .
C508 C 0.2801(10) 0.4120(6) 0.3623(8) 0.0344(14) Uani 1 1 d . U . . .
C509 C 0.1949(10) 0.3937(6) 0.3403(8) 0.037(2) Uani 1 1 d . U . . .
H50E H 0.180548 0.388692 0.299333 0.056 Uiso 1 1 calc R U . . .
H50F H 0.154916 0.412414 0.347316 0.056 Uiso 1 1 calc R U . . .
H50G H 0.193933 0.368035 0.359963 0.056 Uiso 1 1 calc R U . . .
C510 C 0.3539(11) 0.3805(5) 0.3784(8) 0.033(4) Uani 1 1 d . . . . .
H51A H 0.349145 0.362762 0.345311 0.039 Uiso 1 1 calc R U . . .
H51B H 0.406738 0.395349 0.387451 0.039 Uiso 1 1 calc R U . . .
C511 C 0.3541(11) 0.3549(5) 0.4287(7) 0.034(4) Uani 1 1 d . . . . .
H51C H 0.402477 0.336687 0.438336 0.041 Uiso 1 1 calc R U . . .
H51D H 0.304192 0.337633 0.417507 0.041 Uiso 1 1 calc R U . . .
C512 C 0.3562(9) 0.3793(5) 0.4832(7) 0.026(3) Uani 1 1 d . . . . .
H512 H 0.409649 0.394400 0.494837 0.031 Uiso 1 1 calc R U . . .
C513 C 0.2909(10) 0.4107(5) 0.4710(7) 0.033(4) Uani 1 1 d . . . . .
H513 H 0.236241 0.396801 0.459450 0.039 Uiso 1 1 calc R U . . .
C514 C 0.2980(10) 0.4369(6) 0.5233(7) 0.036(4) Uani 1 1 d . . . . .
H51E H 0.251932 0.456502 0.514087 0.043 Uiso 1 1 calc R U . . .
H51F H 0.350120 0.452333 0.533784 0.043 Uiso 1 1 calc R U . . .
C515 C 0.2958(13) 0.4097(7) 0.5758(9) 0.052(5) Uani 1 1 d . . . . .
H51G H 0.308934 0.426647 0.610523 0.063 Uiso 1 1 calc R U . . .
H51H H 0.239826 0.398456 0.568410 0.063 Uiso 1 1 calc R U . . .
C516 C 0.3567(11) 0.3759(6) 0.5850(9) 0.0496(18) Uani 1 1 d . U . . .
C517 C 0.3613(13) 0.3481(6) 0.5353(9) 0.0494(18) Uani 1 1 d . U . . .
C518 C 0.2825(13) 0.3197(7) 0.5227(9) 0.051(2) Uani 1 1 d . U . . .
H51I H 0.285025 0.304448 0.557032 0.076 Uiso 1 1 calc R U . . .
H51J H 0.281285 0.300826 0.491947 0.076 Uiso 1 1 calc R U . . .
H51K H 0.232641 0.336404 0.511188 0.076 Uiso 1 1 calc R U . . .
C519 C 0.4378(13) 0.3250(7) 0.5523(9) 0.0497(18) Uani 1 1 d . U . . .
H51L H 0.483211 0.342738 0.550147 0.060 Uiso 1 1 calc R U . . .
H51M H 0.432987 0.302406 0.525185 0.060 Uiso 1 1 calc R U . . .
C520 C 0.4609(13) 0.3067(7) 0.6160(9) 0.0503(18) Uani 1 1 d . U . . .
H52A H 0.418642 0.286626 0.617361 0.060 Uiso 1 1 calc R U . . .
H52B H 0.514467 0.292511 0.625683 0.060 Uiso 1 1 calc R U . . .
C521 C 0.4658(10) 0.3394(6) 0.6593(9) 0.0513(18) Uani 1 1 d . U . . .
C522 C 0.4146(11) 0.3713(6) 0.6436(9) 0.0505(18) Uani 1 1 d . U . . .
H522 H 0.415702 0.391597 0.670900 0.061 Uiso 1 1 calc R U . . .
C601 C 0.6932(10) 0.5958(5) 0.3477(7) 0.031(4) Uani 1 1 d . . . . .
C602 C 0.7644(12) 0.6134(6) 0.3560(9) 0.044(5) Uani 1 1 d . . . . .
C603 C 0.8400(11) 0.6408(6) 0.3665(9) 0.047(5) Uani 1 1 d . . . . .
C605 C 0.8391(12) 0.6687(6) 0.4193(8) 0.042(4) Uani 1 1 d . . . . .
H60A H 0.809421 0.655105 0.442499 0.051 Uiso 1 1 calc R U . . .
H60B H 0.895893 0.674794 0.443869 0.051 Uiso 1 1 calc R U . . .
C606 C 0.7937(11) 0.7083(6) 0.3923(8) 0.041(4) Uani 1 1 d . . . . .
H60C H 0.830669 0.732079 0.402770 0.049 Uiso 1 1 calc R U . . .
H60D H 0.744619 0.713151 0.404144 0.049 Uiso 1 1 calc R U . . .
C607 C 0.7685(10) 0.6994(5) 0.3265(8) 0.034(4) Uani 1 1 d . . . . .
H607 H 0.715281 0.684185 0.316006 0.041 Uiso 1 1 calc R U . . .
C608 C 0.8345(11) 0.6694(6) 0.3199(8) 0.039(4) Uani 1 1 d . . . . .
C609 C 0.9228(12) 0.6876(6) 0.3278(8) 0.041(4) Uani 1 1 d . . . . .
H60E H 0.918421 0.708950 0.299561 0.061 Uiso 1 1 calc R U . . .
H60F H 0.959206 0.666134 0.322631 0.061 Uiso 1 1 calc R U . . .
H60G H 0.945537 0.698998 0.366127 0.061 Uiso 1 1 calc R U . . .
C610 C 0.7992(11) 0.6524(6) 0.2574(8) 0.041(4) Uani 1 1 d . . . . .
H61A H 0.837900 0.632297 0.250701 0.049 Uiso 1 1 calc R U . . .
H61B H 0.745971 0.638685 0.252270 0.049 Uiso 1 1 calc R U . . .
C611 C 0.7867(11) 0.6875(6) 0.2140(8) 0.041(4) Uani 1 1 d . . . . .
H61C H 0.841167 0.698987 0.216877 0.049 Uiso 1 1 calc R U . . .
H61D H 0.762672 0.676318 0.175156 0.049 Uiso 1 1 calc R U . . .
C612 C 0.7320(13) 0.7213(6) 0.2218(9) 0.049(5) Uani 1 1 d . . . . .
H612 H 0.677236 0.708006 0.214930 0.059 Uiso 1 1 calc R U . . .
C613 C 0.7544(9) 0.7379(5) 0.2838(7) 0.027(3) Uani 1 1 d . . . . .
H613 H 0.808200 0.752394 0.292562 0.033 Uiso 1 1 calc R U . . .
C614 C 0.6936(16) 0.7671(7) 0.2930(10) 0.059(6) Uani 1 1 d . . . . .
H61E H 0.716442 0.779097 0.331393 0.071 Uiso 1 1 calc R U . . .
H61F H 0.642785 0.752261 0.291537 0.071 Uiso 1 1 calc R U . . .
C615 C 0.6707(13) 0.8026(7) 0.2469(10) 0.057(6) Uani 1 1 d . . . . .
H61G H 0.621263 0.816877 0.249399 0.068 Uiso 1 1 calc R U . . .
H61H H 0.716565 0.822286 0.255998 0.068 Uiso 1 1 calc R U . . .
C616 C 0.6550(14) 0.7882(6) 0.1898(10) 0.060(2) Uani 1 1 d . U . . .
C617 C 0.7137(15) 0.7565(7) 0.1772(10) 0.060(2) Uani 1 1 d . U . . .
C618 C 0.7948(15) 0.7799(7) 0.1817(10) 0.059(3) Uani 1 1 d . U . . .
H61I H 0.781449 0.804335 0.158049 0.089 Uiso 1 1 calc R U . . .
H61J H 0.831176 0.762522 0.168383 0.089 Uiso 1 1 calc R U . . .
H61K H 0.822554 0.787601 0.221354 0.089 Uiso 1 1 calc R U . . .
C619 C 0.6779(15) 0.7377(8) 0.1183(10) 0.060(2) Uani 1 1 d . U . . .
H61L H 0.721861 0.722504 0.109178 0.073 Uiso 1 1 calc R U . . .
H61M H 0.634550 0.718126 0.118961 0.073 Uiso 1 1 calc R U . . .
C620 C 0.6412(15) 0.7686(7) 0.0712(10) 0.061(2) Uani 1 1 d . U . . .
H62A H 0.613387 0.754012 0.035342 0.073 Uiso 1 1 calc R U . . .
H62B H 0.686395 0.784789 0.065296 0.073 Uiso 1 1 calc R U . . .
C621 C 0.5731(14) 0.8003(6) 0.0856(10) 0.062(2) Uani 1 1 d . U . . .
C622 C 0.5910(14) 0.8025(6) 0.1485(10) 0.061(2) Uani 1 1 d . U . . .
H622 H 0.550901 0.816145 0.160608 0.073 Uiso 1 1 calc R U . . .
C701 C 0.4655(10) 0.5581(5) 0.2704(7) 0.0293(16) Uani 1 1 d . U . . .
C702 C 0.4758(10) 0.5955(5) 0.2931(7) 0.0301(14) Uani 1 1 d . U . . .
C703 C 0.4617(10) 0.6357(5) 0.3122(7) 0.0313(12) Uani 1 1 d D U . . .
C705 C 0.3779(10) 0.6355(5) 0.3234(7) 0.0325(14) Uani 1 1 d . U . . .
H70A H 0.365424 0.607830 0.333633 0.039 Uiso 1 1 calc R U . . .
H70B H 0.380307 0.653781 0.355522 0.039 Uiso 1 1 calc R U . . .
C706 C 0.3099(11) 0.6497(5) 0.2694(7) 0.0330(14) Uani 1 1 d . U . . .
H70C H 0.281744 0.674133 0.277161 0.040 Uiso 1 1 calc R U . . .
H70D H 0.268691 0.628116 0.254265 0.040 Uiso 1 1 calc R U . . .
C707 C 0.3594(10) 0.6596(5) 0.2264(7) 0.0327(14) Uani 1 1 d . U . . .
H707 H 0.363495 0.632302 0.209989 0.039 Uiso 1 1 calc R U . . .
C708 C 0.4461(11) 0.6681(5) 0.2600(7) 0.0324(13) Uani 1 1 d . U . . .
C709 C 0.4577(11) 0.7120(5) 0.2868(8) 0.035(2) Uani 1 1 d . U . . .
H70E H 0.449496 0.711105 0.324040 0.053 Uiso 1 1 calc R U . . .
H70F H 0.417420 0.730383 0.261630 0.053 Uiso 1 1 calc R U . . .
H70G H 0.513448 0.721653 0.291223 0.053 Uiso 1 1 calc R U . . .
C710 C 0.5035(11) 0.6666(5) 0.2237(8) 0.036(4) Uani 1 1 d . . . . .
H71A H 0.559373 0.675152 0.247263 0.044 Uiso 1 1 calc R U . . .
H71B H 0.507009 0.638400 0.211350 0.044 Uiso 1 1 calc R U . . .
C711 C 0.4745(12) 0.6935(6) 0.1721(8) 0.040(4) Uani 1 1 d . . . . .
H71C H 0.508119 0.687754 0.147224 0.048 Uiso 1 1 calc R U . . .
H71D H 0.484477 0.722054 0.184638 0.048 Uiso 1 1 calc R U . . .
C712 C 0.3791(11) 0.6885(6) 0.1354(9) 0.041(4) Uani 1 1 d . . . . .
H712 H 0.375331 0.661272 0.117202 0.049 Uiso 1 1 calc R U . . .
C713 C 0.3271(13) 0.6850(6) 0.1746(11) 0.054(5) Uani 1 1 d . . . . .
H713 H 0.322464 0.713056 0.188469 0.065 Uiso 1 1 calc R U . . .
C714 C 0.2373(11) 0.6734(6) 0.1334(9) 0.043(4) Uani 1 1 d . . . . .
H71E H 0.239259 0.645580 0.119111 0.051 Uiso 1 1 calc R U . . .
H71F H 0.199164 0.673128 0.156083 0.051 Uiso 1 1 calc R U . . .
C715 C 0.2034(16) 0.6997(8) 0.0852(11) 0.068(7) Uani 1 1 d . . . . .
H71G H 0.188151 0.725715 0.098996 0.081 Uiso 1 1 calc R U . . .
H71H H 0.152204 0.687293 0.059873 0.081 Uiso 1 1 calc R U . . .
C716 C 0.2630(15) 0.7091(5) 0.0484(10) 0.063(2) Uani 1 1 d . U . . .
C717 C 0.3514(16) 0.7188(8) 0.0849(10) 0.063(2) Uani 1 1 d . U . . .
C718 C 0.3585(16) 0.7651(7) 0.1103(10) 0.063(3) Uani 1 1 d . U . . .
H71I H 0.312384 0.770326 0.124642 0.095 Uiso 1 1 calc R U . . .
H71J H 0.356749 0.784507 0.080083 0.095 Uiso 1 1 calc R U . . .
H71K H 0.410472 0.768143 0.141441 0.095 Uiso 1 1 calc R U . . .
C719 C 0.4111(16) 0.7145(8) 0.0464(10) 0.063(2) Uani 1 1 d . U . . .
H71L H 0.423647 0.685504 0.043119 0.076 Uiso 1 1 calc R U . . .
H71M H 0.463594 0.728665 0.065396 0.076 Uiso 1 1 calc R U . . .
C720 C 0.3677(15) 0.7340(8) -0.0192(10) 0.064(2) Uani 1 1 d . U . . .
H72A H 0.364199 0.763823 -0.016028 0.077 Uiso 1 1 calc R U . . .
H72B H 0.403790 0.728246 -0.042418 0.077 Uiso 1 1 calc R U . . .
C721 C 0.2895(15) 0.7190(5) -0.0473(10) 0.064(2) Uani 1 1 d D U . . .
C722 C 0.2298(15) 0.7076(5) -0.0091(10) 0.064(2) Uani 1 1 d D U . . .
H722 H 0.173970 0.700175 -0.026750 0.077 Uiso 1 1 calc R U . . .
C801 C 0.4580(11) 0.4648(6) 0.1739(8) 0.0379(16) Uani 1 1 d . U . . .
C802 C 0.3847(11) 0.4811(6) 0.1638(8) 0.0386(14) Uani 1 1 d . U . . .
C803 C 0.3009(11) 0.4926(6) 0.1495(8) 0.0399(11) Uani 1 1 d . U . . .
C805 C 0.2451(12) 0.4520(6) 0.1228(8) 0.0413(13) Uani 1 1 d . U . . .
H80A H 0.277177 0.426921 0.135542 0.050 Uiso 1 1 calc R U . . .
H80B H 0.194861 0.450987 0.134311 0.050 Uiso 1 1 calc R U . . .
C806 C 0.2220(12) 0.4579(6) 0.0553(8) 0.0431(13) Uani 1 1 d . U . . .
H80C H 0.239967 0.434224 0.037811 0.052 Uiso 1 1 calc R U . . .
H80D H 0.161976 0.461547 0.037396 0.052 Uiso 1 1 calc R U . . .
C807 C 0.2693(12) 0.4966(6) 0.0485(8) 0.0445(12) Uani 1 1 d . U . . .
H807 H 0.327349 0.487249 0.056186 0.053 Uiso 1 1 calc R U . . .
C808 C 0.2731(12) 0.5244(6) 0.0989(8) 0.0425(11) Uani 1 1 d . U . . .
C809 C 0.1840(11) 0.5412(6) 0.0960(8) 0.040(2) Uani 1 1 d . U . . .
H80E H 0.143424 0.519396 0.084057 0.061 Uiso 1 1 calc R U . . .
H80F H 0.168488 0.563489 0.068531 0.061 Uiso 1 1 calc R U . . .
H80G H 0.185759 0.551034 0.133638 0.061 Uiso 1 1 calc R U . . .
C810 C 0.3309(12) 0.5597(6) 0.0993(8) 0.0440(13) Uani 1 1 d . U . . .
H81A H 0.330798 0.578403 0.130548 0.053 Uiso 1 1 calc R U . . .
H81B H 0.387505 0.549011 0.108020 0.053 Uiso 1 1 calc R U . . .
C811 C 0.3106(13) 0.5831(6) 0.0461(8) 0.0464(13) Uani 1 1 d . U . . .
H81C H 0.354219 0.603472 0.049448 0.056 Uiso 1 1 calc R U . . .
H81D H 0.258292 0.597813 0.040564 0.056 Uiso 1 1 calc R U . . .
C812 C 0.3016(13) 0.5559(7) -0.0077(9) 0.0490(12) Uani 1 1 d . U . . .
H812 H 0.358027 0.544300 0.000222 0.059 Uiso 1 1 calc R U . . .
C813 C 0.2448(13) 0.5165(7) -0.0136(9) 0.0478(12) Uani 1 1 d . U . . .
H813 H 0.186420 0.525950 -0.023623 0.057 Uiso 1 1 calc R U . . .
C814 C 0.2488(13) 0.4884(7) -0.0561(9) 0.0499(13) Uani 1 1 d . U . . .
H81E H 0.213297 0.464741 -0.056100 0.060 Uiso 1 1 calc R U . . .
H81F H 0.306025 0.478688 -0.047906 0.060 Uiso 1 1 calc R U . . .
C815 C 0.2172(13) 0.5111(7) -0.1193(9) 0.0521(14) Uani 1 1 d . U . . .
H81G H 0.224177 0.492807 -0.148995 0.063 Uiso 1 1 calc R U . . .
H81H H 0.158209 0.518356 -0.129407 0.063 Uiso 1 1 calc R U . . .
C816 C 0.2721(11) 0.5515(7) -0.1152(9) 0.0542(13) Uani 1 1 d . U . . .
C817 C 0.2854(13) 0.5779(7) -0.0672(9) 0.0532(12) Uani 1 1 d . U . . .
C818 C 0.1972(13) 0.6003(7) -0.0805(9) 0.054(2) Uani 1 1 d . U . . .
H81I H 0.157361 0.581522 -0.073448 0.081 Uiso 1 1 calc R U . . .
H81J H 0.177702 0.608969 -0.120382 0.081 Uiso 1 1 calc R U . . .
H81K H 0.203157 0.624035 -0.055768 0.081 Uiso 1 1 calc R U . . .
C819 C 0.3452(14) 0.6105(7) -0.0645(10) 0.0560(14) Uani 1 1 d . U . . .
H81L H 0.328534 0.634639 -0.047222 0.067 Uiso 1 1 calc R U . . .
H81M H 0.399591 0.601731 -0.038818 0.067 Uiso 1 1 calc R U . . .
C820 C 0.3541(15) 0.6220(7) -0.1172(10) 0.0578(15) Uani 1 1 d . U . . .
H82A H 0.406765 0.636866 -0.108617 0.069 Uiso 1 1 calc R U . . .
H82B H 0.309665 0.641612 -0.135132 0.069 Uiso 1 1 calc R U . . .
C821 C 0.3530(12) 0.5913(7) -0.1601(9) 0.0584(14) Uani 1 1 d . U . . .
C822 C 0.3120(11) 0.5590(7) -0.1554(9) 0.0568(14) Uani 1 1 d . U . . .
H822 H 0.308760 0.538119 -0.182332 0.068 Uiso 1 1 calc R U . . .
C901 C 0.6985(13) 0.4550(6) 0.1796(9) 0.047(5) Uani 1 1 d . . . . .
C902 C 0.6396(10) 0.4303(5) 0.1468(7) 0.029(4) Uani 1 1 d . . . . .
C903 C 0.5867(11) 0.4078(6) 0.0961(9) 0.044(5) Uani 1 1 d . . . . .
C905 C 0.6374(13) 0.3718(6) 0.0798(9) 0.046(5) Uani 1 1 d . . . . .
H90A H 0.681562 0.362469 0.114084 0.055 Uiso 1 1 calc R U . . .
H90B H 0.600383 0.348652 0.064131 0.055 Uiso 1 1 calc R U . . .
C906 C 0.6739(13) 0.3869(7) 0.0366(9) 0.051(5) Uani 1 1 d . . . . .
H90C H 0.649824 0.372478 0.000032 0.061 Uiso 1 1 calc R U . . .
H90D H 0.734189 0.382715 0.049790 0.061 Uiso 1 1 calc R U . . .
C907 C 0.6519(13) 0.4359(6) 0.0287(8) 0.046(5) Uani 1 1 d . . . . .
H907 H 0.692813 0.450707 0.060565 0.055 Uiso 1 1 calc R U . . .
C908 C 0.5664(12) 0.4343(6) 0.0423(8) 0.040(4) Uani 1 1 d . . . . .
C909 C 0.4932(12) 0.4151(6) -0.0044(8) 0.046(5) Uani 1 1 d . . . . .
H90E H 0.441744 0.421925 0.002732 0.069 Uiso 1 1 calc R U . . .
H90F H 0.499870 0.385674 -0.003915 0.069 Uiso 1 1 calc R U . . .
H90G H 0.491503 0.425709 -0.041664 0.069 Uiso 1 1 calc R U . . .
C910 C 0.5423(11) 0.4810(5) 0.0474(7) 0.031(4) Uani 1 1 d . . . . .
H91A H 0.488457 0.481977 0.054135 0.037 Uiso 1 1 calc R U . . .
H91B H 0.583740 0.493174 0.080929 0.037 Uiso 1 1 calc R U . . .
C911 C 0.5368(15) 0.5072(7) -0.0060(10) 0.057(6) Uani 1 1 d . . . . .
H91C H 0.530612 0.536156 0.002165 0.069 Uiso 1 1 calc R U . . .
H91D H 0.488520 0.498932 -0.038377 0.069 Uiso 1 1 calc R U . . .
C912 C 0.6249(16) 0.5002(8) -0.0225(10) 0.060(6) Uani 1 1 d . . . . .
H912 H 0.670230 0.513273 0.008472 0.072 Uiso 1 1 calc R U . . .
C913 C 0.6495(11) 0.4556(5) -0.0247(7) 0.035(4) Uani 1 1 d . . . . .
H913 H 0.606754 0.441967 -0.056795 0.042 Uiso 1 1 calc R U . . .
C914 C 0.7305(13) 0.4516(7) -0.0341(10) 0.056(6) Uani 1 1 d . . . . .
H91E H 0.743501 0.422537 -0.035671 0.067 Uiso 1 1 calc R U . . .
H91F H 0.773604 0.463708 -0.001371 0.067 Uiso 1 1 calc R U . . .
C915 C 0.7331(18) 0.4736(10) -0.0926(12) 0.083(8) Uani 1 1 d . . . . .
H91G H 0.699410 0.458163 -0.126244 0.099 Uiso 1 1 calc R U . . .
H91H H 0.790403 0.474725 -0.093481 0.099 Uiso 1 1 calc R U . . .
C916 C 0.6951(19) 0.5208(10) -0.0933(9) 0.090(3) Uani 1 1 d . U . . .
C917 C 0.617(2) 0.5253(10) -0.0806(14) 0.090(3) Uani 1 1 d . U . . .
C918 C 0.560(2) 0.5079(10) -0.1320(13) 0.092(3) Uani 1 1 d . U . . .
H91I H 0.588498 0.503603 -0.159976 0.138 Uiso 1 1 calc R U . . .
H91J H 0.513591 0.526485 -0.147853 0.138 Uiso 1 1 calc R U . . .
H91K H 0.539274 0.481984 -0.123014 0.138 Uiso 1 1 calc R U . . .
C919 C 0.602(2) 0.5688(9) -0.0724(14) 0.090(3) Uani 1 1 d . U . . .
H91L H 0.630580 0.575692 -0.032000 0.108 Uiso 1 1 calc R U . . .
H91M H 0.542633 0.572961 -0.079923 0.108 Uiso 1 1 calc R U . . .
C920 C 0.634(2) 0.6004(10) -0.1125(14) 0.091(3) Uani 1 1 d . U . . .
H92A H 0.593329 0.600503 -0.151267 0.109 Uiso 1 1 calc R U . . .
H92B H 0.635825 0.628107 -0.096759 0.109 Uiso 1 1 calc R U . . .
C921 C 0.704(2) 0.5914(10) -0.1154(11) 0.091(3) Uani 1 1 d . U . . .
C922 C 0.730(2) 0.5504(9) -0.1066(8) 0.090(3) Uani 1 1 d . U . . .
H922 H 0.781682 0.544744 -0.111623 0.108 Uiso 1 1 calc R U . . .
C924 C 0.8289(11) 0.5195(5) 0.2847(8) 0.034(4) Uani 1 1 d . . . . .
C925 C 0.8944(12) 0.5109(7) 0.2713(8) 0.049(5) Uani 1 1 d . . . . .
C926 C 0.9825(10) 0.5175(6) 0.2709(8) 0.038(4) Uani 1 1 d . . . . .
C928 C 1.0336(10) 0.5444(6) 0.3200(8) 0.043(5) Uani 1 1 d . . . . .
H92C H 1.082461 0.529383 0.343838 0.051 Uiso 1 1 calc R U . . .
H92D H 1.000194 0.552500 0.344173 0.051 Uiso 1 1 calc R U . . .
C929 C 1.0609(12) 0.5827(7) 0.2933(9) 0.049(5) Uani 1 1 d . . . . .
H92E H 1.059338 0.607378 0.315616 0.059 Uiso 1 1 calc R U . . .
H92F H 1.116936 0.579333 0.290754 0.059 Uiso 1 1 calc R U . . .
C930 C 0.9957(12) 0.5845(7) 0.2338(10) 0.051(5) Uani 1 1 d . . . . .
H930 H 0.943175 0.593145 0.239677 0.061 Uiso 1 1 calc R U . . .
C931 C 0.9833(10) 0.5401(5) 0.2138(8) 0.035(4) Uani 1 1 d . . . . .
C932 C 1.0627(18) 0.5232(9) 0.2007(14) 0.086(10) Uani 1 1 d . . . . .
H93A H 1.065172 0.534844 0.164958 0.129 Uiso 1 1 calc R U . . .
H93B H 1.059241 0.493615 0.197281 0.129 Uiso 1 1 calc R U . . .
H93C H 1.112301 0.530689 0.231746 0.129 Uiso 1 1 calc R U . . .
C933 C 0.9036(12) 0.5384(6) 0.1569(8) 0.044(4) Uani 1 1 d . . . . .
H93D H 0.898455 0.510636 0.140919 0.052 Uiso 1 1 calc R U . . .
H93E H 0.853682 0.543959 0.167398 0.052 Uiso 1 1 calc R U . . .
C934 C 0.9072(15) 0.5662(7) 0.1143(13) 0.071(7) Uani 1 1 d . . . . .
H93F H 0.951881 0.557520 0.099680 0.085 Uiso 1 1 calc R U . . .
H93G H 0.854945 0.564145 0.082357 0.085 Uiso 1 1 calc R U . . .
C935 C 0.9200(13) 0.6072(6) 0.1295(9) 0.051(5) Uani 1 1 d . . . . .
H935 H 0.873285 0.615759 0.142851 0.061 Uiso 1 1 calc R U . . .
C936 C 1.0092(12) 0.6141(7) 0.1862(10) 0.053(5) Uani 1 1 d . . . . .
H936 H 1.058388 0.605568 0.175700 0.064 Uiso 1 1 calc R U . . .
C937 C 1.0169(14) 0.6564(9) 0.2050(12) 0.078(9) Uani 1 1 d . . . . .
H93H H 1.069342 0.659491 0.236498 0.094 Uiso 1 1 calc R U . . .
H93I H 0.971618 0.662582 0.220324 0.094 Uiso 1 1 calc R U . . .
C938 C 1.015(2) 0.6893(9) 0.1562(14) 0.097(10) Uani 1 1 d . . . . .
H93J H 1.065113 0.685982 0.145168 0.117 Uiso 1 1 calc R U . . .
H93K H 1.016403 0.716790 0.172437 0.117 Uiso 1 1 calc R U . . .
C939 C 0.9352(13) 0.6859(8) 0.0997(9) 0.067(2) Uani 1 1 d . U . . .
C940 C 0.9248(16) 0.6392(8) 0.0828(11) 0.067(2) Uani 1 1 d . U . . .
C941 C 0.9874(16) 0.6280(8) 0.0561(11) 0.067(3) Uani 1 1 d . U . . .
H94A H 0.977989 0.600066 0.042204 0.101 Uiso 1 1 calc R U . . .
H94B H 1.042354 0.630194 0.084277 0.101 Uiso 1 1 calc R U . . .
H94C H 0.983315 0.646249 0.024221 0.101 Uiso 1 1 calc R U . . .
C942 C 0.8327(16) 0.6421(8) 0.0348(11) 0.068(2) Uani 1 1 d . U . . .
H94D H 0.825649 0.618848 0.008552 0.081 Uiso 1 1 calc R U . . .
H94E H 0.790918 0.639617 0.054346 0.081 Uiso 1 1 calc R U . . .
C943 C 0.8173(17) 0.6781(8) 0.0024(11) 0.068(2) Uani 1 1 d . U . . .
H94F H 0.759123 0.677729 -0.022356 0.081 Uiso 1 1 calc R U . . .
H94G H 0.851862 0.677773 -0.022859 0.081 Uiso 1 1 calc R U . . .
C944 C 0.8334(13) 0.7193(8) 0.0365(9) 0.068(2) Uani 1 1 d . U . . .
C945 C 0.9044(14) 0.7180(8) 0.0842(10) 0.067(2) Uani 1 1 d . U . . .
H945 H 0.927291 0.742126 0.103799 0.081 Uiso 1 1 calc R U . . .

loop_
_atom_site_aniso_label
_atom_site_aniso_U_11
_atom_site_aniso_U_22
_atom_site_aniso_U_33
_atom_site_aniso_U_23
_atom_site_aniso_U_13
_atom_site_aniso_U_12
Cu1 0.0165(8) 0.0284(10) 0.0314(10) -0.0004(8) 0.0129(8) -0.0007(7)
Cu2 0.0181(9) 0.0251(9) 0.0354(11) -0.0015(8) 0.0123(8) 0.0003(7)
Cu3 0.0356(12) 0.0357(12) 0.0471(14) -0.0091(10) 0.0032(10) 0.0033(9)
Cu4 0.0256(10) 0.0528(14) 0.0319(11) 0.0088(10) 0.0053(9) -0.0131(9)
Cu5 0.0272(10) 0.0311(10) 0.0397(12) -0.0050(9) 0.0124(9) -0.0044(8)
Cu6 0.0233(9) 0.0250(9) 0.0363(11) -0.0071(8) 0.0112(8) -0.0048(8)
Cu7 0.0273(9) 0.0196(9) 0.0288(10) -0.0015(8) 0.0116(8) 0.0015(7)
Cu8 0.0239(9) 0.0243(9) 0.0298(10) -0.0014(8) 0.0127(8) 0.0036(7)
Cu9 0.0187(9) 0.0448(12) 0.0470(13) 0.0132(10) 0.0158(9) 0.0004(9)
Cu10 0.0379(11) 0.0344(12) 0.0596(15) -0.0090(10) 0.0266(11) -0.0026(9)
Cu11 0.0276(10) 0.0414(12) 0.0367(12) -0.0070(9) 0.0118(9) -0.0041(9)
Cu12 0.0349(11) 0.0300(11) 0.0363(12) -0.0071(9) 0.0120(9) -0.0017(9)
Cu13 0.0239(9) 0.0244(10) 0.0335(10) 0.0036(8) 0.0143(8) 0.0009(8)
Cu14 0.0165(8) 0.0238(9) 0.0351(11) -0.0036(8) 0.0097(8) -0.0018(7)
Cu15 0.0300(10) 0.0230(10) 0.0328(11) -0.0038(8) 0.0133(8) -0.0034(8)
Cu16 0.0357(11) 0.0256(10) 0.0408(12) -0.0004(9) 0.0222(9) 0.0021(8)
Cu17 0.0264(10) 0.0383(12) 0.0425(12) -0.0016(10) 0.0190(9) 0.0001(9)
F15 0.096(10) 0.068(8) 0.042(7) 0.025(6) 0.019(7) -0.008(8)
F16 0.061(8) 0.080(9) 0.089(10) 0.018(8) 0.042(7) -0.001(7)
F17 0.110(11) 0.044(7) 0.072(9) 0.014(6) 0.030(8) 0.035(7)
F25 0.051(7) 0.101(11) 0.080(10) 0.057(9) -0.031(7) -0.032(8)
F26 0.094(10) 0.086(10) 0.052(8) 0.023(7) 0.041(7) 0.014(8)
F27 0.114(11) 0.031(6) 0.044(7) -0.002(5) 0.021(7) -0.023(6)
F35 0.071(4) 0.065(4) 0.068(4) -0.031(4) 0.013(4) -0.009(4)
F36 0.067(4) 0.064(4) 0.063(4) -0.033(4) 0.017(4) -0.010(4)
F37 0.070(4) 0.071(4) 0.060(4) -0.034(4) 0.016(4) -0.017(4)
F45 0.064(4) 0.073(5) 0.087(5) -0.015(4) 0.026(4) -0.025(4)
F46 0.071(4) 0.073(5) 0.089(5) -0.007(4) 0.022(4) -0.028(4)
F47 0.067(4) 0.069(5) 0.084(5) -0.018(4) 0.024(4) -0.031(4)
F55 0.117(6) 0.119(7) 0.153(7) -0.011(6) 0.075(6) 0.024(5)
F56 0.117(6) 0.119(7) 0.154(7) -0.011(6) 0.075(6) 0.022(5)
F57 0.116(6) 0.118(7) 0.152(7) -0.011(6) 0.075(6) 0.023(5)
O11 0.033(6) 0.043(7) 0.035(7) 0.005(6) 0.005(5) -0.010(6)
O12 0.027(6) 0.029(6) 0.042(7) 0.010(5) 0.013(5) 0.000(5)
O21 0.024(6) 0.041(7) 0.040(7) 0.008(6) 0.012(5) -0.008(5)
O22 0.032(7) 0.050(8) 0.056(8) -0.002(7) 0.018(6) 0.002(6)
O31 0.062(4) 0.061(4) 0.056(4) -0.026(4) 0.021(3) -0.011(3)
O32 0.061(4) 0.062(4) 0.056(4) -0.026(3) 0.021(3) -0.011(3)
O41 0.059(4) 0.065(4) 0.077(5) -0.013(4) 0.030(4) -0.027(4)
O42 0.058(4) 0.064(4) 0.077(5) -0.013(4) 0.031(4) -0.027(4)
O51 0.107(7) 0.111(7) 0.145(7) -0.010(6) 0.083(6) 0.023(5)
O52 0.108(7) 0.111(7) 0.145(7) -0.011(6) 0.082(6) 0.023(5)
O104 0.049(8) 0.030(7) 0.069(9) 0.002(6) 0.040(7) 0.002(6)
O123 0.056(4) 0.041(4) 0.047(4) 0.001(4) 0.013(4) -0.004(4)
O204 0.033(4) 0.039(4) 0.045(4) 0.010(3) 0.010(3) -0.001(3)
O223 0.060(5) 0.051(5) 0.065(5) 0.008(4) 0.015(4) -0.001(4)
O304 0.060(9) 0.047(8) 0.033(7) 0.002(6) 0.002(6) -0.018(7)
O323 0.068(5) 0.078(6) 0.078(6) 0.006(5) 0.017(5) -0.001(5)
O404 0.037(6) 0.035(7) 0.026(6) -0.004(5) 0.009(5) 0.000(5)
O423 0.065(5) 0.062(5) 0.056(5) 0.001(4) 0.013(4) 0.002(4)
O504 0.023(3) 0.040(4) 0.035(4) 0.004(3) 0.016(3) 0.004(3)
O523 0.059(5) 0.049(4) 0.057(5) 0.008(4) 0.017(4) 0.001(4)
O604 0.044(7) 0.026(6) 0.047(8) 0.003(5) -0.001(6) -0.006(5)
O623 0.071(5) 0.064(5) 0.060(5) 0.004(4) 0.020(4) -0.002(4)
O704 0.037(3) 0.026(3) 0.030(3) -0.002(3) 0.011(3) 0.002(3)
O723 0.079(5) 0.065(5) 0.061(5) 0.011(5) 0.021(5) 0.002(5)
O804 0.038(3) 0.042(3) 0.039(3) 0.001(2) 0.017(2) -0.005(2)
O823 0.063(4) 0.068(4) 0.059(4) 0.002(4) 0.011(3) -0.003(4)
O904 0.056(8) 0.041(7) 0.034(7) -0.004(6) 0.007(6) -0.021(6)
O923 0.129(8) 0.080(6) 0.089(6) 0.003(6) 0.060(6) 0.000(6)
O927 0.042(7) 0.047(8) 0.064(9) 0.006(7) 0.040(7) 0.005(6)
O946 0.076(6) 0.065(5) 0.074(6) 0.012(5) 0.031(5) 0.008(5)
C1 0.016(7) 0.025(8) 0.022(7) -0.011(6) 0.006(6) 0.003(6)
C2 0.030(8) 0.011(7) 0.039(9) -0.005(6) 0.016(7) -0.012(6)
C13 0.037(9) 0.035(9) 0.028(9) 0.006(7) 0.008(7) 0.001(8)
C14 0.044(11) 0.065(14) 0.035(11) -0.002(9) 0.017(9) -0.008(10)
C23 0.045(11) 0.039(10) 0.042(11) 0.001(8) 0.016(9) -0.015(8)
C24 0.067(14) 0.051(13) 0.048(12) 0.012(10) 0.039(11) 0.001(10)
C33 0.063(4) 0.062(4) 0.057(4) -0.027(3) 0.020(3) -0.011(3)
C34 0.065(4) 0.064(4) 0.060(4) -0.030(3) 0.018(3) -0.011(3)
C43 0.060(4) 0.066(4) 0.078(4) -0.013(3) 0.029(3) -0.027(3)
C44 0.063(4) 0.068(4) 0.081(4) -0.013(3) 0.027(3) -0.027(3)
C53 0.109(6) 0.112(7) 0.146(7) -0.011(6) 0.081(6) 0.023(5)
C54 0.112(6) 0.115(7) 0.149(7) -0.011(6) 0.079(6) 0.023(5)
C101 0.029(8) 0.026(8) 0.034(9) 0.003(7) 0.007(7) 0.000(7)
C102 0.023(8) 0.033(9) 0.040(10) 0.006(8) 0.017(7) 0.008(7)
C103 0.045(9) 0.010(7) 0.027(8) 0.002(6) 0.020(7) 0.006(6)
C105 0.040(10) 0.043(10) 0.031(9) 0.006(8) 0.013(8) 0.005(8)
C106 0.046(10) 0.020(8) 0.043(11) 0.006(7) 0.007(8) -0.003(7)
C107 0.054(11) 0.032(9) 0.037(10) 0.001(8) 0.021(9) -0.007(8)
C108 0.041(9) 0.014(7) 0.046(10) -0.005(7) 0.013(8) 0.000(7)
C109 0.051(12) 0.046(11) 0.043(11) 0.011(9) 0.018(9) -0.004(9)
C110 0.033(9) 0.036(9) 0.029(9) -0.001(7) 0.008(7) 0.002(7)
C111 0.044(10) 0.032(9) 0.040(10) 0.008(8) 0.006(9) -0.002(8)
C112 0.028(8) 0.026(8) 0.040(10) -0.003(7) 0.012(7) -0.004(7)
C113 0.035(9) 0.031(9) 0.030(9) 0.000(7) 0.008(7) 0.015(7)
C114 0.036(10) 0.036(10) 0.053(12) -0.002(9) 0.021(9) -0.014(8)
C115 0.038(10) 0.038(10) 0.058(13) -0.008(9) 0.015(9) -0.010(8)
C116 0.052(4) 0.038(4) 0.046(4) 0.000(3) 0.015(3) -0.004(3)
C117 0.052(4) 0.037(4) 0.046(4) 0.000(3) 0.015(3) -0.003(3)
C118 0.051(5) 0.037(4) 0.045(5) -0.002(4) 0.015(4) -0.003(4)
C119 0.052(4) 0.038(4) 0.047(4) 0.000(3) 0.015(3) -0.004(3)
C120 0.052(4) 0.038(4) 0.047(4) 0.000(3) 0.014(3) -0.003(3)
C121 0.052(4) 0.039(4) 0.047(4) 0.000(3) 0.014(3) -0.004(3)
C122 0.052(4) 0.038(4) 0.047(4) 0.000(3) 0.015(3) -0.004(3)
C201 0.035(3) 0.037(4) 0.044(4) 0.010(3) 0.014(3) -0.001(3)
C202 0.035(3) 0.038(3) 0.044(4) 0.010(3) 0.013(3) -0.002(3)
C203 0.035(3) 0.038(3) 0.044(3) 0.009(3) 0.012(3) -0.002(3)
C205 0.036(3) 0.039(3) 0.045(4) 0.009(3) 0.012(3) -0.002(3)
C206 0.036(3) 0.039(3) 0.045(4) 0.008(3) 0.012(3) -0.001(3)
C207 0.036(3) 0.039(3) 0.045(4) 0.008(3) 0.012(3) -0.001(3)
C208 0.035(3) 0.038(3) 0.044(3) 0.009(3) 0.012(3) -0.002(3)
C209 0.035(4) 0.038(4) 0.044(4) 0.009(4) 0.012(4) -0.002(4)
C210 0.022(8) 0.038(10) 0.061(12) -0.014(9) 0.006(8) -0.009(7)
C211 0.021(8) 0.037(10) 0.062(13) -0.004(9) 0.009(8) -0.010(7)
C212 0.030(9) 0.047(11) 0.058(12) 0.011(9) 0.017(9) 0.013(8)
C213 0.044(10) 0.039(10) 0.038(11) -0.011(8) 0.000(9) -0.009(9)
C214 0.087(18) 0.062(15) 0.058(15) -0.002(12) 0.025(13) -0.015(13)
C215 0.072(15) 0.052(13) 0.052(14) 0.009(11) -0.002(12) -0.013(12)
C216 0.059(4) 0.049(4) 0.063(5) 0.008(4) 0.017(4) 0.000(4)
C217 0.059(4) 0.049(4) 0.063(5) 0.008(4) 0.018(4) 0.000(3)
C218 0.059(5) 0.049(5) 0.061(5) 0.008(4) 0.018(4) 0.000(4)
C219 0.059(4) 0.049(4) 0.063(5) 0.008(4) 0.018(4) 0.000(4)
C220 0.060(4) 0.049(4) 0.063(5) 0.008(4) 0.017(4) 0.000(4)
C221 0.060(4) 0.050(4) 0.064(5) 0.008(4) 0.017(4) 0.000(3)
C222 0.059(4) 0.049(4) 0.064(5) 0.008(4) 0.017(4) 0.000(3)
C301 0.024(8) 0.032(9) 0.028(9) 0.002(7) 0.004(7) -0.002(7)
C302 0.034(9) 0.034(9) 0.035(10) 0.002(8) 0.014(8) 0.002(7)
C303 0.021(8) 0.045(10) 0.036(9) 0.003(8) 0.019(7) 0.009(7)
C305 0.020(8) 0.048(11) 0.072(14) -0.010(10) 0.020(9) -0.006(8)
C306 0.037(10) 0.046(11) 0.075(15) -0.002(11) 0.019(10) -0.013(9)
C307 0.032(9) 0.038(10) 0.054(12) 0.000(9) 0.002(8) 0.015(8)
C308 0.040(10) 0.075(15) 0.033(11) -0.002(10) -0.004(9) 0.013(10)
C309 0.067(16) 0.12(2) 0.043(13) 0.010(15) -0.006(12) 0.013(16)
C310 0.043(10) 0.072(14) 0.039(11) -0.016(10) 0.020(9) 0.003(10)
C311 0.072(15) 0.051(13) 0.044(12) 0.015(10) 0.000(11) 0.019(11)
C312 0.021(8) 0.054(12) 0.051(11) -0.007(9) 0.012(8) -0.008(8)
C313 0.037(10) 0.059(13) 0.059(13) -0.002(11) 0.014(9) -0.015(10)
C314 0.070(16) 0.077(18) 0.09(2) 0.029(15) 0.031(15) 0.017(14)
C315 0.067(15) 0.10(2) 0.052(14) 0.011(13) 0.005(12) 0.031(15)
C316 0.062(5) 0.074(5) 0.075(5) 0.004(5) 0.019(4) 0.000(4)
C317 0.062(5) 0.074(5) 0.075(5) 0.004(5) 0.019(4) 0.000(4)
C318 0.063(6) 0.073(6) 0.075(6) 0.004(5) 0.018(5) 0.000(5)
C319 0.062(5) 0.074(5) 0.075(5) 0.004(5) 0.019(4) 0.000(4)
C320 0.063(5) 0.075(5) 0.075(5) 0.004(5) 0.019(4) 0.000(4)
C321 0.063(5) 0.075(5) 0.075(5) 0.005(5) 0.019(4) 0.000(4)
C322 0.063(5) 0.075(5) 0.075(5) 0.004(5) 0.019(4) 0.000(4)
C401 0.032(8) 0.023(8) 0.015(7) -0.003(6) 0.005(6) 0.002(6)
C402 0.039(9) 0.021(8) 0.033(9) -0.002(6) 0.028(7) 0.005(7)
C403 0.043(10) 0.025(9) 0.083(15) 0.012(9) 0.036(11) 0.015(8)
C405 0.043(10) 0.031(9) 0.039(10) -0.008(8) 0.026(8) 0.001(7)
C406 0.070(14) 0.040(11) 0.053(12) -0.010(9) 0.036(11) -0.006(10)
C407 0.038(9) 0.032(9) 0.034(9) -0.001(7) 0.020(8) 0.003(7)
C408 0.021(8) 0.043(10) 0.030(9) 0.003(7) 0.011(7) 0.001(7)
C409 0.032(9) 0.033(9) 0.042(10) 0.004(8) 0.023(8) -0.003(7)
C410 0.034(9) 0.022(8) 0.050(11) -0.004(8) 0.007(8) 0.002(7)
C411 0.042(10) 0.035(9) 0.030(9) 0.003(7) 0.013(8) -0.007(8)
C412 0.048(11) 0.044(11) 0.038(10) -0.010(8) 0.019(9) -0.010(9)
C413 0.041(10) 0.054(11) 0.036(10) -0.002(9) 0.016(8) -0.005(9)
C414 0.045(11) 0.067(13) 0.034(10) -0.001(9) 0.022(9) 0.001(10)
C415 0.083(16) 0.045(12) 0.058(14) -0.013(11) 0.015(12) 0.017(11)
C416 0.060(4) 0.057(4) 0.050(4) 0.002(4) 0.017(3) 0.002(4)
C417 0.060(4) 0.057(4) 0.050(4) 0.002(4) 0.017(3) 0.002(4)
C418 0.060(5) 0.057(5) 0.049(5) 0.003(4) 0.018(4) 0.002(4)
C419 0.060(4) 0.058(4) 0.051(4) 0.002(4) 0.016(3) 0.002(4)
C420 0.060(4) 0.058(4) 0.052(4) 0.002(4) 0.016(3) 0.002(4)
C421 0.061(4) 0.058(4) 0.052(4) 0.002(4) 0.016(3) 0.002(4)
C422 0.060(4) 0.058(4) 0.051(4) 0.002(4) 0.016(3) 0.002(4)
C501 0.022(3) 0.040(4) 0.037(3) 0.001(3) 0.015(3) 0.003(3)
C502 0.023(3) 0.040(3) 0.037(3) 0.002(3) 0.014(3) 0.003(3)
C503 0.024(3) 0.040(3) 0.038(3) 0.002(3) 0.014(2) 0.004(2)
C505 0.025(3) 0.041(3) 0.038(3) 0.002(3) 0.014(3) 0.004(3)
C506 0.026(3) 0.041(3) 0.039(3) 0.002(3) 0.013(3) 0.004(3)
C507 0.026(3) 0.041(3) 0.039(3) 0.002(3) 0.014(3) 0.005(3)
C508 0.025(3) 0.041(3) 0.039(3) 0.002(3) 0.013(2) 0.004(2)
C509 0.029(4) 0.042(4) 0.041(4) 0.002(4) 0.010(3) 0.003(3)
C510 0.038(9) 0.024(8) 0.048(11) 0.008(7) 0.031(8) 0.000(7)
C511 0.037(9) 0.020(8) 0.033(9) -0.003(7) -0.005(7) 0.002(7)
C512 0.020(7) 0.029(8) 0.027(8) 0.006(7) 0.004(6) 0.001(6)
C513 0.033(8) 0.039(10) 0.037(9) 0.010(8) 0.026(8) 0.000(7)
C514 0.025(8) 0.048(10) 0.033(9) 0.005(8) 0.007(7) 0.003(8)
C515 0.046(11) 0.067(14) 0.043(11) 0.008(10) 0.013(9) 0.016(10)
C516 0.052(4) 0.047(4) 0.053(4) 0.009(3) 0.021(3) 0.002(3)
C517 0.052(4) 0.046(4) 0.053(4) 0.009(3) 0.021(3) 0.002(3)
C518 0.053(5) 0.048(5) 0.054(5) 0.009(4) 0.021(4) 0.002(4)
C519 0.052(4) 0.046(4) 0.053(4) 0.009(3) 0.021(3) 0.001(3)
C520 0.053(4) 0.047(4) 0.054(4) 0.009(3) 0.021(3) 0.001(3)
C521 0.054(4) 0.047(4) 0.054(4) 0.009(3) 0.020(3) 0.002(3)
C522 0.053(4) 0.047(4) 0.054(4) 0.009(3) 0.021(3) 0.001(3)
C601 0.034(9) 0.020(8) 0.030(9) 0.005(7) -0.003(7) 0.003(7)
C602 0.037(10) 0.033(10) 0.057(12) 0.005(9) 0.010(9) 0.004(8)
C603 0.028(9) 0.049(11) 0.057(13) 0.000(10) 0.004(9) 0.002(8)
C605 0.042(10) 0.046(11) 0.037(10) 0.008(8) 0.010(8) 0.002(8)
C606 0.032(9) 0.042(10) 0.050(12) -0.016(9) 0.016(8) -0.002(8)
C607 0.030(9) 0.037(9) 0.037(10) 0.002(8) 0.012(7) 0.001(7)
C608 0.033(9) 0.038(10) 0.050(11) -0.018(9) 0.018(8) -0.006(8)
C609 0.045(11) 0.042(10) 0.035(10) 0.006(8) 0.014(8) -0.005(8)
C610 0.036(10) 0.038(10) 0.055(12) 0.002(9) 0.024(9) -0.008(8)
C611 0.033(9) 0.054(12) 0.040(10) -0.009(9) 0.016(8) -0.014(8)
C612 0.054(12) 0.045(11) 0.060(13) 0.004(10) 0.033(10) -0.011(9)
C613 0.024(8) 0.027(8) 0.027(8) 0.001(7) 0.004(6) -0.010(6)
C614 0.074(15) 0.058(14) 0.047(13) 0.003(10) 0.022(11) 0.007(11)
C615 0.047(12) 0.050(12) 0.082(16) -0.020(12) 0.033(11) -0.011(10)
C616 0.067(5) 0.060(5) 0.056(5) 0.004(4) 0.024(4) -0.002(4)
C617 0.067(5) 0.060(5) 0.056(5) 0.004(4) 0.024(4) -0.003(4)
C618 0.067(6) 0.060(5) 0.055(5) 0.006(5) 0.026(5) -0.003(5)
C619 0.067(5) 0.060(5) 0.056(5) 0.004(4) 0.023(4) -0.003(4)
C620 0.068(5) 0.061(5) 0.057(5) 0.004(4) 0.023(4) -0.002(4)
C621 0.068(5) 0.061(5) 0.058(5) 0.004(4) 0.023(4) -0.002(4)
C622 0.068(5) 0.061(5) 0.057(5) 0.004(4) 0.023(4) -0.002(4)
C701 0.036(3) 0.025(3) 0.028(3) -0.002(3) 0.012(3) 0.003(3)
C702 0.036(3) 0.026(3) 0.029(3) -0.002(2) 0.012(3) 0.002(3)
C703 0.037(3) 0.027(3) 0.031(3) -0.002(2) 0.012(2) 0.002(2)
C705 0.038(3) 0.028(3) 0.032(3) -0.002(2) 0.011(3) 0.002(2)
C706 0.039(3) 0.028(3) 0.032(3) -0.002(3) 0.011(3) 0.002(3)
C707 0.038(3) 0.028(3) 0.032(3) -0.002(2) 0.011(3) 0.002(2)
C708 0.038(3) 0.028(3) 0.032(3) -0.002(2) 0.011(2) 0.002(2)
C709 0.041(4) 0.030(4) 0.034(4) -0.002(3) 0.011(3) 0.003(3)
C710 0.037(9) 0.019(8) 0.059(12) -0.006(8) 0.024(9) -0.003(7)
C711 0.046(10) 0.036(10) 0.045(11) -0.002(8) 0.025(9) -0.009(8)
C712 0.034(10) 0.037(10) 0.050(11) 0.003(8) 0.011(8) 0.002(8)
C713 0.052(12) 0.036(11) 0.086(17) -0.002(11) 0.037(12) 0.002(9)
C714 0.035(10) 0.046(11) 0.050(12) 0.013(9) 0.016(9) -0.002(8)
C715 0.071(16) 0.057(14) 0.070(16) 0.000(12) 0.018(13) -0.022(12)
C716 0.074(5) 0.061(5) 0.058(5) 0.012(4) 0.024(4) 0.003(4)
C717 0.073(5) 0.060(5) 0.057(5) 0.012(4) 0.024(4) 0.003(4)
C718 0.073(6) 0.060(5) 0.057(5) 0.011(5) 0.022(5) 0.004(5)
C719 0.073(5) 0.061(5) 0.057(5) 0.012(4) 0.024(4) 0.003(4)
C720 0.074(5) 0.061(5) 0.058(5) 0.011(4) 0.024(4) 0.003(4)
C721 0.075(5) 0.062(5) 0.058(4) 0.011(4) 0.023(4) 0.003(4)
C722 0.074(5) 0.061(5) 0.058(5) 0.011(4) 0.023(4) 0.003(4)
C801 0.037(3) 0.042(3) 0.038(3) 0.001(3) 0.018(3) -0.005(3)
C802 0.038(3) 0.043(3) 0.039(3) 0.001(2) 0.017(2) -0.005(2)
C803 0.039(2) 0.044(3) 0.040(2) 0.001(2) 0.017(2) -0.004(2)
C805 0.040(2) 0.045(3) 0.042(3) 0.001(2) 0.016(2) -0.003(2)
C806 0.042(2) 0.046(3) 0.043(3) 0.001(2) 0.016(2) -0.003(2)
C807 0.043(2) 0.048(2) 0.044(2) 0.001(2) 0.016(2) -0.003(2)
C808 0.041(2) 0.046(2) 0.043(2) 0.001(2) 0.016(2) -0.003(2)
C809 0.039(4) 0.043(4) 0.042(4) 0.001(3) 0.016(3) -0.001(3)
C810 0.042(2) 0.048(3) 0.044(3) 0.002(2) 0.017(2) -0.003(2)
C811 0.044(2) 0.050(3) 0.046(3) 0.002(2) 0.016(2) -0.003(2)
C812 0.047(2) 0.052(3) 0.048(2) 0.002(2) 0.015(2) -0.003(2)
C813 0.046(2) 0.051(2) 0.047(2) 0.001(2) 0.015(2) -0.003(2)
C814 0.048(3) 0.053(3) 0.048(3) 0.001(2) 0.014(2) -0.003(2)
C815 0.050(3) 0.055(3) 0.050(3) 0.001(2) 0.014(2) -0.003(2)
C816 0.052(3) 0.057(3) 0.052(3) 0.002(2) 0.013(2) -0.003(2)
C817 0.051(2) 0.056(3) 0.051(3) 0.002(2) 0.013(2) -0.003(2)
C818 0.052(4) 0.056(4) 0.052(4) 0.002(4) 0.012(3) -0.003(3)
C819 0.053(3) 0.058(3) 0.053(3) 0.002(2) 0.012(2) -0.003(2)
C820 0.055(3) 0.060(3) 0.054(3) 0.002(3) 0.012(2) -0.003(3)
C821 0.056(3) 0.061(3) 0.055(3) 0.002(3) 0.012(2) -0.003(3)
C822 0.054(3) 0.059(3) 0.054(3) 0.002(2) 0.012(2) -0.003(2)
C901 0.060(13) 0.051(12) 0.045(11) 0.012(9) 0.038(10) 0.015(10)
C902 0.037(9) 0.019(8) 0.038(9) -0.007(7) 0.023(8) -0.006(7)
C903 0.037(10) 0.044(11) 0.049(11) -0.004(9) 0.012(9) 0.010(8)
C905 0.058(12) 0.047(11) 0.046(11) -0.004(9) 0.035(10) 0.020(9)
C906 0.051(12) 0.063(14) 0.042(11) 0.002(10) 0.020(10) 0.013(10)
C907 0.064(13) 0.053(12) 0.023(9) -0.018(8) 0.018(9) -0.004(10)
C908 0.055(11) 0.032(9) 0.039(10) -0.020(8) 0.023(9) -0.008(8)
C909 0.051(11) 0.051(11) 0.030(10) 0.002(9) 0.005(8) -0.001(9)
C910 0.039(9) 0.043(10) 0.019(8) -0.002(7) 0.019(7) -0.012(8)
C911 0.075(15) 0.053(13) 0.050(12) 0.010(10) 0.029(11) -0.002(11)
C912 0.076(15) 0.067(15) 0.046(12) -0.010(11) 0.031(11) -0.007(12)
C913 0.043(10) 0.032(9) 0.031(9) -0.003(7) 0.013(8) 0.017(7)
C914 0.042(11) 0.049(12) 0.063(14) 0.007(10) -0.002(10) 0.000(9)
C915 0.081(18) 0.10(2) 0.078(18) 0.024(16) 0.039(15) 0.017(16)
C916 0.126(8) 0.079(6) 0.085(6) 0.001(5) 0.063(6) 0.001(6)
C917 0.127(8) 0.079(6) 0.085(6) 0.001(5) 0.062(6) 0.001(6)
C918 0.127(8) 0.080(6) 0.086(7) 0.001(6) 0.060(6) 0.001(6)
C919 0.127(8) 0.079(6) 0.086(6) 0.001(5) 0.062(6) 0.001(6)
C920 0.127(8) 0.079(6) 0.086(6) 0.001(5) 0.062(6) 0.001(6)
C921 0.127(8) 0.079(6) 0.086(6) 0.001(5) 0.062(6) 0.001(6)
C922 0.127(8) 0.079(6) 0.085(6) 0.001(5) 0.062(6) 0.000(6)
C924 0.040(9) 0.025(8) 0.050(11) 0.008(8) 0.031(8) 0.001(7)
C925 0.045(11) 0.070(14) 0.031(10) 0.020(10) 0.010(8) 0.014(10)
C926 0.021(8) 0.048(11) 0.042(10) 0.007(8) 0.007(7) 0.000(7)
C928 0.022(8) 0.063(12) 0.044(11) -0.009(9) 0.012(8) 0.015(8)
C929 0.036(10) 0.058(13) 0.047(12) -0.001(10) 0.005(9) 0.000(9)
C930 0.038(10) 0.057(13) 0.066(14) 0.010(11) 0.029(10) 0.001(9)
C931 0.025(8) 0.024(8) 0.056(11) -0.010(8) 0.011(8) -0.003(7)
C932 0.10(2) 0.076(18) 0.12(2) 0.058(17) 0.077(18) 0.046(16)
C933 0.049(11) 0.041(10) 0.044(11) 0.006(9) 0.020(9) 0.003(9)
C934 0.049(13) 0.046(13) 0.10(2) 0.003(13) 0.000(13) -0.003(10)
C935 0.045(11) 0.051(12) 0.062(13) 0.017(10) 0.024(10) 0.026(9)
C936 0.037(10) 0.045(12) 0.075(15) 0.005(10) 0.014(10) -0.010(9)
C937 0.041(12) 0.09(2) 0.10(2) 0.049(16) 0.018(12) -0.015(12)
C938 0.14(3) 0.052(16) 0.11(2) 0.022(16) 0.05(2) 0.008(17)
C939 0.073(5) 0.064(5) 0.072(5) 0.012(4) 0.033(4) 0.007(4)
C940 0.073(5) 0.064(5) 0.072(5) 0.013(4) 0.033(4) 0.007(4)
C941 0.073(6) 0.064(5) 0.072(6) 0.012(5) 0.033(5) 0.006(5)
C942 0.074(5) 0.064(5) 0.072(5) 0.013(4) 0.032(4) 0.007(4)
C943 0.074(5) 0.064(5) 0.072(5) 0.013(4) 0.032(4) 0.007(4)
C944 0.074(5) 0.064(5) 0.072(5) 0.012(4) 0.032(4) 0.007(4)
C945 0.074(5) 0.064(5) 0.072(5) 0.012(4) 0.032(4) 0.007(4)

loop_
_atom_type_symbol
_atom_type_description
_atom_type_scat_dispersion_real
_atom_type_scat_dispersion_imag
_atom_type_scat_source
C C 0.0033 0.0016 'International Tables Vol C Tables 4.2.6.8 and 6.1.1.4'
H H 0.0000 0.0000 'International Tables Vol C Tables 4.2.6.8 and 6.1.1.4'
Cu Cu 0.3201 1.2651 'International Tables Vol C Tables 4.2.6.8 and 6.1.1.4'
F F 0.0171 0.0103 'International Tables Vol C Tables 4.2.6.8 and 6.1.1.4'
O O 0.0106 0.0060 'International Tables Vol C Tables 4.2.6.8 and 6.1.1.4'

loop_
_geom_angle_atom_site_label_1
_geom_angle_atom_site_label_2
_geom_angle_atom_site_label_3
_geom_angle
_geom_angle_site_symmetry_1
_geom_angle_site_symmetry_3
_geom_angle_publ_flag
C1 Cu1 O12 131.9(5) . . ?
C1 Cu1 C501 101.4(6) . . ?
O12 Cu1 C501 110.2(5) . . ?
C1 Cu1 C101 99.1(6) . . ?
O12 Cu1 C101 106.7(5) . . ?
C501 Cu1 C101 104.3(6) . . ?
C1 Cu1 Cu14 112.7(4) . . ?
O12 Cu1 Cu14 115.1(3) . . ?
C501 Cu1 Cu14 54.8(5) . . ?
C101 Cu1 Cu14 50.0(4) . . ?
C1 Cu1 Cu5 66.8(4) . . ?
O12 Cu1 Cu5 108.1(3) . . ?
C501 Cu1 Cu5 49.9(5) . . ?
C101 Cu1 Cu5 142.4(4) . . ?
Cu14 Cu1 Cu5 101.48(9) . . ?
C1 Cu1 Cu2 56.7(4) . . ?
O12 Cu1 Cu2 109.5(3) . . ?
C501 Cu1 Cu2 139.1(5) . . ?
C101 Cu1 Cu2 54.2(4) . . ?
Cu14 Cu1 Cu2 98.91(9) . . ?
Cu5 Cu1 Cu2 123.51(10) . . ?
C1 Cu1 Cu4 48.1(4) . . ?
O12 Cu1 Cu4 86.5(3) . . ?
C501 Cu1 Cu4 110.1(5) . . ?
C101 Cu1 Cu4 135.9(4) . . ?
Cu14 Cu1 Cu4 156.23(11) . . ?
Cu5 Cu1 Cu4 60.22(8) . . ?
Cu2 Cu1 Cu4 81.76(8) . . ?
C201 Cu2 C102 119.7(7) . . ?
C201 Cu2 C101 153.9(7) . . ?
C102 Cu2 C101 35.5(6) . . ?
C201 Cu2 C1 109.0(7) . . ?
C102 Cu2 C1 131.3(6) . . ?
C101 Cu2 C1 96.2(6) . . ?
C201 Cu2 Cu1 138.1(6) . . ?
C102 Cu2 Cu1 89.1(4) . . ?
C101 Cu2 Cu1 56.3(5) . . ?
C1 Cu2 Cu1 51.0(4) . . ?
C201 Cu2 Cu16 53.8(6) . . ?
C102 Cu2 Cu16 82.7(4) . . ?
C101 Cu2 Cu16 113.3(5) . . ?
C1 Cu2 Cu16 130.7(4) . . ?
Cu1 Cu2 Cu16 168.00(11) . . ?
C201 Cu2 Cu3 47.1(6) . . ?
C102 Cu2 Cu3 164.5(4) . . ?
C101 Cu2 Cu3 154.7(5) . . ?
C1 Cu2 Cu3 62.6(4) . . ?
Cu1 Cu2 Cu3 98.39(9) . . ?
Cu16 Cu2 Cu3 91.71(9) . . ?
C201 Cu2 Cu8 108.8(5) . . ?
C102 Cu2 Cu8 92.6(5) . . ?
C101 Cu2 Cu8 84.9(4) . . ?
C1 Cu2 Cu8 71.2(4) . . ?
Cu1 Cu2 Cu8 98.60(8) . . ?
Cu16 Cu2 Cu8 73.17(8) . . ?
Cu3 Cu2 Cu8 99.67(9) . . ?
C301 Cu3 C201 154.8(7) . . ?
C301 Cu3 C202 127.9(7) . . ?
C201 Cu3 C202 34.4(7) . . ?
C301 Cu3 Cu4 56.2(5) . . ?
C201 Cu3 Cu4 118.8(5) . . ?
C202 Cu3 Cu4 134.2(5) . . ?
C301 Cu3 Cu10 64.9(5) . . ?
C201 Cu3 Cu10 140.2(5) . . ?
C202 Cu3 Cu10 144.6(5) . . ?
Cu4 Cu3 Cu10 81.11(10) . . ?
C301 Cu3 Cu2 134.8(5) . . ?
C201 Cu3 Cu2 45.0(5) . . ?
C202 Cu3 Cu2 77.8(5) . . ?
Cu4 Cu3 Cu2 79.13(9) . . ?
Cu10 Cu3 Cu2 118.42(10) . . ?
C1 Cu4 O11 129.6(6) . . ?
C1 Cu4 C301 111.7(6) . . ?
O11 Cu4 C301 100.9(5) . . ?
C1 Cu4 C401 106.1(5) . . ?
O11 Cu4 C401 100.7(5) . . ?
C301 Cu4 C401 105.4(6) . . ?
C1 Cu4 Cu11 126.7(5) . . ?
O11 Cu4 Cu11 103.2(4) . . ?
C301 Cu4 Cu11 56.2(5) . . ?
C401 Cu4 Cu11 49.5(4) . . ?
C1 Cu4 Cu3 69.8(4) . . ?
O11 Cu4 Cu3 110.4(4) . . ?
C301 Cu4 Cu3 49.1(4) . . ?
C401 Cu4 Cu3 142.4(4) . . ?
Cu11 Cu4 Cu3 101.51(10) . . ?
C1 Cu4 Cu5 65.3(4) . . ?
O11 Cu4 Cu5 106.3(4) . . ?
C301 Cu4 Cu5 145.5(5) . . ?
C401 Cu4 Cu5 49.1(4) . . ?
Cu11 Cu4 Cu5 96.41(11) . . ?
Cu3 Cu4 Cu5 133.79(11) . . ?
C1 Cu4 Cu1 49.5(4) . . ?
O11 Cu4 Cu1 83.2(3) . . ?
C301 Cu4 Cu1 149.3(5) . . ?
C401 Cu4 Cu1 103.6(4) . . ?
Cu11 Cu4 Cu1 152.89(12) . . ?
Cu3 Cu4 Cu1 100.71(10) . . ?
Cu5 Cu4 Cu1 56.72(7) . . ?
C501 Cu5 C401 160.0(7) . . ?
C501 Cu5 C402 134.5(6) . . ?
C401 Cu5 C402 34.8(6) . . ?
C501 Cu5 Cu1 57.4(5) . . ?
C401 Cu5 Cu1 119.9(4) . . ?
C402 Cu5 Cu1 144.5(5) . . ?
C501 Cu5 C1 92.3(6) . . ?
C401 Cu5 C1 98.6(5) . . ?
C402 Cu5 C1 132.6(5) . . ?
Cu1 Cu5 C1 47.9(3) . . ?
C501 Cu5 Cu4 120.3(5) . . ?
C401 Cu5 Cu4 59.8(4) . . ?
C402 Cu5 Cu4 93.7(5) . . ?
Cu1 Cu5 Cu4 63.06(8) . . ?
C1 Cu5 Cu4 46.0(3) . . ?
C501 Cu5 Cu13 46.4(5) . . ?
C401 Cu5 Cu13 148.9(4) . . ?
C402 Cu5 Cu13 124.1(5) . . ?
Cu1 Cu5 Cu13 88.58(8) . . ?
C1 Cu5 Cu13 91.6(3) . . ?
Cu4 Cu5 Cu13 137.49(10) . . ?
C501 Cu5 Cu6 119.2(5) . . ?
C401 Cu5 Cu6 80.9(4) . . ?
C402 Cu5 Cu6 93.6(4) . . ?
Cu1 Cu5 Cu6 107.47(9) . . ?
C1 Cu5 Cu6 61.3(4) . . ?
Cu4 Cu5 Cu6 80.88(8) . . ?
Cu13 Cu5 Cu6 78.41(8) . . ?
C601 Cu6 C701 147.0(7) . . ?
C601 Cu6 C2 118.7(6) . . ?
C701 Cu6 C2 94.2(6) . . ?
C601 Cu6 C702 111.9(6) . . ?
C701 Cu6 C702 35.2(6) . . ?
C2 Cu6 C702 129.3(6) . . ?
C601 Cu6 Cu12 51.7(5) . . ?
C701 Cu6 Cu12 103.2(4) . . ?
C2 Cu6 Cu12 135.1(4) . . ?
C702 Cu6 Cu12 76.4(4) . . ?
C601 Cu6 Cu7 158.8(5) . . ?
C701 Cu6 Cu7 48.0(4) . . ?
C2 Cu6 Cu7 53.1(4) . . ?
C702 Cu6 Cu7 80.2(4) . . ?
Cu12 Cu6 Cu7 149.19(10) . . ?
C601 Cu6 Cu10 48.3(5) . . ?
C701 Cu6 Cu10 164.7(4) . . ?
C2 Cu6 Cu10 70.6(4) . . ?
C702 Cu6 Cu10 160.0(4) . . ?
Cu12 Cu6 Cu10 89.17(9) . . ?
Cu7 Cu6 Cu10 117.77(9) . . ?
C601 Cu6 Cu5 112.6(5) . . ?
C701 Cu6 Cu5 70.2(4) . . ?
C2 Cu6 Cu5 75.8(4) . . ?
C702 Cu6 Cu5 82.8(4) . . ?
Cu12 Cu6 Cu5 71.99(8) . . ?
Cu7 Cu6 Cu5 85.50(8) . . ?
Cu10 Cu6 Cu5 106.09(9) . . ?
C701 Cu7 C2 101.3(6) . . ?
C701 Cu7 C801 136.7(7) . . ?
C2 Cu7 C801 97.5(6) . . ?
C701 Cu7 O21 105.4(6) . . ?
C2 Cu7 O21 104.9(5) . . ?
C801 Cu7 O21 106.9(6) . . ?
C701 Cu7 C802 109.7(7) . . ?
C2 Cu7 C802 127.0(6) . . ?
C801 Cu7 C802 32.6(7) . . ?
O21 Cu7 C802 106.8(5) . . ?
C701 Cu7 Cu8 153.8(5) . . ?
C2 Cu7 Cu8 54.2(4) . . ?
C801 Cu7 Cu8 51.4(5) . . ?
O21 Cu7 Cu8 91.2(3) . . ?
C802 Cu7 Cu8 83.7(5) . . ?
C701 Cu7 Cu13 49.9(5) . . ?
C2 Cu7 Cu13 105.0(4) . . ?
C801 Cu7 Cu13 87.7(5) . . ?
O21 Cu7 Cu13 144.5(3) . . ?
C802 Cu7 Cu13 68.7(4) . . ?
Cu8 Cu7 Cu13 122.04(9) . . ?
C701 Cu7 Cu6 53.9(5) . . ?
C2 Cu7 Cu6 55.4(4) . . ?
C801 Cu7 Cu6 151.6(5) . . ?
O21 Cu7 Cu6 90.2(3) . . ?
C802 Cu7 Cu6 159.9(4) . . ?
Cu8 Cu7 Cu6 107.17(9) . . ?
Cu13 Cu7 Cu6 91.23(9) . . ?
C801 Cu8 C902 116.6(7) . . ?
C801 Cu8 C2 102.9(7) . . ?
C902 Cu8 C2 140.0(6) . . ?
C801 Cu8 C901 151.5(8) . . ?
C902 Cu8 C901 36.5(7) . . ?
C2 Cu8 C901 105.2(7) . . ?
C801 Cu8 Cu7 56.4(5) . . ?
C902 Cu8 Cu7 157.0(5) . . ?
C2 Cu8 Cu7 55.4(4) . . ?
C901 Cu8 Cu7 141.6(6) . . ?
C801 Cu8 Cu15 53.1(5) . . ?
C902 Cu8 Cu15 83.8(4) . . ?
C2 Cu8 Cu15 118.1(4) . . ?
C901 Cu8 Cu15 115.1(6) . . ?
Cu7 Cu8 Cu15 103.18(9) . . ?
C801 Cu8 Cu9 137.4(5) . . ?
C902 Cu8 Cu9 99.4(4) . . ?
C2 Cu8 Cu9 48.9(4) . . ?
C901 Cu8 Cu9 63.5(6) . . ?
Cu7 Cu8 Cu9 81.46(8) . . ?
Cu15 Cu8 Cu9 160.29(11) . . ?
C801 Cu8 Cu2 112.2(5) . . ?
C902 Cu8 Cu2 92.4(5) . . ?
C2 Cu8 Cu2 65.9(4) . . ?
C901 Cu8 Cu2 84.0(5) . . ?
Cu7 Cu8 Cu2 110.53(9) . . ?
Cu15 Cu8 Cu2 73.61(8) . . ?
Cu9 Cu8 Cu2 86.80(8) . . ?
C2 Cu9 O22 123.5(6) . . ?
C2 Cu9 C924 120.5(7) . . ?
O22 Cu9 C924 108.8(6) . . ?
C2 Cu9 C901 98.8(6) . . ?
O22 Cu9 C901 98.9(6) . . ?
C924 Cu9 C901 99.1(7) . . ?
C2 Cu9 Cu17 124.8(4) . . ?
O22 Cu9 Cu17 105.2(4) . . ?
C924 Cu9 Cu17 54.3(5) . . ?
C901 Cu9 Cu17 45.3(5) . . ?
C2 Cu9 Cu10 83.7(5) . . ?
O22 Cu9 Cu10 111.6(4) . . ?
C924 Cu9 Cu10 50.0(5) . . ?
C901 Cu9 Cu10 141.7(5) . . ?
Cu17 Cu9 Cu10 102.48(10) . . ?
C2 Cu9 Cu8 54.9(4) . . ?
O22 Cu9 Cu8 101.8(4) . . ?
C924 Cu9 Cu8 140.1(5) . . ?
C901 Cu9 Cu8 50.5(5) . . ?
Cu17 Cu9 Cu8 93.75(10) . . ?
Cu10 Cu9 Cu8 136.97(11) . . ?
C924 Cu10 C601 151.5(7) . . ?
C924 Cu10 C602 134.1(7) . . ?
C601 Cu10 C602 34.5(7) . . ?
C924 Cu10 Cu9 54.7(5) . . ?
C601 Cu10 Cu9 106.4(4) . . ?
C602 Cu10 Cu9 124.4(5) . . ?
C924 Cu10 C301 100.7(6) . . ?
C601 Cu10 C301 107.6(6) . . ?
C602 Cu10 C301 111.2(7) . . ?
Cu9 Cu10 C301 120.4(4) . . ?
C924 Cu10 Cu3 66.1(5) . . ?
C601 Cu10 Cu3 135.4(5) . . ?
C602 Cu10 Cu3 155.8(6) . . ?
Cu9 Cu10 Cu3 76.64(9) . . ?
C301 Cu10 Cu3 45.1(4) . . ?
C924 Cu10 Cu6 124.5(6) . . ?
C601 Cu10 Cu6 42.7(4) . . ?
C602 Cu10 Cu6 75.7(5) . . ?
Cu9 Cu10 Cu6 69.86(8) . . ?
C301 Cu10 Cu6 108.5(4) . . ?
Cu3 Cu10 Cu6 104.74(10) . . ?
O31 Cu11 C401 108.6(6) . . ?
O31 Cu11 C302 99.2(7) . . ?
C401 Cu11 C302 150.7(7) . . ?
O31 Cu11 C301 133.1(6) . . ?
C401 Cu11 C301 117.9(6) . . ?
C302 Cu11 C301 34.0(6) . . ?
O31 Cu11 Cu4 165.4(5) . . ?
C401 Cu11 Cu4 62.9(4) . . ?
C302 Cu11 Cu4 87.9(5) . . ?
C301 Cu11 Cu4 55.4(4) . . ?
O31 Cu11 Cu12 85.4(5) . . ?
C401 Cu11 Cu12 51.0(4) . . ?
C302 Cu11 Cu12 143.3(5) . . ?
C301 Cu11 Cu12 128.5(4) . . ?
Cu4 Cu11 Cu12 96.50(10) . . ?
C601 Cu12 O704 101.1(5) . . ?
C601 Cu12 C401 108.3(6) . . ?
O704 Cu12 C401 140.3(5) . . ?
C601 Cu12 O32 111.5(6) . . ?
O704 Cu12 O32 90.3(5) . . ?
C401 Cu12 O32 102.6(6) . . ?
C601 Cu12 C402 135.8(6) . . ?
O704 Cu12 C402 109.4(5) . . ?
C401 Cu12 C402 31.9(6) . . ?
O32 Cu12 C402 99.7(6) . . ?
C601 Cu12 Cu6 48.9(5) . . ?
O704 Cu12 Cu6 90.1(3) . . ?
C401 Cu12 Cu6 89.7(4) . . ?
O32 Cu12 Cu6 160.0(4) . . ?
C402 Cu12 Cu6 99.0(4) . . ?
C601 Cu12 Cu11 76.8(4) . . ?
O704 Cu12 Cu11 171.2(3) . . ?
C401 Cu12 Cu11 47.3(4) . . ?
O32 Cu12 Cu11 82.7(4) . . ?
C402 Cu12 Cu11 77.1(4) . . ?
Cu6 Cu12 Cu11 94.73(9) . . ?
C701 Cu13 C501 118.0(7) . . ?
C701 Cu13 C502 150.5(7) . . ?
C501 Cu13 C502 34.5(6) . . ?
C701 Cu13 O804 111.6(6) . . ?
C501 Cu13 O804 130.2(6) . . ?
C502 Cu13 O804 97.2(5) . . ?
C701 Cu13 Cu7 48.8(5) . . ?
C501 Cu13 Cu7 110.7(4) . . ?
C502 Cu13 Cu7 134.9(4) . . ?
O804 Cu13 Cu7 98.2(3) . . ?
C701 Cu13 Cu5 74.1(5) . . ?
C501 Cu13 Cu5 44.5(5) . . ?
C502 Cu13 Cu5 76.8(5) . . ?
O804 Cu13 Cu5 173.6(3) . . ?
Cu7 Cu13 Cu5 87.71(8) . . ?
C701 Cu13 Cu14 133.1(5) . . ?
C501 Cu13 Cu14 44.7(5) . . ?
C502 Cu13 Cu14 44.2(4) . . ?
O804 Cu13 Cu14 96.7(3) . . ?
Cu7 Cu13 Cu14 91.95(7) . . ?
Cu5 Cu13 Cu14 80.68(7) . . ?
O41 Cu14 C101 109.9(7) . . ?
O41 Cu14 C502 98.8(7) . . ?
C101 Cu14 C502 149.1(7) . . ?
O41 Cu14 C501 132.7(6) . . ?
C101 Cu14 C501 115.9(6) . . ?
C502 Cu14 C501 34.0(6) . . ?
O41 Cu14 Cu1 158.4(5) . . ?
C101 Cu14 Cu1 59.4(5) . . ?
C502 Cu14 Cu1 89.7(5) . . ?
C501 Cu14 Cu1 57.0(4) . . ?
O41 Cu14 Cu15 86.5(5) . . ?
C101 Cu14 Cu15 50.1(5) . . ?
C502 Cu14 Cu15 146.4(5) . . ?
C501 Cu14 Cu15 132.6(4) . . ?
Cu1 Cu14 Cu15 97.44(8) . . ?
O41 Cu14 Cu13 114.4(5) . . ?
C101 Cu14 Cu13 125.8(5) . . ?
C502 Cu14 Cu13 44.6(5) . . ?
C501 Cu14 Cu13 42.7(5) . . ?
Cu1 Cu14 Cu13 85.49(8) . . ?
Cu15 Cu14 Cu13 103.10(8) . . ?
C801 Cu15 O904 97.5(6) . . ?
C801 Cu15 C101 111.2(7) . . ?
O904 Cu15 C101 143.2(6) . . ?
C801 Cu15 O42 109.5(7) . . ?
O904 Cu15 O42 89.9(5) . . ?
C101 Cu15 O42 101.2(6) . . ?
C801 Cu15 C102 137.7(7) . . ?
O904 Cu15 C102 109.7(6) . . ?
C101 Cu15 C102 33.8(6) . . ?
O42 Cu15 C102 102.5(6) . . ?
C801 Cu15 Cu8 51.7(5) . . ?
O904 Cu15 Cu8 85.3(3) . . ?
C101 Cu15 Cu8 94.5(4) . . ?
O42 Cu15 Cu8 159.5(5) . . ?
C102 Cu15 Cu8 97.9(4) . . ?
C801 Cu15 Cu14 80.7(5) . . ?
O904 Cu15 Cu14 169.9(4) . . ?
C101 Cu15 Cu14 44.9(4) . . ?
O42 Cu15 Cu14 81.4(4) . . ?
C102 Cu15 Cu14 77.5(4) . . ?
Cu8 Cu15 Cu14 100.99(8) . . ?
C201 Cu16 C901 104.0(8) . . ?
C201 Cu16 O104 103.1(6) . . ?
C901 Cu16 O104 144.2(7) . . ?
C201 Cu16 O52 113.5(9) . . ?
C901 Cu16 O52 99.7(8) . . ?
O104 Cu16 O52 90.5(8) . . ?
C201 Cu16 C902 132.3(6) . . ?
C901 Cu16 C902 34.9(7) . . ?
O104 Cu16 C902 109.6(6) . . ?
O52 Cu16 C902 100.2(8) . . ?
C201 Cu16 Cu2 49.4(5) . . ?
C901 Cu16 Cu2 93.0(5) . . ?
O104 Cu16 Cu2 87.2(3) . . ?
O52 Cu16 Cu2 161.3(7) . . ?
C902 Cu16 Cu2 98.1(4) . . ?
C201 Cu16 Cu17 75.1(5) . . ?
C901 Cu16 Cu17 43.3(6) . . ?
O104 Cu16 Cu17 171.2(4) . . ?
O52 Cu16 Cu17 82.5(7) . . ?
C902 Cu16 Cu17 77.1(4) . . ?
Cu2 Cu16 Cu17 97.76(9) . . ?
C901 Cu17 C925 154.3(8) . . ?
C901 Cu17 O51 108.4(9) . . ?
C925 Cu17 O51 96.3(10) . . ?
C901 Cu17 C924 119.9(7) . . ?
C925 Cu17 C924 36.1(7) . . ?
O51 Cu17 C924 131.7(9) . . ?
C901 Cu17 Cu9 67.0(6) . . ?
C925 Cu17 Cu9 87.5(6) . . ?
O51 Cu17 Cu9 170.3(8) . . ?
C924 Cu17 Cu9 53.7(5) . . ?
C901 Cu17 Cu16 50.0(6) . . ?
C925 Cu17 Cu16 142.1(5) . . ?
O51 Cu17 Cu16 85.9(7) . . ?
C924 Cu17 Cu16 124.7(4) . . ?
Cu9 Cu17 Cu16 96.62(9) . . ?
C13 O11 Cu4 123.1(12) . . ?
C13 O12 Cu1 115.4(10) . . ?
C23 O21 Cu7 136.2(12) . . ?
C23 O22 Cu9 123.0(11) . . ?
C33 O31 Cu11 127.1(15) . . ?
C33 O32 Cu12 119.5(13) . . ?
C43 O41 Cu14 119.0(13) . . ?
C43 O42 Cu15 115.6(15) . . ?
C53 O51 Cu17 123.0(19) . . ?
C53 O52 Cu16 121(2) . . ?
C103 O104 Cu16 125.3(9) . . ?
C103 O104 H104 109.5 . . ?
Cu16 O104 H104 120.5 . . ?
C203 O204 H204 109.5 . . ?
C303 O304 H304 109.5 . . ?
C403 O404 H404 109.5 . . ?
C503 O504 H504 109.5 . . ?
C603 O604 H604 109.5 . . ?
C703 O704 Cu12 123.0(9) . . ?
C703 O704 H704 107(3) . . ?
Cu12 O704 H704 126(3) . . ?
C803 O804 Cu13 111.2(10) . . ?
C803 O804 H804 109.5 . . ?
Cu13 O804 H804 87.4 . . ?
C903 O904 Cu15 125.9(11) . . ?
C903 O904 H904 109.5 . . ?
Cu15 O904 H904 121.6 . . ?
C926 O927 H927 109.5 . . ?
C2 C1 Cu4 137.6(11) . . ?
C2 C1 Cu1 137.2(11) . . ?
Cu4 C1 Cu1 82.4(6) . . ?
C2 C1 Cu2 100.7(10) . . ?
Cu4 C1 Cu2 107.4(7) . . ?
Cu1 C1 Cu2 72.3(5) . . ?
C2 C1 Cu5 109.4(10) . . ?
Cu4 C1 Cu5 68.7(4) . . ?
Cu1 C1 Cu5 65.2(4) . . ?
Cu2 C1 Cu5 137.6(7) . . ?
C1 C2 Cu9 130.6(12) . . ?
C1 C2 Cu8 116.4(10) . . ?
Cu9 C2 Cu8 76.2(6) . . ?
C1 C2 Cu7 124.9(11) . . ?
Cu9 C2 Cu7 104.5(7) . . ?
Cu8 C2 Cu7 70.4(5) . . ?
C1 C2 Cu6 101.1(10) . . ?
Cu9 C2 Cu6 95.3(6) . . ?
Cu8 C2 Cu6 137.2(8) . . ?
Cu7 C2 Cu6 71.5(5) . . ?
O11 C13 O12 131.6(16) . . ?
O11 C13 C14 120.3(16) . . ?
O12 C13 C14 108.0(15) . . ?
F17 C14 F16 107.6(18) . . ?
F17 C14 F15 106.9(18) . . ?
F16 C14 F15 102.6(16) . . ?
F17 C14 C13 115.3(16) . . ?
F16 C14 C13 113.1(17) . . ?
F15 C14 C13 110.4(16) . . ?
O21 C23 O22 126.0(17) . . ?
O21 C23 C24 117.9(17) . . ?
O22 C23 C24 116.1(16) . . ?
F25 C24 F27 109.1(19) . . ?
F25 C24 F26 108.8(18) . . ?
F27 C24 F26 104.8(17) . . ?
F25 C24 C23 114.0(17) . . ?
F27 C24 C23 109.3(17) . . ?
F26 C24 C23 110.5(17) . . ?
O31 C33 O32 125.0(19) . . ?
O31 C33 C34 116(2) . . ?
O32 C33 C34 119(2) . . ?
F36 C34 F37 109(2) . . ?
F36 C34 F35 102.4(19) . . ?
F37 C34 F35 102.6(18) . . ?
F36 C34 C33 115(2) . . ?
F37 C34 C33 112(2) . . ?
F35 C34 C33 114(2) . . ?
O42 C43 O41 136(2) . . ?
O42 C43 C44 116(2) . . ?
O41 C43 C44 107.6(19) . . ?
F47 C44 F45 106(2) . . ?
F47 C44 F46 111(2) . . ?
F45 C44 F46 105.2(19) . . ?
F47 C44 C43 112(2) . . ?
F45 C44 C43 112(2) . . ?
F46 C44 C43 110(2) . . ?
O52 C53 O51 127(3) . . ?
O52 C53 C54 113.1(18) . . ?
O51 C53 C54 119.3(18) . . ?
F57 C54 F56 96.2(17) . . ?
F57 C54 F55 96.1(17) . . ?
F56 C54 F55 96.2(17) . . ?
F57 C54 C53 120.8(13) . . ?
F56 C54 C53 120.8(13) . . ?
F55 C54 C53 120.8(13) . . ?
C102 C101 Cu14 156.3(14) . . ?
C102 C101 Cu15 80.1(11) . . ?
Cu14 C101 Cu15 85.0(6) . . ?
C102 C101 Cu2 70.8(10) . . ?
Cu14 C101 Cu2 129.7(8) . . ?
Cu15 C101 Cu2 96.6(7) . . ?
C102 C101 Cu1 133.1(13) . . ?
Cu14 C101 Cu1 70.5(5) . . ?
Cu15 C101 Cu1 128.3(8) . . ?
Cu2 C101 Cu1 69.5(5) . . ?
C101 C102 C103 160.1(16) . . ?
C101 C102 Cu2 73.7(11) . . ?
C103 C102 Cu2 124.9(11) . . ?
C101 C102 Cu15 66.1(10) . . ?
C103 C102 Cu15 115.4(11) . . ?
Cu2 C102 Cu15 92.8(6) . . ?
O104 C103 C102 106.0(12) . . ?
O104 C103 C105 112.7(13) . . ?
C102 C103 C105 114.1(14) . . ?
O104 C103 C108 113.1(13) . . ?
C102 C103 C108 106.3(12) . . ?
C105 C103 C108 104.6(12) . . ?
C103 C105 C106 103.4(13) . . ?
C103 C105 H10A 111.1 . . ?
C106 C105 H10A 111.1 . . ?
C103 C105 H10B 111.1 . . ?
C106 C105 H10B 111.1 . . ?
H10A C105 H10B 109.1 . . ?
C107 C106 C105 108.1(14) . . ?
C107 C106 H10C 110.1 . . ?
C105 C106 H10C 110.1 . . ?
C107 C106 H10D 110.1 . . ?
C105 C106 H10D 110.1 . . ?
H10C C106 H10D 108.4 . . ?
C106 C107 C113 115.6(14) . . ?
C106 C107 C108 101.3(14) . . ?
C113 C107 C108 109.3(14) . . ?
C106 C107 H107 110.1 . . ?
C113 C107 H107 110.1 . . ?
C108 C107 H107 110.1 . . ?
C110 C108 C109 114.1(15) . . ?
C110 C108 C103 118.5(13) . . ?
C109 C108 C103 108.3(14) . . ?
C110 C108 C107 107.0(14) . . ?
C109 C108 C107 111.4(14) . . ?
C103 C108 C107 96.1(12) . . ?
C108 C109 H10E 109.5 . . ?
C108 C109 H10F 109.5 . . ?
H10E C109 H10F 109.5 . . ?
C108 C109 H10G 109.5 . . ?
H10E C109 H10G 109.5 . . ?
H10F C109 H10G 109.5 . . ?
C111 C110 C108 108.7(14) . . ?
C111 C110 H11A 109.9 . . ?
C108 C110 H11A 109.9 . . ?
C111 C110 H11B 109.9 . . ?
C108 C110 H11B 109.9 . . ?
H11A C110 H11B 108.3 . . ?
C110 C111 C112 113.0(15) . . ?
C110 C111 H11C 109.0 . . ?
C112 C111 H11C 109.0 . . ?
C110 C111 H11D 109.0 . . ?
C112 C111 H11D 109.0 . . ?
H11C C111 H11D 107.8 . . ?
C111 C112 C113 115.4(15) . . ?
C111 C112 C117 113.3(14) . . ?
C113 C112 C117 107.0(13) . . ?
C111 C112 H112 106.9 . . ?
C113 C112 H112 106.9 . . ?
C117 C112 H112 106.9 . . ?
C114 C113 C112 112.1(14) . . ?
C114 C113 C107 107.1(14) . . ?
C112 C113 C107 104.7(14) . . ?
C114 C113 H113 110.9 . . ?
C112 C113 H113 110.9 . . ?
C107 C113 H113 110.9 . . ?
C113 C114 C115 111.6(16) . . ?
C113 C114 H11E 109.3 . . ?
C115 C114 H11E 109.3 . . ?
C113 C114 H11F 109.3 . . ?
C115 C114 H11F 109.3 . . ?
H11E C114 H11F 108.0 . . ?
C116 C115 C114 108.6(15) . . ?
C116 C115 H11G 110.0 . . ?
C114 C115 H11G 110.0 . . ?
C116 C115 H11H 110.0 . . ?
C114 C115 H11H 110.0 . . ?
H11G C115 H11H 108.4 . . ?
C122 C116 C115 114.8(17) . . ?
C122 C116 C117 121.0(18) . . ?
C115 C116 C117 122.8(18) . . ?
C116 C117 C119 114.5(17) . . ?
C116 C117 C118 114.0(15) . . ?
C119 C117 C118 108.5(16) . . ?
C116 C117 C112 104.2(15) . . ?
C119 C117 C112 105.9(15) . . ?
C118 C117 C112 109.3(15) . . ?
C117 C118 H11I 109.5 . . ?
C117 C118 H11J 109.5 . . ?
H11I C118 H11J 109.5 . . ?
C117 C118 H11K 109.5 . . ?
H11I C118 H11K 109.5 . . ?
H11J C118 H11K 109.5 . . ?
C117 C119 C120 109.9(16) . . ?
C117 C119 H11L 109.7 . . ?
C120 C119 H11L 109.7 . . ?
C117 C119 H11M 109.7 . . ?
C120 C119 H11M 109.7 . . ?
H11L C119 H11M 108.2 . . ?
C121 C120 C119 117.6(18) . . ?
C121 C120 H12A 107.9 . . ?
C119 C120 H12A 107.9 . . ?
C121 C120 H12B 107.9 . . ?
C119 C120 H12B 107.9 . . ?
H12A C120 H12B 107.2 . . ?
O123 C121 C120 124.1(19) . . ?
O123 C121 C122 117.1(18) . . ?
C120 C121 C122 118.7(18) . . ?
C116 C122 C121 119.7(18) . . ?
C116 C122 H122 120.1 . . ?
C121 C122 H122 120.1 . . ?
C202 C201 Cu2 154.4(16) . . ?
C202 C201 Cu3 77.7(13) . . ?
Cu2 C201 Cu3 88.0(8) . . ?
C202 C201 Cu16 128.1(15) . . ?
Cu2 C201 Cu16 76.8(6) . . ?
Cu3 C201 Cu16 134.5(9) . . ?
C201 C202 C203 172(2) . . ?
C201 C202 Cu3 67.9(12) . . ?
C203 C202 Cu3 120.4(13) . . ?
O204 C203 C202 115.0(15) . . ?
O204 C203 C208 113.8(15) . . ?
C202 C203 C208 114.2(15) . . ?
O204 C203 C205 110.6(14) . . ?
C202 C203 C205 102.2(14) . . ?
C208 C203 C205 99.1(14) . . ?
C206 C205 C203 107.2(14) . . ?
C206 C205 H20A 110.3 . . ?
C203 C205 H20A 110.3 . . ?
C206 C205 H20B 110.3 . . ?
C203 C205 H20B 110.3 . . ?
H20A C205 H20B 108.5 . . ?
C205 C206 C207 107.1(15) . . ?
C205 C206 H20C 110.3 . . ?
C207 C206 H20C 110.3 . . ?
C205 C206 H20D 110.3 . . ?
C207 C206 H20D 110.3 . . ?
H20C C206 H20D 108.6 . . ?
C213 C207 C208 121.2(16) . . ?
C213 C207 C206 121.3(16) . . ?
C208 C207 C206 102.3(14) . . ?
C213 C207 H207 103.1 . . ?
C208 C207 H207 103.1 . . ?
C206 C207 H207 103.1 . . ?
C210 C208 C203 113.9(15) . . ?
C210 C208 C209 110.8(15) . . ?
C203 C208 C209 108.4(14) . . ?
C210 C208 C207 107.2(14) . . ?
C203 C208 C207 109.5(15) . . ?
C209 C208 C207 106.8(15) . . ?
C208 C209 H20E 109.5 . . ?
C208 C209 H20F 109.5 . . ?
H20E C209 H20F 109.5 . . ?
C208 C209 H20G 109.5 . . ?
H20E C209 H20G 109.5 . . ?
H20F C209 H20G 109.5 . . ?
C208 C210 C211 110.6(15) . . ?
C208 C210 H21A 109.5 . . ?
C211 C210 H21A 109.5 . . ?
C208 C210 H21B 109.5 . . ?
C211 C210 H21B 109.5 . . ?
H21A C210 H21B 108.1 . . ?
C210 C211 C212 114.3(16) . . ?
C210 C211 H21C 108.7 . . ?
C212 C211 H21C 108.7 . . ?
C210 C211 H21D 108.7 . . ?
C212 C211 H21D 108.7 . . ?
H21C C211 H21D 107.6 . . ?
C213 C212 C217 114.5(16) . . ?
C213 C212 C211 111.6(15) . . ?
C217 C212 C211 111.0(17) . . ?
C213 C212 H212 106.4 . . ?
C217 C212 H212 106.4 . . ?
C211 C212 H212 106.4 . . ?
C207 C213 C214 118.4(18) . . ?
C207 C213 C212 112.1(17) . . ?
C214 C213 C212 108.1(18) . . ?
C207 C213 H213 105.8 . . ?
C214 C213 H213 105.8 . . ?
C212 C213 H213 105.8 . . ?
C213 C214 C215 115(2) . . ?
C213 C214 H21E 108.6 . . ?
C215 C214 H21E 108.6 . . ?
C213 C214 H21F 108.6 . . ?
C215 C214 H21F 108.6 . . ?
H21E C214 H21F 107.6 . . ?
C216 C215 C214 111(2) . . ?
C216 C215 H21G 109.4 . . ?
C214 C215 H21G 109.4 . . ?
C216 C215 H21H 109.4 . . ?
C214 C215 H21H 109.4 . . ?
H21G C215 H21H 108.0 . . ?
C222 C216 C215 119(2) . . ?
C222 C216 C217 119(2) . . ?
C215 C216 C217 121(2) . . ?
C219 C217 C216 112.9(19) . . ?
C219 C217 C218 112(2) . . ?
C216 C217 C218 107.4(17) . . ?
C219 C217 C212 107.4(17) . . ?
C216 C217 C212 107.1(18) . . ?
C218 C217 C212 109.5(17) . . ?
C217 C218 H21I 109.5 . . ?
C217 C218 H21J 109.5 . . ?
H21I C218 H21J 109.5 . . ?
C217 C218 H21K 109.5 . . ?
H21I C218 H21K 109.5 . . ?
H21J C218 H21K 109.5 . . ?
C217 C219 C220 112.3(19) . . ?
C217 C219 H21L 109.1 . . ?
C220 C219 H21L 109.1 . . ?
C217 C219 H21M 109.1 . . ?
C220 C219 H21M 109.1 . . ?
H21L C219 H21M 107.9 . . ?
C221 C220 C219 110.3(19) . . ?
C221 C220 H22A 109.6 . . ?
C219 C220 H22A 109.6 . . ?
C221 C220 H22B 109.6 . . ?
C219 C220 H22B 109.6 . . ?
H22A C220 H22B 108.1 . . ?
O223 C221 C222 122(2) . . ?
O223 C221 C220 119(2) . . ?
C222 C221 C220 119(2) . . ?
C221 C222 C216 124(2) . . ?
C221 C222 H222 117.8 . . ?
C216 C222 H222 117.8 . . ?
C302 C301 Cu3 151.4(14) . . ?
C302 C301 Cu4 133.8(14) . . ?
Cu3 C301 Cu4 74.7(5) . . ?
C302 C301 Cu11 69.2(11) . . ?
Cu3 C301 Cu11 135.0(8) . . ?
Cu4 C301 Cu11 68.4(5) . . ?
C302 C301 Cu10 103.3(12) . . ?
Cu3 C301 Cu10 70.0(5) . . ?
Cu4 C301 Cu10 90.5(5) . . ?
Cu11 C301 Cu10 85.1(5) . . ?
C301 C302 C303 163.2(17) . . ?
C301 C302 Cu11 76.8(11) . . ?
C303 C302 Cu11 119.6(12) . . ?
O304 C303 C302 110.2(14) . . ?
O304 C303 C308 111.7(15) . . ?
C302 C303 C308 113.9(15) . . ?
O304 C303 C305 105.8(14) . . ?
C302 C303 C305 112.2(15) . . ?
C308 C303 C305 102.4(14) . . ?
C306 C305 C303 107.2(16) . . ?
C306 C305 H30A 110.3 . . ?
C303 C305 H30A 110.3 . . ?
C306 C305 H30B 110.3 . . ?
C303 C305 H30B 110.3 . . ?
H30A C305 H30B 108.5 . . ?
C307 C306 C305 102.6(15) . . ?
C307 C306 H30C 111.2 . . ?
C305 C306 H30C 111.2 . . ?
C307 C306 H30D 111.2 . . ?
C305 C306 H30D 111.2 . . ?
H30C C306 H30D 109.2 . . ?
C306 C307 C313 114.8(15) . . ?
C306 C307 C308 103.9(17) . . ?
C313 C307 C308 114.9(17) . . ?
C306 C307 H307 107.6 . . ?
C313 C307 H307 107.6 . . ?
C308 C307 H307 107.6 . . ?
C309 C308 C307 112.7(18) . . ?
C309 C308 C303 109(2) . . ?
C307 C308 C303 101.0(15) . . ?
C309 C308 C310 114(2) . . ?
C307 C308 C310 103.7(18) . . ?
C303 C308 C310 115.2(15) . . ?
C308 C309 H30E 109.5 . . ?
C308 C309 H30F 109.5 . . ?
H30E C309 H30F 109.5 . . ?
C308 C309 H30G 109.5 . . ?
H30E C309 H30G 109.5 . . ?
H30F C309 H30G 109.5 . . ?
C311 C310 C308 111.8(17) . . ?
C311 C310 H31A 109.3 . . ?
C308 C310 H31A 109.3 . . ?
C311 C310 H31B 109.3 . . ?
C308 C310 H31B 109.3 . . ?
H31A C310 H31B 107.9 . . ?
C312 C311 C310 114.6(19) . . ?
C312 C311 H31C 108.6 . . ?
C310 C311 H31C 108.6 . . ?
C312 C311 H31D 108.6 . . ?
C310 C311 H31D 108.6 . . ?
H31C C311 H31D 107.6 . . ?
C311 C312 C317 114.6(18) . . ?
C311 C312 C313 116.0(19) . . ?
C317 C312 C313 113.7(17) . . ?
C311 C312 H312 103.5 . . ?
C317 C312 H312 103.5 . . ?
C313 C312 H312 103.5 . . ?
C314 C313 C307 112.3(19) . . ?
C314 C313 C312 109.7(19) . . ?
C307 C313 C312 104.2(16) . . ?
C314 C313 H313 110.2 . . ?
C307 C313 H313 110.2 . . ?
C312 C313 H313 110.2 . . ?
C313 C314 C315 106(2) . . ?
C313 C314 H31E 110.5 . . ?
C315 C314 H31E 110.5 . . ?
C313 C314 H31F 110.5 . . ?
C315 C314 H31F 110.5 . . ?
H31E C314 H31F 108.6 . . ?
C316 C315 C314 107.8(19) . . ?
C316 C315 H31G 110.1 . . ?
C314 C315 H31G 110.1 . . ?
C316 C315 H31H 110.1 . . ?
C314 C315 H31H 110.1 . . ?
H31G C315 H31H 108.5 . . ?
C322 C316 C317 124(2) . . ?
C322 C316 C315 122(2) . . ?
C317 C316 C315 114(2) . . ?
C316 C317 C312 114(2) . . ?
C316 C317 C319 108(2) . . ?
C312 C317 C319 113(2) . . ?
C316 C317 C318 104(2) . . ?
C312 C317 C318 110(2) . . ?
C319 C317 C318 107(2) . . ?
C317 C318 H31I 109.5 . . ?
C317 C318 H31J 109.5 . . ?
H31I C318 H31J 109.5 . . ?
C317 C318 H31K 109.5 . . ?
H31I C318 H31K 109.5 . . ?
H31J C318 H31K 109.5 . . ?
C320 C319 C317 114(2) . . ?
C320 C319 H31L 108.7 . . ?
C317 C319 H31L 108.7 . . ?
C320 C319 H31M 108.7 . . ?
C317 C319 H31M 108.7 . . ?
H31L C319 H31M 107.6 . . ?
C319 C320 C321 118(2) . . ?
C319 C320 H32A 107.9 . . ?
C321 C320 H32A 107.9 . . ?
C319 C320 H32B 107.9 . . ?
C321 C320 H32B 107.9 . . ?
H32A C320 H32B 107.2 . . ?
O323 C321 C320 134(2) . . ?
O323 C321 C322 113(2) . . ?
C320 C321 C322 113(2) . . ?
C316 C322 C321 119(2) . . ?
C316 C322 H322 120.3 . . ?
C321 C322 H322 120.3 . . ?
C402 C401 Cu11 150.8(13) . . ?
C402 C401 Cu5 73.2(10) . . ?
Cu11 C401 Cu5 134.0(8) . . ?
C402 C401 Cu12 82.4(10) . . ?
Cu11 C401 Cu12 81.7(6) . . ?
Cu5 C401 Cu12 101.1(6) . . ?
C402 C401 Cu4 141.5(13) . . ?
Cu11 C401 Cu4 67.6(5) . . ?
Cu5 C401 Cu4 71.1(4) . . ?
Cu12 C401 Cu4 118.3(7) . . ?
C401 C402 C403 158.6(17) . . ?
C401 C402 Cu5 71.9(9) . . ?
C403 C402 Cu5 123.1(13) . . ?
C401 C402 Cu12 65.6(10) . . ?
C403 C402 Cu12 122.7(11) . . ?
Cu5 C402 Cu12 94.8(6) . . ?
O404 C403 C405 114.9(14) . . ?
O404 C403 C402 104.2(16) . . ?
C405 C403 C402 112.6(15) . . ?
O404 C403 C408 113.5(14) . . ?
C405 C403 C408 100.5(16) . . ?
C402 C403 C408 111.4(14) . . ?
C403 C405 C406 110.0(16) . . ?
C403 C405 H40A 109.7 . . ?
C406 C405 H40A 109.7 . . ?
C403 C405 H40B 109.7 . . ?
C406 C405 H40B 109.7 . . ?
H40A C405 H40B 108.2 . . ?
C405 C406 C407 104.9(15) . . ?
C405 C406 H40C 110.8 . . ?
C407 C406 H40C 110.8 . . ?
C405 C406 H40D 110.8 . . ?
C407 C406 H40D 110.8 . . ?
H40C C406 H40D 108.8 . . ?
C406 C407 C413 119.7(15) . . ?
C406 C407 C408 99.5(14) . . ?
C413 C407 C408 113.2(14) . . ?
C406 C407 H407 107.9 . . ?
C413 C407 H407 107.9 . . ?
C408 C407 H407 107.9 . . ?
C409 C408 C403 108.9(13) . . ?
C409 C408 C410 110.8(14) . . ?
C403 C408 C410 116.2(14) . . ?
C409 C408 C407 113.1(14) . . ?
C403 C408 C407 101.2(14) . . ?
C410 C408 C407 106.4(13) . . ?
C408 C409 H40E 109.5 . . ?
C408 C409 H40F 109.5 . . ?
H40E C409 H40F 109.5 . . ?
C408 C409 H40G 109.5 . . ?
H40E C409 H40G 109.5 . . ?
H40F C409 H40G 109.5 . . ?
C408 C410 C411 111.7(14) . . ?
C408 C410 H41A 109.3 . . ?
C411 C410 H41A 109.3 . . ?
C408 C410 H41B 109.3 . . ?
C411 C410 H41B 109.3 . . ?
H41A C410 H41B 107.9 . . ?
C412 C411 C410 108.5(14) . . ?
C412 C411 H41C 110.0 . . ?
C410 C411 H41C 110.0 . . ?
C412 C411 H41D 110.0 . . ?
C410 C411 H41D 110.0 . . ?
H41C C411 H41D 108.4 . . ?
C413 C412 C411 119.1(16) . . ?
C413 C412 C417 113.9(15) . . ?
C411 C412 C417 105.8(15) . . ?
C413 C412 H412 105.7 . . ?
C411 C412 H412 105.7 . . ?
C417 C412 H412 105.7 . . ?
C414 C413 C412 114.9(17) . . ?
C414 C413 C407 108.6(16) . . ?
C412 C413 C407 106.5(15) . . ?
C414 C413 H413 108.9 . . ?
C412 C413 H413 108.9 . . ?
C407 C413 H413 108.9 . . ?
C413 C414 C415 107.9(18) . . ?
C413 C414 H41E 110.1 . . ?
C415 C414 H41E 110.1 . . ?
C413 C414 H41F 110.1 . . ?
C415 C414 H41F 110.1 . . ?
H41E C414 H41F 108.4 . . ?
C416 C415 C414 116.2(18) . . ?
C416 C415 H41G 108.2 . . ?
C414 C415 H41G 108.2 . . ?
C416 C415 H41H 108.2 . . ?
C414 C415 H41H 108.2 . . ?
H41G C415 H41H 107.4 . . ?
C415 C416 C422 124(2) . . ?
C415 C416 C417 119.2(18) . . ?
C422 C416 C417 115.6(19) . . ?
C419 C417 C418 114(2) . . ?
C419 C417 C416 115.0(19) . . ?
C418 C417 C416 105.3(17) . . ?
C419 C417 C412 113.7(18) . . ?
C418 C417 C412 107.5(17) . . ?
C416 C417 C412 100.0(15) . . ?
C417 C418 H41I 109.5 . . ?
C417 C418 H41J 109.5 . . ?
H41I C418 H41J 109.5 . . ?
C417 C418 H41K 109.5 . . ?
H41I C418 H41K 109.5 . . ?
H41J C418 H41K 109.5 . . ?
C417 C419 C420 116.9(19) . . ?
C417 C419 H41L 108.1 . . ?
C420 C419 H41L 108.1 . . ?
C417 C419 H41M 108.1 . . ?
C420 C419 H41M 108.1 . . ?
H41L C419 H41M 107.3 . . ?
C421 C420 C419 118(2) . . ?
C421 C420 H42A 107.7 . . ?
C419 C420 H42A 107.7 . . ?
C421 C420 H42B 107.7 . . ?
C419 C420 H42B 107.7 . . ?
H42A C420 H42B 107.1 . . ?
O423 C421 C420 128(2) . . ?
O423 C421 C422 110.4(18) . . ?
C420 C421 C422 121.4(19) . . ?
C416 C422 C421 122.7(18) . . ?
C416 C422 H422 118.6 . . ?
C421 C422 H422 118.6 . . ?
C502 C501 Cu5 151.1(15) . . ?
C502 C501 Cu13 75.9(11) . . ?
Cu5 C501 Cu13 89.1(7) . . ?
C502 C501 Cu14 72.0(11) . . ?
Cu5 C501 Cu14 134.3(8) . . ?
Cu13 C501 Cu14 92.5(7) . . ?
C502 C501 Cu1 136.2(14) . . ?
Cu5 C501 Cu1 72.7(5) . . ?
Cu13 C501 Cu1 122.7(7) . . ?
Cu14 C501 Cu1 68.2(5) . . ?
C501 C502 C503 157.1(17) . . ?
C501 C502 Cu14 74.0(11) . . ?
C503 C502 Cu14 119.3(12) . . ?
C501 C502 Cu13 69.6(11) . . ?
C503 C502 Cu13 124.9(12) . . ?
Cu14 C502 Cu13 91.2(6) . . ?
C505 C503 O504 104.4(13) . . ?
C505 C503 C502 112.1(15) . . ?
O504 C503 C502 103.2(13) . . ?
C505 C503 C508 106.8(14) . . ?
O504 C503 C508 114.0(14) . . ?
C502 C503 C508 115.9(14) . . ?
C503 C505 C506 108.6(15) . . ?
C503 C505 H50A 110.0 . . ?
C506 C505 H50A 110.0 . . ?
C503 C505 H50B 110.0 . . ?
C506 C505 H50B 110.0 . . ?
H50A C505 H50B 108.3 . . ?
C507 C506 C505 101.1(14) . . ?
C507 C506 H50C 111.5 . . ?
C505 C506 H50C 111.5 . . ?
C507 C506 H50D 111.5 . . ?
C505 C506 H50D 111.5 . . ?
H50C C506 H50D 109.4 . . ?
C506 C507 C508 103.8(14) . . ?
C506 C507 C513 120.1(13) . . ?
C508 C507 C513 107.4(14) . . ?
C506 C507 H507 108.4 . . ?
C508 C507 H507 108.4 . . ?
C513 C507 H507 108.4 . . ?
C509 C508 C503 108.0(14) . . ?
C509 C508 C510 115.5(15) . . ?
C503 C508 C510 117.7(13) . . ?
C509 C508 C507 114.1(14) . . ?
C503 C508 C507 93.7(14) . . ?
C510 C508 C507 105.9(14) . . ?
C508 C509 H50E 109.5 . . ?
C508 C509 H50F 109.5 . . ?
H50E C509 H50F 109.5 . . ?
C508 C509 H50G 109.5 . . ?
H50E C509 H50G 109.5 . . ?
H50F C509 H50G 109.5 . . ?
C511 C510 C508 111.4(13) . . ?
C511 C510 H51A 109.3 . . ?
C508 C510 H51A 109.4 . . ?
C511 C510 H51B 109.3 . . ?
C508 C510 H51B 109.3 . . ?
H51A C510 H51B 108.0 . . ?
C510 C511 C512 114.7(13) . . ?
C510 C511 H51C 108.6 . . ?
C512 C511 H51C 108.6 . . ?
C510 C511 H51D 108.6 . . ?
C512 C511 H51D 108.6 . . ?
H51C C511 H51D 107.6 . . ?
C513 C512 C511 112.2(13) . . ?
C513 C512 C517 116.5(14) . . ?
C511 C512 C517 109.7(14) . . ?
C513 C512 H512 105.9 . . ?
C511 C512 H512 105.9 . . ?
C517 C512 H512 105.9 . . ?
C512 C513 C514 111.8(14) . . ?
C512 C513 C507 110.7(12) . . ?
C514 C513 C507 109.4(14) . . ?
C512 C513 H513 108.3 . . ?
C514 C513 H513 108.3 . . ?
C507 C513 H513 108.3 . . ?
C513 C514 C515 111.1(16) . . ?
C513 C514 H51E 109.4 . . ?
C515 C514 H51E 109.4 . . ?
C513 C514 H51F 109.4 . . ?
C515 C514 H51F 109.4 . . ?
H51E C514 H51F 108.0 . . ?
C516 C515 C514 110.3(16) . . ?
C516 C515 H51G 109.6 . . ?
C514 C515 H51G 109.6 . . ?
C516 C515 H51H 109.6 . . ?
C514 C515 H51H 109.6 . . ?
H51G C515 H51H 108.1 . . ?
C522 C516 C515 116.2(19) . . ?
C522 C516 C517 121.9(17) . . ?
C515 C516 C517 121.9(18) . . ?
C519 C517 C516 110.3(18) . . ?
C519 C517 C518 112.2(18) . . ?
C516 C517 C518 104.4(16) . . ?
C519 C517 C512 111.9(16) . . ?
C516 C517 C512 104.5(15) . . ?
C518 C517 C512 112.9(16) . . ?
C517 C518 H51I 109.5 . . ?
C517 C518 H51J 109.5 . . ?
H51I C518 H51J 109.5 . . ?
C517 C518 H51K 109.5 . . ?
H51I C518 H51K 109.5 . . ?
H51J C518 H51K 109.5 . . ?
C517 C519 C520 113.2(17) . . ?
C517 C519 H51L 108.9 . . ?
C520 C519 H51L 108.9 . . ?
C517 C519 H51M 108.9 . . ?
C520 C519 H51M 108.9 . . ?
H51L C519 H51M 107.8 . . ?
C521 C520 C519 111.7(17) . . ?
C521 C520 H52A 109.3 . . ?
C519 C520 H52A 109.3 . . ?
C521 C520 H52B 109.3 . . ?
C519 C520 H52B 109.3 . . ?
H52A C520 H52B 107.9 . . ?
O523 C521 C522 126(2) . . ?
O523 C521 C520 116.2(17) . . ?
C522 C521 C520 118.1(19) . . ?
C521 C522 C516 122(2) . . ?
C521 C522 H522 118.9 . . ?
C516 C522 H522 118.9 . . ?
C602 C601 Cu6 154.0(16) . . ?
C602 C601 Cu12 126.6(14) . . ?
Cu6 C601 Cu12 79.4(6) . . ?
C602 C601 Cu10 74.5(11) . . ?
Cu6 C601 Cu10 89.0(6) . . ?
Cu12 C601 Cu10 131.6(8) . . ?
C601 C602 C603 170.1(19) . . ?
C601 C602 Cu10 71.1(11) . . ?
C603 C602 Cu10 118.7(13) . . ?
O604 C603 C608 114.1(16) . . ?
O604 C603 C602 107.2(16) . . ?
C608 C603 C602 114.1(16) . . ?
O604 C603 C605 111.8(15) . . ?
C608 C603 C605 104.8(16) . . ?
C602 C603 C605 104.4(16) . . ?
C606 C605 C603 105.3(15) . . ?
C606 C605 H60A 110.7 . . ?
C603 C605 H60A 110.7 . . ?
C606 C605 H60B 110.7 . . ?
C603 C605 H60B 110.7 . . ?
H60A C605 H60B 108.8 . . ?
C605 C606 C607 102.8(14) . . ?
C605 C606 H60C 111.2 . . ?
C607 C606 H60C 111.2 . . ?
C605 C606 H60D 111.2 . . ?
C607 C606 H60D 111.2 . . ?
H60C C606 H60D 109.1 . . ?
C608 C607 C606 105.2(14) . . ?
C608 C607 C613 113.1(14) . . ?
C606 C607 C613 117.5(14) . . ?
C608 C607 H607 106.8 . . ?
C606 C607 H607 106.8 . . ?
C613 C607 H607 106.8 . . ?
C603 C608 C607 101.0(15) . . ?
C603 C608 C610 116.8(16) . . ?
C607 C608 C610 105.6(15) . . ?
C603 C608 C609 109.2(16) . . ?
C607 C608 C609 116.5(15) . . ?
C610 C608 C609 107.9(14) . . ?
C608 C609 H60E 109.5 . . ?
C608 C609 H60F 109.5 . . ?
H60E C609 H60F 109.5 . . ?
C608 C609 H60G 109.5 . . ?
H60E C609 H60G 109.5 . . ?
H60F C609 H60G 109.5 . . ?
C611 C610 C608 110.0(15) . . ?
C611 C610 H61A 109.7 . . ?
C608 C610 H61A 109.7 . . ?
C611 C610 H61B 109.7 . . ?
C608 C610 H61B 109.7 . . ?
H61A C610 H61B 108.2 . . ?
C612 C611 C610 114.7(15) . . ?
C612 C611 H61C 108.6 . . ?
C610 C611 H61C 108.6 . . ?
C612 C611 H61D 108.6 . . ?
C610 C611 H61D 108.6 . . ?
H61C C611 H61D 107.6 . . ?
C611 C612 C613 114.7(17) . . ?
C611 C612 C617 116.8(17) . . ?
C613 C612 C617 111.5(17) . . ?
C611 C612 H612 104.0 . . ?
C613 C612 H612 104.0 . . ?
C617 C612 H612 104.0 . . ?
C614 C613 C612 114.5(16) . . ?
C614 C613 C607 111.9(14) . . ?
C612 C613 C607 107.8(14) . . ?
C614 C613 H613 107.4 . . ?
C612 C613 H613 107.4 . . ?
C607 C613 H613 107.4 . . ?
C613 C614 C615 112.9(17) . . ?
C613 C614 H61E 109.0 . . ?
C615 C614 H61E 109.0 . . ?
C613 C614 H61F 109.0 . . ?
C615 C614 H61F 109.0 . . ?
H61E C614 H61F 107.8 . . ?
C616 C615 C614 112.9(18) . . ?
C616 C615 H61G 109.0 . . ?
C614 C615 H61G 109.0 . . ?
C616 C615 H61H 109.0 . . ?
C614 C615 H61H 109.0 . . ?
H61G C615 H61H 107.8 . . ?
C622 C616 C615 119(2) . . ?
C622 C616 C617 121(2) . . ?
C615 C616 C617 120(2) . . ?
C619 C617 C616 112(2) . . ?
C619 C617 C618 110.1(19) . . ?
C616 C617 C618 105.7(19) . . ?
C619 C617 C612 107.7(19) . . ?
C616 C617 C612 110.8(18) . . ?
C618 C617 C612 110.3(19) . . ?
C617 C618 H61I 109.5 . . ?
C617 C618 H61J 109.5 . . ?
H61I C618 H61J 109.5 . . ?
C617 C618 H61K 109.5 . . ?
H61I C618 H61K 109.5 . . ?
H61J C618 H61K 109.5 . . ?
C620 C619 C617 114(2) . . ?
C620 C619 H61L 108.8 . . ?
C617 C619 H61L 108.8 . . ?
C620 C619 H61M 108.8 . . ?
C617 C619 H61M 108.8 . . ?
H61L C619 H61M 107.7 . . ?
C619 C620 C621 113.3(19) . . ?
C619 C620 H62A 108.9 . . ?
C621 C620 H62A 108.9 . . ?
C619 C620 H62B 108.9 . . ?
C621 C620 H62B 108.9 . . ?
H62A C620 H62B 107.7 . . ?
O623 C621 C622 132(2) . . ?
O623 C621 C620 118(2) . . ?
C622 C621 C620 109.0(19) . . ?
C616 C622 C621 129(2) . . ?
C616 C622 H622 115.4 . . ?
C621 C622 H622 115.4 . . ?
C702 C701 Cu7 142.9(13) . . ?
C702 C701 Cu13 135.8(13) . . ?
Cu7 C701 Cu13 81.3(6) . . ?
C702 C701 Cu6 77.9(10) . . ?
Cu7 C701 Cu6 78.1(6) . . ?
Cu13 C701 Cu6 126.7(8) . . ?
C701 C702 C703 163.8(17) . . ?
C701 C702 Cu6 66.9(10) . . ?
C703 C702 Cu6 129.2(12) . . ?
C702 C703 O704 103.9(13) . . ?
C702 C703 C705 108.3(14) . . ?
O704 C703 C705 118.0(14) . . ?
C702 C703 C708 109.9(14) . . ?
O704 C703 C708 113.9(13) . . ?
C705 C703 C708 102.7(13) . . ?
C706 C705 C703 109.3(14) . . ?
C706 C705 H70A 109.8 . . ?
C703 C705 H70A 109.8 . . ?
C706 C705 H70B 109.8 . . ?
C703 C705 H70B 109.8 . . ?
H70A C705 H70B 108.3 . . ?
C705 C706 C707 103.1(13) . . ?
C705 C706 H70C 111.1 . . ?
C707 C706 H70C 111.1 . . ?
C705 C706 H70D 111.1 . . ?
C707 C706 H70D 111.1 . . ?
H70C C706 H70D 109.1 . . ?
C708 C707 C713 114.0(15) . . ?
C708 C707 C706 108.5(14) . . ?
C713 C707 C706 124.3(15) . . ?
C708 C707 H707 102.2 . . ?
C713 C707 H707 102.2 . . ?
C706 C707 H707 102.2 . . ?
C707 C708 C710 112.5(15) . . ?
C707 C708 C709 112.3(14) . . ?
C710 C708 C709 105.0(14) . . ?
C707 C708 C703 101.6(13) . . ?
C710 C708 C703 118.1(14) . . ?
C709 C708 C703 107.5(13) . . ?
C708 C709 H70E 109.5 . . ?
C708 C709 H70F 109.5 . . ?
H70E C709 H70F 109.5 . . ?
C708 C709 H70G 109.5 . . ?
H70E C709 H70G 109.5 . . ?
H70F C709 H70G 109.5 . . ?
C711 C710 C708 112.4(15) . . ?
C711 C710 H71A 109.1 . . ?
C708 C710 H71A 109.1 . . ?
C711 C710 H71B 109.1 . . ?
C708 C710 H71B 109.1 . . ?
H71A C710 H71B 107.9 . . ?
C710 C711 C712 114.9(14) . . ?
C710 C711 H71C 108.5 . . ?
C712 C711 H71C 108.5 . . ?
C710 C711 H71D 108.5 . . ?
C712 C711 H71D 108.5 . . ?
H71C C711 H71D 107.5 . . ?
C713 C712 C717 118.4(17) . . ?
C713 C712 C711 110.2(16) . . ?
C717 C712 C711 112.6(16) . . ?
C713 C712 H712 104.8 . . ?
C717 C712 H712 104.8 . . ?
C711 C712 H712 104.8 . . ?
C707 C713 C712 117.6(17) . . ?
C707 C713 C714 115.8(16) . . ?
C712 C713 C714 104.5(18) . . ?
C707 C713 H713 106.0 . . ?
C712 C713 H713 106.0 . . ?
C714 C713 H713 106.0 . . ?
C715 C714 C713 115.9(17) . . ?
C715 C714 H71E 108.3 . . ?
C713 C714 H71E 108.3 . . ?
C715 C714 H71F 108.3 . . ?
C713 C714 H71F 108.3 . . ?
H71E C714 H71F 107.4 . . ?
C714 C715 C716 115(2) . . ?
C714 C715 H71G 108.5 . . ?
C716 C715 H71G 108.5 . . ?
C714 C715 H71H 108.5 . . ?
C716 C715 H71H 108.5 . . ?
H71G C715 H71H 107.5 . . ?
C722 C716 C717 129(2) . . ?
C722 C716 C715 118(2) . . ?
C717 C716 C715 113(2) . . ?
C716 C717 C712 109.3(18) . . ?
C716 C717 C719 109(2) . . ?
C712 C717 C719 109.5(19) . . ?
C716 C717 C718 111.0(19) . . ?
C712 C717 C718 108.8(18) . . ?
C719 C717 C718 109.0(19) . . ?
C717 C718 H71I 109.5 . . ?
C717 C718 H71J 109.5 . . ?
H71I C718 H71J 109.5 . . ?
C717 C718 H71K 109.5 . . ?
H71I C718 H71K 109.5 . . ?
H71J C718 H71K 109.5 . . ?
C717 C719 C720 111.7(19) . . ?
C717 C719 H71L 109.3 . . ?
C720 C719 H71L 109.3 . . ?
C717 C719 H71M 109.3 . . ?
C720 C719 H71M 109.3 . . ?
H71L C719 H71M 107.9 . . ?
C721 C720 C719 114(2) . . ?
C721 C720 H72A 108.8 . . ?
C719 C720 H72A 108.8 . . ?
C721 C720 H72B 108.8 . . ?
C719 C720 H72B 108.8 . . ?
H72A C720 H72B 107.7 . . ?
O723 C721 C720 125(2) . . ?
O723 C721 C722 116(2) . . ?
C720 C721 C722 118(2) . . ?
C716 C722 C721 118(2) . . ?
C716 C722 H722 121.0 . . ?
C721 C722 H722 121.0 . . ?
C802 C801 Cu8 154.6(16) . . ?
C802 C801 Cu15 129.2(14) . . ?
Cu8 C801 Cu15 75.2(6) . . ?
C802 C801 Cu7 83.5(13) . . ?
Cu8 C801 Cu7 72.2(6) . . ?
Cu15 C801 Cu7 134.1(9) . . ?
C801 C802 C803 171(2) . . ?
C801 C802 Cu7 64.0(11) . . ?
C803 C802 Cu7 124.9(14) . . ?
C802 C803 O804 109.4(15) . . ?
C802 C803 C808 113.4(15) . . ?
O804 C803 C808 112.6(15) . . ?
C802 C803 C805 107.1(16) . . ?
O804 C803 C805 110.8(14) . . ?
C808 C803 C805 103.3(14) . . ?
C806 C805 C803 103.7(14) . . ?
C806 C805 H80A 111.0 . . ?
C803 C805 H80A 111.0 . . ?
C806 C805 H80B 111.0 . . ?
C803 C805 H80B 111.0 . . ?
H80A C805 H80B 109.0 . . ?
C807 C806 C805 104.5(15) . . ?
C807 C806 H80C 110.8 . . ?
C805 C806 H80C 110.8 . . ?
C807 C806 H80D 110.8 . . ?
C805 C806 H80D 110.8 . . ?
H80C C806 H80D 108.9 . . ?
C808 C807 C806 106.9(16) . . ?
C808 C807 C813 117.8(17) . . ?
C806 C807 C813 117.3(16) . . ?
C808 C807 H807 104.4 . . ?
C806 C807 H807 104.4 . . ?
C813 C807 H807 104.4 . . ?
C810 C808 C807 108.7(16) . . ?
C810 C808 C803 118.1(16) . . ?
C807 C808 C803 99.8(15) . . ?
C810 C808 C809 110.0(16) . . ?
C807 C808 C809 112.2(16) . . ?
C803 C808 C809 107.7(15) . . ?
C808 C809 H80E 109.5 . . ?
C808 C809 H80F 109.5 . . ?
H80E C809 H80F 109.5 . . ?
C808 C809 H80G 109.5 . . ?
H80E C809 H80G 109.5 . . ?
H80F C809 H80G 109.5 . . ?
C811 C810 C808 115.3(17) . . ?
C811 C810 H81A 108.5 . . ?
C808 C810 H81A 108.5 . . ?
C811 C810 H81B 108.5 . . ?
C808 C810 H81B 108.5 . . ?
H81A C810 H81B 107.5 . . ?
C810 C811 C812 113.1(18) . . ?
C810 C811 H81C 109.0 . . ?
C812 C811 H81C 109.0 . . ?
C810 C811 H81D 109.0 . . ?
C812 C811 H81D 109.0 . . ?
H81C C811 H81D 107.8 . . ?
C811 C812 C817 117.9(18) . . ?
C811 C812 C813 115.6(17) . . ?
C817 C812 C813 111.5(16) . . ?
C811 C812 H812 103.2 . . ?
C817 C812 H812 103.2 . . ?
C813 C812 H812 103.2 . . ?
C814 C813 C807 112.5(18) . . ?
C814 C813 C812 115.2(18) . . ?
C807 C813 C812 106.3(16) . . ?
C814 C813 H813 107.5 . . ?
C807 C813 H813 107.5 . . ?
C812 C813 H813 107.5 . . ?
C813 C814 C815 108.9(18) . . ?
C813 C814 H81E 109.9 . . ?
C815 C814 H81E 109.9 . . ?
C813 C814 H81F 109.9 . . ?
C815 C814 H81F 109.9 . . ?
H81E C814 H81F 108.3 . . ?
C816 C815 C814 107.8(16) . . ?
C816 C815 H81G 110.2 . . ?
C814 C815 H81G 110.2 . . ?
C816 C815 H81H 110.1 . . ?
C814 C815 H81H 110.2 . . ?
H81G C815 H81H 108.5 . . ?
C822 C816 C817 120(2) . . ?
C822 C816 C815 121(2) . . ?
C817 C816 C815 119.3(19) . . ?
C816 C817 C819 114(2) . . ?
C816 C817 C812 115.3(19) . . ?
C819 C817 C812 112.4(18) . . ?
C816 C817 C818 102.6(17) . . ?
C819 C817 C818 105.5(19) . . ?
C812 C817 C818 105.8(17) . . ?
C817 C818 H81I 109.5 . . ?
C817 C818 H81J 109.5 . . ?
H81I C818 H81J 109.5 . . ?
C817 C818 H81K 109.5 . . ?
H81I C818 H81K 109.5 . . ?
H81J C818 H81K 109.5 . . ?
C820 C819 C817 116(2) . . ?
C820 C819 H81L 108.3 . . ?
C817 C819 H81L 108.3 . . ?
C820 C819 H81M 108.3 . . ?
C817 C819 H81M 108.3 . . ?
H81L C819 H81M 107.4 . . ?
C819 C820 C821 120(2) . . ?
C819 C820 H82A 107.3 . . ?
C821 C820 H82A 107.2 . . ?
C819 C820 H82B 107.2 . . ?
C821 C820 H82B 107.2 . . ?
H82A C820 H82B 106.9 . . ?
C822 C821 O823 123(2) . . ?
C822 C821 C820 112(2) . . ?
O823 C821 C820 124(2) . . ?
C821 C822 C816 128(2) . . ?
C821 C822 H822 116.2 . . ?
C816 C822 H822 116.2 . . ?
C902 C901 Cu17 156.6(15) . . ?
C902 C901 Cu8 70.9(11) . . ?
Cu17 C901 Cu8 129.5(11) . . ?
C902 C901 Cu16 78.4(12) . . ?
Cu17 C901 Cu16 86.7(8) . . ?
Cu8 C901 Cu16 97.2(8) . . ?
C902 C901 Cu9 135.4(14) . . ?
Cu17 C901 Cu9 67.7(7) . . ?
Cu8 C901 Cu9 66.0(5) . . ?
Cu16 C901 Cu9 117.3(8) . . ?
C901 C902 C903 160.9(17) . . ?
C901 C902 Cu8 72.6(10) . . ?
C903 C902 Cu8 120.2(12) . . ?
C901 C902 Cu16 66.7(11) . . ?
C903 C902 Cu16 122.7(12) . . ?
Cu8 C902 Cu16 93.6(6) . . ?
O904 C903 C902 106.2(15) . . ?
O904 C903 C908 117.1(15) . . ?
C902 C903 C908 110.9(15) . . ?
O904 C903 C905 111.0(16) . . ?
C902 C903 C905 110.5(15) . . ?
C908 C903 C905 101.1(15) . . ?
C906 C905 C903 108.7(17) . . ?
C906 C905 H90A 110.0 . . ?
C903 C905 H90A 110.0 . . ?
C906 C905 H90B 110.0 . . ?
C903 C905 H90B 110.0 . . ?
H90A C905 H90B 108.3 . . ?
C905 C906 C907 106.2(15) . . ?
C905 C906 H90C 110.5 . . ?
C907 C906 H90C 110.5 . . ?
C905 C906 H90D 110.5 . . ?
C907 C906 H90D 110.5 . . ?
H90C C906 H90D 108.7 . . ?
C913 C907 C908 116.3(17) . . ?
C913 C907 C906 118.6(15) . . ?
C908 C907 C906 97.5(15) . . ?
C913 C907 H907 107.9 . . ?
C908 C907 H907 107.9 . . ?
C906 C907 H907 107.9 . . ?
C903 C908 C909 108.8(15) . . ?
C903 C908 C907 103.5(16) . . ?
C909 C908 C907 115.6(15) . . ?
C903 C908 C910 117.9(14) . . ?
C909 C908 C910 106.4(16) . . ?
C907 C908 C910 105.0(14) . . ?
C908 C909 H90E 109.5 . . ?
C908 C909 H90F 109.5 . . ?
H90E C909 H90F 109.5 . . ?
C908 C909 H90G 109.5 . . ?
H90E C909 H90G 109.5 . . ?
H90F C909 H90G 109.5 . . ?
C911 C910 C908 114.3(15) . . ?
C911 C910 H91A 108.7 . . ?
C908 C910 H91A 108.7 . . ?
C911 C910 H91B 108.7 . . ?
C908 C910 H91B 108.7 . . ?
H91A C910 H91B 107.6 . . ?
C910 C911 C912 108.2(17) . . ?
C910 C911 H91C 110.1 . . ?
C912 C911 H91C 110.1 . . ?
C910 C911 H91D 110.1 . . ?
C912 C911 H91D 110.1 . . ?
H91C C911 H91D 108.4 . . ?
C913 C912 C917 113.8(18) . . ?
C913 C912 C911 114.5(18) . . ?
C917 C912 C911 108(2) . . ?
C913 C912 H912 106.7 . . ?
C917 C912 H912 106.7 . . ?
C911 C912 H912 106.7 . . ?
C907 C913 C914 110.3(16) . . ?
C907 C913 C912 108.7(15) . . ?
C914 C913 C912 111.8(18) . . ?
C907 C913 H913 108.7 . . ?
C914 C913 H913 108.7 . . ?
C912 C913 H913 108.7 . . ?
C913 C914 C915 113.1(17) . . ?
C913 C914 H91E 109.0 . . ?
C915 C914 H91E 109.0 . . ?
C913 C914 H91F 109.0 . . ?
C915 C914 H91F 109.0 . . ?
H91E C914 H91F 107.8 . . ?
C914 C915 C916 107(2) . . ?
C914 C915 H91G 110.2 . . ?
C916 C915 H91G 110.2 . . ?
C914 C915 H91H 110.2 . . ?
C916 C915 H91H 110.2 . . ?
H91G C915 H91H 108.5 . . ?
C922 C916 C917 122(3) . . ?
C922 C916 C915 121(3) . . ?
C917 C916 C915 118(3) . . ?
C918 C917 C919 114(3) . . ?
C918 C917 C916 100(2) . . ?
C919 C917 C916 109(3) . . ?
C918 C917 C912 115(3) . . ?
C919 C917 C912 110(2) . . ?
C916 C917 C912 108(3) . . ?
C917 C918 H91I 109.5 . . ?
C917 C918 H91J 109.5 . . ?
H91I C918 H91J 109.5 . . ?
C917 C918 H91K 109.5 . . ?
H91I C918 H91K 109.5 . . ?
H91J C918 H91K 109.5 . . ?
C917 C919 C920 116(2) . . ?
C917 C919 H91L 108.4 . . ?
C920 C919 H91L 108.4 . . ?
C917 C919 H91M 108.4 . . ?
C920 C919 H91M 108.4 . . ?
H91L C919 H91M 107.4 . . ?
C921 C920 C919 113(3) . . ?
C921 C920 H92A 109.0 . . ?
C919 C920 H92A 109.0 . . ?
C921 C920 H92B 109.0 . . ?
C919 C920 H92B 109.0 . . ?
H92A C920 H92B 107.8 . . ?
C920 C921 O923 120(3) . . ?
C920 C921 C922 119(3) . . ?
O923 C921 C922 121(3) . . ?
C916 C922 C921 129(3) . . ?
C916 C922 H922 115.5 . . ?
C921 C922 H922 115.5 . . ?
C925 C924 Cu10 150.3(17) . . ?
C925 C924 Cu9 132.8(16) . . ?
Cu10 C924 Cu9 75.3(6) . . ?
C925 C924 Cu17 66.6(13) . . ?
Cu10 C924 Cu17 142.7(9) . . ?
Cu9 C924 Cu17 72.1(6) . . ?
C924 C925 C926 155(2) . . ?
C924 C925 Cu17 77.4(13) . . ?
C926 C925 Cu17 127.1(15) . . ?
O927 C926 C925 103.0(15) . . ?
O927 C926 C928 106.8(14) . . ?
C925 C926 C928 113.0(16) . . ?
O927 C926 C931 117.5(14) . . ?
C925 C926 C931 111.2(13) . . ?
C928 C926 C931 105.6(15) . . ?
C926 C928 C929 107.6(16) . . ?
C926 C928 H92C 110.2 . . ?
C929 C928 H92C 110.2 . . ?
C926 C928 H92D 110.2 . . ?
C929 C928 H92D 110.2 . . ?
H92C C928 H92D 108.5 . . ?
C930 C929 C928 102.2(16) . . ?
C930 C929 H92E 111.3 . . ?
C928 C929 H92E 111.3 . . ?
C930 C929 H92F 111.3 . . ?
C928 C929 H92F 111.3 . . ?
H92E C929 H92F 109.2 . . ?
C931 C930 C929 104.8(17) . . ?
C931 C930 C936 112.3(18) . . ?
C929 C930 C936 119.8(17) . . ?
C931 C930 H930 106.3 . . ?
C929 C930 H930 106.3 . . ?
C936 C930 H930 106.3 . . ?
C930 C931 C932 111.0(18) . . ?
C930 C931 C926 101.3(15) . . ?
C932 C931 C926 105.4(15) . . ?
C930 C931 C933 107.7(15) . . ?
C932 C931 C933 110.3(18) . . ?
C926 C931 C933 120.6(14) . . ?
C931 C932 H93A 109.5 . . ?
C931 C932 H93B 109.5 . . ?
H93A C932 H93B 109.5 . . ?
C931 C932 H93C 109.5 . . ?
H93A C932 H93C 109.5 . . ?
H93B C932 H93C 109.5 . . ?
C934 C933 C931 113.7(17) . . ?
C934 C933 H93D 108.8 . . ?
C931 C933 H93D 108.8 . . ?
C934 C933 H93E 108.8 . . ?
C931 C933 H93E 108.8 . . ?
H93D C933 H93E 107.7 . . ?
C935 C934 C933 118(2) . . ?
C935 C934 H93F 107.9 . . ?
C933 C934 H93F 107.9 . . ?
C935 C934 H93G 107.9 . . ?
C933 C934 H93G 107.9 . . ?
H93F C934 H93G 107.2 . . ?
C934 C935 C940 119(2) . . ?
C934 C935 C936 111.5(17) . . ?
C940 C935 C936 105.5(18) . . ?
C934 C935 H935 106.7 . . ?
C940 C935 H935 106.7 . . ?
C936 C935 H935 106.7 . . ?
C937 C936 C930 111(2) . . ?
C937 C936 C935 110.5(18) . . ?
C930 C936 C935 102.8(15) . . ?
C937 C936 H936 110.6 . . ?
C930 C936 H936 110.6 . . ?
C935 C936 H936 110.6 . . ?
C936 C937 C938 115(3) . . ?
C936 C937 H93H 108.5 . . ?
C938 C937 H93H 108.5 . . ?
C936 C937 H93I 108.5 . . ?
C938 C937 H93I 108.5 . . ?
H93H C937 H93I 107.5 . . ?
C937 C938 C939 114(2) . . ?
C937 C938 H93J 108.7 . . ?
C939 C938 H93J 108.7 . . ?
C937 C938 H93K 108.7 . . ?
C939 C938 H93K 108.7 . . ?
H93J C938 H93K 107.6 . . ?
C945 C939 C940 141(2) . . ?
C945 C939 C938 112(2) . . ?
C940 C939 C938 107(2) . . ?
C941 C940 C935 112(2) . . ?
C941 C940 C939 109(2) . . ?
C935 C940 C939 119(2) . . ?
C941 C940 C942 111(2) . . ?
C935 C940 C942 107.7(19) . . ?
C939 C940 C942 97.7(19) . . ?
C940 C941 H94A 109.5 . . ?
C940 C941 H94B 109.5 . . ?
H94A C941 H94B 109.5 . . ?
C940 C941 H94C 109.5 . . ?
H94A C941 H94C 109.5 . . ?
H94B C941 H94C 109.5 . . ?
C943 C942 C940 115(2) . . ?
C943 C942 H94D 108.5 . . ?
C940 C942 H94D 108.5 . . ?
C943 C942 H94E 108.5 . . ?
C940 C942 H94E 108.5 . . ?
H94D C942 H94E 107.5 . . ?
C942 C943 C944 117(2) . . ?
C942 C943 H94F 108.1 . . ?
C944 C943 H94F 108.1 . . ?
C942 C943 H94G 108.1 . . ?
C944 C943 H94G 108.1 . . ?
H94F C943 H94G 107.3 . . ?
O946 C944 C945 125(2) . . ?
O946 C944 C943 121(2) . . ?
C945 C944 C943 113(2) . . ?
C939 C945 C944 118(3) . . ?
C939 C945 H945 120.9 . . ?
C944 C945 H945 120.9 . . ?

loop_
_geom_bond_atom_site_label_1
_geom_bond_atom_site_label_2
_geom_bond_distance
_geom_bond_site_symmetry_2
_geom_bond_publ_flag
Cu1 C1 2.024(15) . ?
Cu1 O12 2.035(11) . ?
Cu1 C501 2.183(16) . ?
Cu1 C101 2.205(17) . ?
Cu1 Cu14 2.414(3) . ?
Cu1 Cu5 2.475(3) . ?
Cu1 Cu2 2.482(2) . ?
Cu1 Cu4 2.639(3) . ?
Cu2 C201 1.944(17) . ?
Cu2 C102 2.113(17) . ?
Cu2 C101 2.148(16) . ?
Cu2 C1 2.177(14) . ?
Cu2 Cu16 2.494(3) . ?
Cu2 Cu3 2.750(3) . ?
Cu2 Cu8 2.831(3) . ?
Cu3 C301 1.966(17) . ?
Cu3 C201 2.016(19) . ?
Cu3 C202 2.125(19) . ?
Cu3 Cu4 2.508(3) . ?
Cu3 Cu10 2.608(3) . ?
Cu4 C1 1.983(14) . ?
Cu4 O11 2.033(12) . ?
Cu4 C301 2.159(15) . ?
Cu4 C401 2.348(15) . ?
Cu4 Cu11 2.439(3) . ?
Cu4 Cu5 2.570(3) . ?
Cu5 C501 1.983(17) . ?
Cu5 C401 2.052(15) . ?
Cu5 C402 2.067(15) . ?
Cu5 C1 2.507(14) . ?
Cu5 Cu13 2.829(3) . ?
Cu5 Cu6 2.927(3) . ?
Cu6 C601 1.943(16) . ?
Cu6 C701 2.103(16) . ?
Cu6 C2 2.212(14) . ?
Cu6 C702 2.235(16) . ?
Cu6 Cu12 2.534(3) . ?
Cu6 Cu7 2.549(3) . ?
Cu6 Cu10 2.868(3) . ?
Cu7 C701 1.937(16) . ?
Cu7 C2 2.149(16) . ?
Cu7 C801 2.151(19) . ?
Cu7 O21 2.156(11) . ?
Cu7 C802 2.378(18) . ?
Cu7 Cu8 2.458(2) . ?
Cu7 Cu13 2.543(3) . ?
Cu8 C801 2.018(18) . ?
Cu8 C902 2.102(15) . ?
Cu8 C2 2.116(16) . ?
Cu8 C901 2.123(19) . ?
Cu8 Cu15 2.485(3) . ?
Cu8 Cu9 2.513(3) . ?
Cu9 C2 1.950(15) . ?
Cu9 O22 1.973(14) . ?
Cu9 C924 2.096(18) . ?
Cu9 C901 2.46(2) . ?
Cu9 Cu17 2.476(3) . ?
Cu9 Cu10 2.486(3) . ?
Cu10 C924 1.970(16) . ?
Cu10 C601 2.142(17) . ?
Cu10 C602 2.182(19) . ?
Cu10 C301 2.512(16) . ?
Cu11 O31 2.001(14) . ?
Cu11 C401 2.005(16) . ?
Cu11 C302 2.095(17) . ?
Cu11 C301 2.181(17) . ?
Cu11 Cu12 2.703(3) . ?
Cu12 C601 2.023(18) . ?
Cu12 O704 2.069(11) . ?
Cu12 C401 2.123(15) . ?
Cu12 O32 2.185(14) . ?
Cu12 C402 2.310(15) . ?
Cu13 C701 1.967(16) . ?
Cu13 C501 2.048(17) . ?
Cu13 C502 2.118(17) . ?
Cu13 O804 2.147(13) . ?
Cu13 Cu14 3.016(3) . ?
Cu14 O41 1.955(15) . ?
Cu14 C101 1.963(16) . ?
Cu14 C502 2.102(17) . ?
Cu14 C501 2.125(18) . ?
Cu14 Cu15 2.770(3) . ?
Cu15 C801 2.056(19) . ?
Cu15 O904 2.108(13) . ?
Cu15 C101 2.133(17) . ?
Cu15 O42 2.215(14) . ?
Cu15 C102 2.299(16) . ?
Cu16 C201 2.068(19) . ?
Cu16 C901 2.12(2) . ?
Cu16 O104 2.134(12) . ?
Cu16 O52 2.158(19) . ?
Cu16 C902 2.264(18) . ?
Cu16 Cu17 2.767(3) . ?
Cu17 C901 1.90(2) . ?
Cu17 C925 1.99(2) . ?
Cu17 O51 2.005(19) . ?
Cu17 C924 2.113(18) . ?
F15 C14 1.36(2) . ?
F16 C14 1.36(2) . ?
F17 C14 1.27(2) . ?
F25 C24 1.28(2) . ?
F26 C24 1.37(2) . ?
F27 C24 1.29(2) . ?
F35 C34 1.34(3) . ?
F36 C34 1.25(3) . ?
F37 C34 1.31(3) . ?
F45 C44 1.34(3) . ?
F46 C44 1.38(3) . ?
F47 C44 1.31(3) . ?
F55 C54 1.245(16) . ?
F56 C54 1.245(16) . ?
F57 C54 1.245(16) . ?
O11 C13 1.15(2) . ?
O12 C13 1.34(2) . ?
O21 C23 1.27(2) . ?
O22 C23 1.33(2) . ?
O31 C33 1.25(3) . ?
O32 C33 1.31(3) . ?
O41 C43 1.34(3) . ?
O42 C43 1.18(3) . ?
O51 C53 1.34(3) . ?
O52 C53 1.29(3) . ?
O104 C103 1.385(19) . ?
O104 H104 0.8200 . ?
O123 C121 1.28(2) . ?
O204 C203 1.31(2) . ?
O204 H204 0.8200 . ?
O223 C221 1.24(3) . ?
O304 C303 1.40(2) . ?
O304 H304 0.8200 . ?
O323 C321 1.30(3) . ?
O404 C403 1.41(2) . ?
O404 H404 0.8200 . ?
O423 C421 1.29(2) . ?
O504 C503 1.47(2) . ?
O504 H504 0.8200 . ?
O523 C521 1.31(2) . ?
O604 C603 1.44(2) . ?
O604 H604 0.8200 . ?
O623 C621 1.17(3) . ?
O704 C703 1.44(2) . ?
O704 H704 0.855(15) . ?
O723 C721 1.18(3) . ?
O804 C803 1.45(2) . ?
O804 H804 0.8200 . ?
O823 C821 1.34(3) . ?
O904 C903 1.42(2) . ?
O904 H904 0.8200 . ?
O923 C921 1.29(4) . ?
O927 C926 1.45(2) . ?
O927 H927 0.8200 . ?
O946 C944 1.29(3) . ?
C1 C2 1.34(2) . ?
C13 C14 1.55(3) . ?
C23 C24 1.52(3) . ?
C33 C34 1.46(3) . ?
C43 C44 1.60(3) . ?
C53 C54 1.39(4) . ?
C101 C102 1.30(2) . ?
C102 C103 1.51(2) . ?
C103 C105 1.57(2) . ?
C103 C108 1.61(2) . ?
C105 C106 1.59(2) . ?
C105 H10A 0.9700 . ?
C105 H10B 0.9700 . ?
C106 C107 1.50(3) . ?
C106 H10C 0.9700 . ?
C106 H10D 0.9700 . ?
C107 C113 1.57(2) . ?
C107 C108 1.66(3) . ?
C107 H107 0.9800 . ?
C108 C110 1.53(2) . ?
C108 C109 1.53(3) . ?
C109 H10E 0.9600 . ?
C109 H10F 0.9600 . ?
C109 H10G 0.9600 . ?
C110 C111 1.52(2) . ?
C110 H11A 0.9700 . ?
C110 H11B 0.9700 . ?
C111 C112 1.54(2) . ?
C111 H11C 0.9700 . ?
C111 H11D 0.9700 . ?
C112 C113 1.56(2) . ?
C112 C117 1.65(3) . ?
C112 H112 0.9800 . ?
C113 C114 1.50(2) . ?
C113 H113 0.9800 . ?
C114 C115 1.53(3) . ?
C114 H11E 0.9700 . ?
C114 H11F 0.9700 . ?
C115 C116 1.47(3) . ?
C115 H11G 0.9700 . ?
C115 H11H 0.9700 . ?
C116 C122 1.42(3) . ?
C116 C117 1.49(3) . ?
C117 C119 1.51(3) . ?
C117 C118 1.55(3) . ?
C118 H11I 0.9600 . ?
C118 H11J 0.9600 . ?
C118 H11K 0.9600 . ?
C119 C120 1.53(3) . ?
C119 H11L 0.9700 . ?
C119 H11M 0.9700 . ?
C120 C121 1.43(3) . ?
C120 H12A 0.9700 . ?
C120 H12B 0.9700 . ?
C121 C122 1.47(3) . ?
C122 H122 0.9300 . ?
C201 C202 1.23(2) . ?
C202 C203 1.48(2) . ?
C203 C208 1.53(3) . ?
C203 C205 1.78(3) . ?
C205 C206 1.50(3) . ?
C205 H20A 0.9700 . ?
C205 H20B 0.9700 . ?
C206 C207 1.62(3) . ?
C206 H20C 0.9700 . ?
C206 H20D 0.9700 . ?
C207 C213 1.42(3) . ?
C207 C208 1.57(3) . ?
C207 H207 0.9800 . ?
C208 C210 1.51(3) . ?
C208 C209 1.55(2) . ?
C209 H20E 0.9600 . ?
C209 H20F 0.9600 . ?
C209 H20G 0.9600 . ?
C210 C211 1.57(3) . ?
C210 H21A 0.9700 . ?
C210 H21B 0.9700 . ?
C211 C212 1.61(3) . ?
C211 H21C 0.9700 . ?
C211 H21D 0.9700 . ?
C212 C213 1.54(3) . ?
C212 C217 1.59(3) . ?
C212 H212 0.9800 . ?
C213 C214 1.44(3) . ?
C213 H213 0.9800 . ?
C214 C215 1.57(3) . ?
C214 H21E 0.9700 . ?
C214 H21F 0.9700 . ?
C215 C216 1.44(3) . ?
C215 H21G 0.9700 . ?
C215 H21H 0.9700 . ?
C216 C222 1.39(3) . ?
C216 C217 1.49(3) . ?
C217 C219 1.45(3) . ?
C217 C218 1.58(3) . ?
C218 H21I 0.9600 . ?
C218 H21J 0.9600 . ?
C218 H21K 0.9600 . ?
C219 C220 1.61(3) . ?
C219 H21L 0.9700 . ?
C219 H21M 0.9700 . ?
C220 C221 1.45(3) . ?
C220 H22A 0.9700 . ?
C220 H22B 0.9700 . ?
C221 C222 1.36(3) . ?
C222 H222 0.9300 . ?
C301 C302 1.25(2) . ?
C302 C303 1.43(2) . ?
C303 C308 1.58(3) . ?
C303 C305 1.60(2) . ?
C305 C306 1.54(3) . ?
C305 H30A 0.9700 . ?
C305 H30B 0.9700 . ?
C306 C307 1.50(3) . ?
C306 H30C 0.9700 . ?
C306 H30D 0.9700 . ?
C307 C313 1.55(3) . ?
C307 C308 1.55(3) . ?
C307 H307 0.9800 . ?
C308 C309 1.44(4) . ?
C308 C310 1.58(3) . ?
C309 H30E 0.9600 . ?
C309 H30F 0.9600 . ?
C309 H30G 0.9600 . ?
C310 C311 1.52(3) . ?
C310 H31A 0.9700 . ?
C310 H31B 0.9700 . ?
C311 C312 1.50(3) . ?
C311 H31C 0.9700 . ?
C311 H31D 0.9700 . ?
C312 C317 1.52(3) . ?
C312 C313 1.56(2) . ?
C312 H312 0.9800 . ?
C313 C314 1.50(3) . ?
C313 H313 0.9800 . ?
C314 C315 1.60(3) . ?
C314 H31E 0.9700 . ?
C314 H31F 0.9700 . ?
C315 C316 1.53(4) . ?
C315 H31G 0.9700 . ?
C315 H31H 0.9700 . ?
C316 C322 1.41(4) . ?
C316 C317 1.47(4) . ?
C317 C319 1.57(4) . ?
C317 C318 1.62(4) . ?
C318 H31I 0.9600 . ?
C318 H31J 0.9600 . ?
C318 H31K 0.9600 . ?
C319 C320 1.40(4) . ?
C319 H31L 0.9700 . ?
C319 H31M 0.9700 . ?
C320 C321 1.42(4) . ?
C320 H32A 0.9700 . ?
C320 H32B 0.9700 . ?
C321 C322 1.50(3) . ?
C322 H322 0.9300 . ?
C401 C402 1.23(2) . ?
C402 C403 1.53(2) . ?
C403 C405 1.50(3) . ?
C403 C408 1.54(3) . ?
C405 C406 1.52(3) . ?
C405 H40A 0.9700 . ?
C405 H40B 0.9700 . ?
C406 C407 1.52(3) . ?
C406 H40C 0.9700 . ?
C406 H40D 0.9700 . ?
C407 C413 1.54(2) . ?
C407 C408 1.61(2) . ?
C407 H407 0.9800 . ?
C408 C409 1.49(2) . ?
C408 C410 1.54(2) . ?
C409 H40E 0.9600 . ?
C409 H40F 0.9600 . ?
C409 H40G 0.9600 . ?
C410 C411 1.58(2) . ?
C410 H41A 0.9700 . ?
C410 H41B 0.9700 . ?
C411 C412 1.55(2) . ?
C411 H41C 0.9700 . ?
C411 H41D 0.9700 . ?
C412 C413 1.50(3) . ?
C412 C417 1.66(3) . ?
C412 H412 0.9800 . ?
C413 C414 1.42(3) . ?
C413 H413 0.9800 . ?
C414 C415 1.52(3) . ?
C414 H41E 0.9700 . ?
C414 H41F 0.9700 . ?
C415 C416 1.39(3) . ?
C415 H41G 0.9700 . ?
C415 H41H 0.9700 . ?
C416 C422 1.47(3) . ?
C416 C417 1.61(3) . ?
C417 C419 1.43(3) . ?
C417 C418 1.56(3) . ?
C418 H41I 0.9600 . ?
C418 H41J 0.9600 . ?
C418 H41K 0.9600 . ?
C419 C420 1.62(3) . ?
C419 H41L 0.9700 . ?
C419 H41M 0.9700 . ?
C420 C421 1.33(3) . ?
C420 H42A 0.9700 . ?
C420 H42B 0.9700 . ?
C421 C422 1.49(3) . ?
C422 H422 0.9300 . ?
C501 C502 1.24(2) . ?
C502 C503 1.51(2) . ?
C503 C505 1.46(2) . ?
C503 C508 1.52(2) . ?
C505 C506 1.47(2) . ?
C505 H50A 0.9700 . ?
C505 H50B 0.9700 . ?
C506 C507 1.46(2) . ?
C506 H50C 0.9700 . ?
C506 H50D 0.9700 . ?
C507 C508 1.58(2) . ?
C507 C513 1.63(2) . ?
C507 H507 0.9800 . ?
C508 C509 1.48(2) . ?
C508 C510 1.55(2) . ?
C509 H50E 0.9600 . ?
C509 H50F 0.9600 . ?
C509 H50G 0.9600 . ?
C510 C511 1.48(2) . ?
C510 H51A 0.9700 . ?
C510 H51B 0.9700 . ?
C511 C512 1.53(2) . ?
C511 H51C 0.9700 . ?
C511 H51D 0.9700 . ?
C512 C513 1.46(2) . ?
C512 C517 1.60(2) . ?
C512 H512 0.9800 . ?
C513 C514 1.50(2) . ?
C513 H513 0.9800 . ?
C514 C515 1.56(3) . ?
C514 H51E 0.9700 . ?
C514 H51F 0.9700 . ?
C515 C516 1.47(3) . ?
C515 H51G 0.9700 . ?
C515 H51H 0.9700 . ?
C516 C522 1.45(3) . ?
C516 C517 1.53(3) . ?
C517 C519 1.43(3) . ?
C517 C518 1.56(3) . ?
C518 H51I 0.9600 . ?
C518 H51J 0.9600 . ?
C518 H51K 0.9600 . ?
C519 C520 1.59(3) . ?
C519 H51L 0.9700 . ?
C519 H51M 0.9700 . ?
C520 C521 1.48(3) . ?
C520 H52A 0.9700 . ?
C520 H52B 0.9700 . ?
C521 C522 1.32(3) . ?
C522 H522 0.9300 . ?
C601 C602 1.28(3) . ?
C602 C603 1.50(3) . ?
C603 C608 1.44(3) . ?
C603 C605 1.58(3) . ?
C605 C606 1.53(3) . ?
C605 H60A 0.9700 . ?
C605 H60B 0.9700 . ?
C606 C607 1.54(3) . ?
C606 H60C 0.9700 . ?
C606 H60D 0.9700 . ?
C607 C608 1.52(2) . ?
C607 C613 1.59(2) . ?
C607 H607 0.9800 . ?
C608 C610 1.54(3) . ?
C608 C609 1.55(2) . ?
C609 H60E 0.9600 . ?
C609 H60F 0.9600 . ?
C609 H60G 0.9600 . ?
C610 C611 1.52(3) . ?
C610 H61A 0.9700 . ?
C610 H61B 0.9700 . ?
C611 C612 1.48(3) . ?
C611 H61C 0.9700 . ?
C611 H61D 0.9700 . ?
C612 C613 1.53(3) . ?
C612 C617 1.53(3) . ?
C612 H612 0.9800 . ?
C613 C614 1.46(3) . ?
C613 H613 0.9800 . ?
C614 C615 1.56(3) . ?
C614 H61E 0.9700 . ?
C614 H61F 0.9700 . ?
C615 C616 1.41(3) . ?
C615 H61G 0.9700 . ?
C615 H61H 0.9700 . ?
C616 C622 1.30(3) . ?
C616 C617 1.52(3) . ?
C617 C619 1.49(3) . ?
C617 C618 1.53(3) . ?
C618 H61I 0.9600 . ?
C618 H61J 0.9600 . ?
C618 H61K 0.9600 . ?
C619 C620 1.50(3) . ?
C619 H61L 0.9700 . ?
C619 H61M 0.9700 . ?
C620 C621 1.65(3) . ?
C620 H62A 0.9700 . ?
C620 H62B 0.9700 . ?
C621 C622 1.46(3) . ?
C622 H622 0.9300 . ?
C701 C702 1.32(2) . ?
C702 C703 1.43(2) . ?
C703 C705 1.52(2) . ?
C703 C708 1.60(2) . ?
C705 C706 1.51(2) . ?
C705 H70A 0.9700 . ?
C705 H70B 0.9700 . ?
C706 C707 1.56(2) . ?
C706 H70C 0.9700 . ?
C706 H70D 0.9700 . ?
C707 C708 1.45(2) . ?
C707 C713 1.46(3) . ?
C707 H707 0.9800 . ?
C708 C710 1.50(2) . ?
C708 C709 1.55(2) . ?
C709 H70E 0.9600 . ?
C709 H70F 0.9600 . ?
C709 H70G 0.9600 . ?
C710 C711 1.48(3) . ?
C710 H71A 0.9700 . ?
C710 H71B 0.9700 . ?
C711 C712 1.57(3) . ?
C711 H71C 0.9700 . ?
C711 H71D 0.9700 . ?
C712 C713 1.49(3) . ?
C712 C717 1.52(3) . ?
C712 H712 0.9800 . ?
C713 C714 1.57(3) . ?
C713 H713 0.9800 . ?
C714 C715 1.41(3) . ?
C714 H71E 0.9700 . ?
C714 H71F 0.9700 . ?
C715 C716 1.57(3) . ?
C715 H71G 0.9700 . ?
C715 H71H 0.9700 . ?
C716 C722 1.33(3) . ?
C716 C717 1.50(3) . ?
C717 C719 1.58(3) . ?
C717 C718 1.61(3) . ?
C718 H71I 0.9600 . ?
C718 H71J 0.9600 . ?
C718 H71K 0.9600 . ?
C719 C720 1.65(3) . ?
C719 H71L 0.9700 . ?
C719 H71M 0.9700 . ?
C720 C721 1.36(3) . ?
C720 H72A 0.9700 . ?
C720 H72B 0.9700 . ?
C721 C722 1.61(2) . ?
C722 H722 0.9300 . ?
C801 C802 1.29(3) . ?
C802 C803 1.39(3) . ?
C803 C808 1.56(3) . ?
C803 C805 1.62(3) . ?
C805 C806 1.57(3) . ?
C805 H80A 0.9700 . ?
C805 H80B 0.9700 . ?
C806 C807 1.52(3) . ?
C806 H80C 0.9700 . ?
C806 H80D 0.9700 . ?
C807 C808 1.51(3) . ?
C807 C813 1.57(3) . ?
C807 H807 0.9800 . ?
C808 C810 1.50(3) . ?
C808 C809 1.57(3) . ?
C809 H80E 0.9600 . ?
C809 H80F 0.9600 . ?
C809 H80G 0.9600 . ?
C810 C811 1.44(3) . ?
C810 H81A 0.9700 . ?
C810 H81B 0.9700 . ?
C811 C812 1.54(3) . ?
C811 H81C 0.9700 . ?
C811 H81D 0.9700 . ?
C812 C817 1.56(3) . ?
C812 C813 1.57(3) . ?
C812 H812 0.9800 . ?
C813 C814 1.39(3) . ?
C813 H813 0.9800 . ?
C814 C815 1.63(3) . ?
C814 H81E 0.9700 . ?
C814 H81F 0.9700 . ?
C815 C816 1.58(3) . ?
C815 H81G 0.9700 . ?
C815 H81H 0.9700 . ?
C816 C822 1.37(3) . ?
C816 C817 1.41(3) . ?
C817 C819 1.44(3) . ?
C817 C818 1.59(3) . ?
C818 H81I 0.9600 . ?
C818 H81J 0.9600 . ?
C818 H81K 0.9600 . ?
C819 C820 1.39(3) . ?
C819 H81L 0.9700 . ?
C819 H81M 0.9700 . ?
C820 C821 1.44(3) . ?
C820 H82A 0.9700 . ?
C820 H82B 0.9700 . ?
C821 C822 1.28(3) . ?
C822 H822 0.9300 . ?
C901 C902 1.32(3) . ?
C902 C903 1.46(3) . ?
C903 C908 1.51(3) . ?
C903 C905 1.57(2) . ?
C905 C906 1.46(3) . ?
C905 H90A 0.9700 . ?
C905 H90B 0.9700 . ?
C906 C907 1.63(3) . ?
C906 H90C 0.9700 . ?
C906 H90D 0.9700 . ?
C907 C913 1.44(3) . ?
C907 C908 1.57(3) . ?
C907 H907 0.9800 . ?
C908 C909 1.51(3) . ?
C908 C910 1.58(2) . ?
C909 H90E 0.9600 . ?
C909 H90F 0.9600 . ?
C909 H90G 0.9600 . ?
C910 C911 1.53(3) . ?
C910 H91A 0.9700 . ?
C910 H91B 0.9700 . ?
C911 C912 1.67(3) . ?
C911 H91C 0.9700 . ?
C911 H91D 0.9700 . ?
C912 C913 1.51(3) . ?
C912 C917 1.60(4) . ?
C912 H912 0.9800 . ?
C913 C914 1.46(3) . ?
C913 H913 0.9800 . ?
C914 C915 1.60(3) . ?
C914 H91E 0.9700 . ?
C914 H91F 0.9700 . ?
C915 C916 1.66(4) . ?
C915 H91G 0.9700 . ?
C915 H91H 0.9700 . ?
C916 C922 1.22(4) . ?
C916 C917 1.46(4) . ?
C917 C918 1.42(4) . ?
C917 C919 1.45(4) . ?
C918 H91I 0.9600 . ?
C918 H91J 0.9600 . ?
C918 H91K 0.9600 . ?
C919 C920 1.61(4) . ?
C919 H91L 0.9700 . ?
C919 H91M 0.9700 . ?
C920 C921 1.24(4) . ?
C920 H92A 0.9700 . ?
C920 H92B 0.9700 . ?
C921 C922 1.39(4) . ?
C922 H922 0.9300 . ?
C924 C925 1.27(3) . ?
C925 C926 1.50(3) . ?
C926 C928 1.50(3) . ?
C926 C931 1.57(3) . ?
C928 C929 1.54(3) . ?
C928 H92C 0.9700 . ?
C928 H92D 0.9700 . ?
C929 C930 1.51(3) . ?
C929 H92E 0.9700 . ?
C929 H92F 0.9700 . ?
C930 C931 1.51(3) . ?
C930 C936 1.57(3) . ?
C930 H930 0.9800 . ?
C931 C932 1.57(3) . ?
C931 C933 1.59(3) . ?
C932 H93A 0.9600 . ?
C932 H93B 0.9600 . ?
C932 H93C 0.9600 . ?
C933 C934 1.39(3) . ?
C933 H93D 0.9700 . ?
C933 H93E 0.9700 . ?
C934 C935 1.38(3) . ?
C934 H93F 0.9700 . ?
C934 H93G 0.9700 . ?
C935 C940 1.56(3) . ?
C935 C936 1.69(3) . ?
C935 H935 0.9800 . ?
C936 C937 1.44(4) . ?
C936 H936 0.9800 . ?
C937 C938 1.59(3) . ?
C937 H93H 0.9700 . ?
C937 H93I 0.9700 . ?
C938 C939 1.59(4) . ?
C938 H93J 0.9700 . ?
C938 H93K 0.9700 . ?
C939 C945 1.17(3) . ?
C939 C940 1.56(4) . ?
C940 C941 1.45(3) . ?
C940 C942 1.61(4) . ?
C941 H94A 0.9600 . ?
C941 H94B 0.9600 . ?
C941 H94C 0.9600 . ?
C942 C943 1.38(3) . ?
C942 H94D 0.9700 . ?
C942 H94E 0.9700 . ?
C943 C944 1.55(4) . ?
C943 H94F 0.9700 . ?
C943 H94G 0.9700 . ?
C944 C945 1.37(3) . ?
C945 H945 0.9300 . ?

loop_
_smtbx_masks_void_nr
_smtbx_masks_void_average_x
_smtbx_masks_void_average_y
_smtbx_masks_void_average_z
_smtbx_masks_void_volume
_smtbx_masks_void_count_electrons
_smtbx_masks_void_content
1 -0.291 -0.425 0.000 3991.4 622.8 ?
2 0.189 0.339 0.617 24.3 3.4 ?
3 0.811 0.839 0.383 24.3 3.0 ?
